data_4081713
loop_
_publ_author_name
'Hase, Shun'
'Kayaki, Yoshihito'
'Ikariya, Takao'

_publ_section_title
;
 NHC--Gold(I) Complexes as Effective Catalysts for the Carboxylative
 Cyclization of Propargylamines with Carbon Dioxide
;
_journal_issue 19
_journal_name_full Organometallics
_journal_page_first 5285
_journal_paper_doi 10.1021/om400949m
_journal_volume 32
_journal_year 2013
_chemical_formula_moiety 'C33 H44 Au N3 O2'
_chemical_formula_sum 'C33 H44 Au N3 O2'
_chemical_formula_weight 711.70
_space_group_IT_number 4
_symmetry_cell_setting monoclinic
_symmetry_Int_Tables_number 4
_symmetry_space_group_name_Hall 'P 2yb'
_symmetry_space_group_name_H-M 'P 1 21 1'
_atom_sites_solution_hydrogens geom
_atom_sites_solution_primary direct
_atom_sites_solution_secondary difmap
_cell_angle_alpha 90.0000
_cell_angle_beta 104.552(5)
_cell_angle_gamma 90.0000
_cell_formula_units_Z 8
_cell_length_a 12.9314(14)
_cell_length_b 20.9807(16)
_cell_length_c 24.074(3)
_cell_measurement_temperature 93
_cell_measurement_theta_max 27.49
_cell_measurement_theta_min 3.04
_cell_volume 6322.0(12)
_computing_cell_refinement CrystalClear
_computing_data_collection 'CrystalClear (Rigaku Inc., 2008)'
_computing_data_reduction CrystalClear
_computing_molecular_graphics 'CrystalStructure 4.0'
_computing_publication_material 'CrystalStructure 4.0 (Rigaku, 2010)'
_computing_structure_refinement 'CRYSTALS (Carruthers, et al., 1999)'
_computing_structure_solution SIR97
_diffrn_ambient_temperature 93
_diffrn_detector_area_resol_mean 7.111
_diffrn_measured_fraction_theta_full 0.992
_diffrn_measured_fraction_theta_max 0.992
_diffrn_measurement_device_type 'Rigaku Saturn724'
_diffrn_measurement_method \w
_diffrn_radiation_type 'Mo K\a'
_diffrn_radiation_wavelength 0.71075
_diffrn_reflns_av_R_equivalents 0.0400
_diffrn_reflns_limit_h_max 16
_diffrn_reflns_limit_h_min -16
_diffrn_reflns_limit_k_max 26
_diffrn_reflns_limit_k_min -27
_diffrn_reflns_limit_l_max 31
_diffrn_reflns_limit_l_min -31
_diffrn_reflns_number 70865
_diffrn_reflns_theta_full 27.50
_diffrn_reflns_theta_max 27.50
_diffrn_standards_number 0
_exptl_absorpt_coefficient_mu 4.702
_exptl_absorpt_correction_T_max 0.720
_exptl_absorpt_correction_T_min 0.602
_exptl_absorpt_correction_type multi-scan
_exptl_absorpt_process_details 'REQAB (Rigaku, 1998)'
_exptl_crystal_colour colorless
_exptl_crystal_density_diffrn 1.495
_exptl_crystal_density_method 'not measured'
_exptl_crystal_description prism
_exptl_crystal_F_000 2864.00
_exptl_crystal_size_max 0.250
_exptl_crystal_size_mid 0.120
_exptl_crystal_size_min 0.070
_refine_diff_density_max 4.660
_refine_diff_density_min -4.380
_refine_ls_extinction_method none
_refine_ls_goodness_of_fit_ref 1.000
_refine_ls_hydrogen_treatment constr
_refine_ls_number_parameters 1581
_refine_ls_number_reflns 28574
_refine_ls_R_factor_gt 0.0398
_refine_ls_shift/su_max 0.000
_refine_ls_structure_factor_coef Fsqd
_refine_ls_weighting_details 'w = 1/[0.0010Fo^2^ + 1.0100\s(Fo^2^)]/(4Fo^2^)'
_refine_ls_weighting_scheme calc
_refine_ls_wR_factor_ref 0.1010
_reflns_number_gt 26511
_reflns_number_total 28647
_reflns_threshold_expression F^2^>2.0\s(F^2^)
_cod_data_source_file om400949m_si_002.cif
_cod_data_source_block IPrAuCMe=CCH2NMeCOOv5
_cod_original_cell_volume 6322.0(11)
_cod_database_code 4081713

loop_
_symmetry_equiv_pos_site_id
_symmetry_equiv_pos_as_xyz
1 +X,+Y,+Z
2 -X,1/2+Y,-Z

loop_
_atom_site_label
_atom_site_type_symbol
_atom_site_fract_x
_atom_site_fract_y
_atom_site_fract_z
_atom_site_U_iso_or_equiv
_atom_site_adp_type
_atom_site_occupancy
_atom_site_symmetry_multiplicity
_atom_site_calc_flag
_atom_site_refinement_flags
Au1 Au 0.30741(2) 0.07448(3) 0.265610(10) 0.01204(6) Uani 1.0 2 d .
Au2 Au 0.15649(2) 0.57003(3) 0.237850(10) 0.01089(6) Uani 1.0 2 d .
Au3 Au 0.58642(2) 0.50026(3) 0.014040(10) 0.01409(7) Uani 1.0 2 d .
Au4 Au 0.06946(2) 0.50658(3) 0.517030(10) 0.01328(7) Uani 1.0 2 d .
O1 O 0.0890(4) -0.0773(3) 0.2060(2) 0.0194(13) Uani 1.0 2 d .
O2 O -0.0838(4) -0.1076(3) 0.1742(3) 0.0251(13) Uani 1.0 2 d .
O3 O 0.3847(4) 0.4219(2) 0.2960(2) 0.0143(11) Uani 1.0 2 d .
O4 O 0.5593(4) 0.3938(3) 0.3245(2) 0.0214(13) Uani 1.0 2 d .
O5 O 0.3559(4) 0.6471(3) -0.0427(3) 0.0223(13) Uani 1.0 2 d .
O6 O 0.1827(4) 0.6765(3) -0.0694(3) 0.0285(14) Uani 1.0 2 d .
O7 O -0.1495(4) 0.6573(3) 0.4572(2) 0.0196(13) Uani 1.0 2 d .
O8 O -0.3226(4) 0.6875(3) 0.4218(2) 0.0247(13) Uani 1.0 2 d .
N1 N -0.0378(4) -0.0028(3) 0.1960(3) 0.0195(14) Uani 1.0 2 d .
N2 N 0.2775(5) 0.2154(3) 0.2710(3) 0.0153(14) Uani 1.0 2 d .
N3 N 0.4448(5) 0.1961(3) 0.2968(2) 0.0128(13) Uani 1.0 2 d .
N4 N 0.5067(4) 0.4955(3) 0.2936(2) 0.0149(13) Uani 1.0 2 d .
N5 N 0.1841(4) 0.7099(3) 0.2245(2) 0.0116(13) Uani 1.0 2 d .
N6 N 0.0166(4) 0.6903(3) 0.2010(2) 0.0121(13) Uani 1.0 2 d .
N7 N 0.2335(4) 0.5734(3) -0.0420(3) 0.0193(14) Uani 1.0 2 d .
N8 N 0.5607(5) 0.3592(3) 0.0263(3) 0.0174(15) Uani 1.0 2 d .
N9 N 0.7295(4) 0.3796(3) 0.0500(3) 0.0142(13) Uani 1.0 2 d .
N10 N -0.2760(4) 0.5843(3) 0.4466(3) 0.0156(13) Uani 1.0 2 d .
N11 N 0.0383(5) 0.3658(3) 0.5244(3) 0.0131(13) Uani 1.0 2 d .
N12 N 0.2054(4) 0.3838(3) 0.5474(3) 0.0135(13) Uani 1.0 2 d .
C1 C -0.0194(5) -0.0650(4) 0.1907(3) 0.0109(15) Uani 1.0 2 d .
C2 C -0.1446(6) 0.0229(4) 0.1867(3) 0.0270(19) Uani 1.0 2 d .
C3 C 0.0589(5) 0.0323(3) 0.2193(3) 0.0168(16) Uani 1.0 2 d .
C4 C 0.1443(6) -0.0188(3) 0.2247(3) 0.0166(16) Uani 1.0 2 d .
C5 C 0.2485(5) -0.0143(3) 0.2420(3) 0.0145(15) Uani 1.0 2 d .
C6 C 0.3156(6) -0.0730(4) 0.2429(4) 0.036(3) Uani 1.0 2 d .
C7 C 0.3500(5) 0.1665(3) 0.2808(3) 0.0131(15) Uani 1.0 2 d .
C8 C 0.3296(5) 0.2739(3) 0.2814(3) 0.0164(16) Uani 1.0 2 d .
C9 C 0.4361(6) 0.2620(4) 0.2976(3) 0.0198(17) Uani 1.0 2 d .
C10 C 0.1630(5) 0.2072(3) 0.2607(3) 0.0152(16) Uani 1.0 2 d .
C11 C 0.1217(5) 0.1956(3) 0.3079(3) 0.0188(17) Uani 1.0 2 d .
C12 C 0.0119(6) 0.1866(4) 0.2962(3) 0.0256(18) Uani 1.0 2 d .
C13 C -0.0529(6) 0.1904(4) 0.2414(4) 0.030(2) Uani 1.0 2 d .
C14 C -0.0085(6) 0.2019(4) 0.1956(4) 0.027(2) Uani 1.0 2 d .
C15 C 0.1004(7) 0.2126(4) 0.2033(4) 0.0230(19) Uani 1.0 2 d .
C16 C 0.5465(5) 0.1630(3) 0.3171(3) 0.0182(16) Uani 1.0 2 d .
C17 C 0.5857(6) 0.1566(3) 0.3761(3) 0.0209(17) Uani 1.0 2 d .
C18 C 0.6810(7) 0.1246(4) 0.3956(3) 0.032(2) Uani 1.0 2 d .
C19 C 0.7350(6) 0.1013(4) 0.3573(3) 0.032(2) Uani 1.0 2 d .
C20 C 0.6934(6) 0.1090(4) 0.2983(3) 0.031(2) Uani 1.0 2 d .
C21 C 0.5973(5) 0.1404(4) 0.2763(3) 0.0213(17) Uani 1.0 2 d .
C22 C 0.1906(6) 0.1913(4) 0.3688(3) 0.0230(18) Uani 1.0 2 d .
C23 C 0.1906(7) 0.1241(4) 0.3929(4) 0.035(3) Uani 1.0 2 d .
C24 C 0.1551(7) 0.2412(5) 0.4073(4) 0.044(3) Uani 1.0 2 d .
C25 C 0.1502(6) 0.2259(4) 0.1543(3) 0.0264(19) Uani 1.0 2 d .
C26 C 0.1635(8) 0.1642(5) 0.1221(4) 0.044(3) Uani 1.0 2 d .
C27 C 0.0870(8) 0.2742(5) 0.1119(4) 0.054(3) Uani 1.0 2 d .
C28 C 0.5297(6) 0.1870(4) 0.4183(3) 0.0218(17) Uani 1.0 2 d .
C29 C 0.5067(8) 0.1392(4) 0.4622(3) 0.038(3) Uani 1.0 2 d .
C30 C 0.5940(7) 0.2420(4) 0.4485(4) 0.038(3) Uani 1.0 2 d .
C31 C 0.5529(6) 0.1471(4) 0.2114(3) 0.0230(17) Uani 1.0 2 d .
C32 C 0.5324(7) 0.0816(4) 0.1825(3) 0.042(3) Uani 1.0 2 d .
C33 C 0.6253(7) 0.1888(5) 0.1849(4) 0.046(3) Uani 1.0 2 d .
C34 C 0.4922(6) 0.4353(4) 0.3063(3) 0.0191(17) Uani 1.0 2 d .
C35 C 0.6114(6) 0.5208(4) 0.2937(4) 0.031(2) Uani 1.0 2 d .
C36 C 0.4079(6) 0.5284(4) 0.2697(3) 0.0207(17) Uani 1.0 2 d .
C37 C 0.3258(5) 0.4792(4) 0.2752(3) 0.0156(16) Uani 1.0 2 d .
C38 C 0.2221(5) 0.4825(3) 0.2652(3) 0.0145(15) Uani 1.0 2 d .
C39 C 0.1572(5) 0.4266(3) 0.2779(3) 0.0240(18) Uani 1.0 2 d .
C40 C 0.1118(5) 0.6610(3) 0.2179(3) 0.0102(14) Uani 1.0 2 d .
C41 C 0.1331(6) 0.7684(3) 0.2136(3) 0.0170(17) Uani 1.0 2 d .
C42 C 0.0284(5) 0.7563(3) 0.1983(3) 0.0136(15) Uani 1.0 2 d .
C43 C 0.2979(6) 0.7014(3) 0.2375(3) 0.0162(16) Uani 1.0 2 d .
C44 C 0.3432(5) 0.6889(3) 0.1916(3) 0.0146(15) Uani 1.0 2 d .
C45 C 0.4549(5) 0.6820(4) 0.2054(3) 0.0234(18) Uani 1.0 2 d .
C46 C 0.5147(5) 0.6881(3) 0.2613(4) 0.0268(19) Uani 1.0 2 d .
C47 C 0.4686(6) 0.7008(4) 0.3049(4) 0.0203(18) Uani 1.0 2 d .
C48 C 0.3560(6) 0.7087(4) 0.2947(3) 0.0184(17) Uani 1.0 2 d .
C49 C -0.0880(5) 0.6592(3) 0.1884(3) 0.0150(15) Uani 1.0 2 d .
C50 C -0.1357(5) 0.6427(4) 0.1315(3) 0.0203(16) Uani 1.0 2 d .
C51 C -0.2397(5) 0.6175(4) 0.1205(3) 0.0243(18) Uani 1.0 2 d .
C52 C -0.2918(6) 0.6115(4) 0.1642(3) 0.0279(19) Uani 1.0 2 d .
C53 C -0.2415(6) 0.6284(4) 0.2191(3) 0.0242(18) Uani 1.0 2 d .
C54 C -0.1381(5) 0.6518(3) 0.2331(3) 0.0207(17) Uani 1.0 2 d .
C55 C 0.2773(6) 0.6823(4) 0.1301(3) 0.0208(17) Uani 1.0 2 d .
C56 C 0.2750(7) 0.6139(4) 0.1098(3) 0.032(2) Uani 1.0 2 d .
C57 C 0.3178(7) 0.7267(4) 0.0895(3) 0.032(3) Uani 1.0 2 d .
C58 C 0.3047(7) 0.7214(4) 0.3429(3) 0.031(2) Uani 1.0 2 d .
C59 C 0.3005(7) 0.6612(5) 0.3776(4) 0.041(3) Uani 1.0 2 d .
C60 C 0.3638(8) 0.7744(5) 0.3826(4) 0.048(3) Uani 1.0 2 d .
C61 C -0.0827(6) 0.6519(4) 0.0837(3) 0.0251(19) Uani 1.0 2 d .
C62 C -0.1076(7) 0.6007(4) 0.0376(3) 0.035(3) Uani 1.0 2 d .
C63 C -0.1080(7) 0.7180(4) 0.0557(3) 0.037(3) Uani 1.0 2 d .
C64 C -0.0807(6) 0.6656(4) 0.2953(3) 0.0252(19) Uani 1.0 2 d .
C65 C -0.0635(7) 0.6039(5) 0.3296(3) 0.041(3) Uani 1.0 2 d .
C66 C -0.1398(7) 0.7156(4) 0.3217(4) 0.040(3) Uani 1.0 2 d .
C67 C 0.2498(6) 0.6346(4) -0.0515(4) 0.0200(18) Uani 1.0 2 d .
C68 C 0.1320(6) 0.5465(4) -0.0440(3) 0.0239(18) Uani 1.0 2 d .
C69 C 0.3341(6) 0.5406(4) -0.0189(3) 0.0211(17) Uani 1.0 2 d .
C70 C 0.4158(5) 0.5904(4) -0.0222(3) 0.0154(16) Uani 1.0 2 d .
C71 C 0.5207(5) 0.5871(4) -0.0114(3) 0.0187(16) Uani 1.0 2 d .
C72 C 0.5822(6) 0.6454(4) -0.0217(4) 0.030(2) Uani 1.0 2 d .
C73 C 0.6316(6) 0.4077(4) 0.0332(3) 0.0159(16) Uani 1.0 2 d .
C74 C 0.6130(6) 0.3016(3) 0.0378(3) 0.0174(17) Uani 1.0 2 d .
C75 C 0.7187(6) 0.3142(4) 0.0523(3) 0.0180(16) Uani 1.0 2 d .
C76 C 0.4480(5) 0.3660(3) 0.0125(3) 0.0139(16) Uani 1.0 2 d .
C77 C 0.3869(6) 0.3610(4) -0.0448(3) 0.0204(18) Uani 1.0 2 d .
C78 C 0.2783(7) 0.3658(4) -0.0565(4) 0.028(2) Uani 1.0 2 d .
C79 C 0.2265(6) 0.3749(4) -0.0122(4) 0.0262(19) Uani 1.0 2 d .
C80 C 0.2870(6) 0.3806(4) 0.0444(3) 0.0266(19) Uani 1.0 2 d .
C81 C 0.3981(6) 0.3750(4) 0.0580(3) 0.0209(17) Uani 1.0 2 d .
C82 C 0.8318(5) 0.4100(3) 0.0631(3) 0.0130(15) Uani 1.0 2 d .
C83 C 0.8827(5) 0.4175(3) 0.0184(3) 0.0175(16) Uani 1.0 2 d .
C84 C 0.9875(5) 0.4409(3) 0.0336(3) 0.0232(18) Uani 1.0 2 d .
C85 C 1.0378(6) 0.4573(3) 0.0893(3) 0.0253(18) Uani 1.0 2 d .
C86 C 0.9823(6) 0.4534(3) 0.1317(3) 0.0237(18) Uani 1.0 2 d .
C87 C 0.8795(5) 0.4282(3) 0.1205(3) 0.0194(16) Uani 1.0 2 d .
C88 C 0.4432(6) 0.3512(4) -0.0938(3) 0.0245(18) Uani 1.0 2 d .
C89 C 0.4423(8) 0.4126(4) -0.1275(4) 0.036(3) Uani 1.0 2 d .
C90 C 0.3902(8) 0.2963(4) -0.1333(4) 0.043(3) Uani 1.0 2 d .
C91 C 0.4633(7) 0.3817(4) 0.1200(3) 0.027(2) Uani 1.0 2 d .
C92 C 0.4609(7) 0.4503(4) 0.1410(4) 0.040(3) Uani 1.0 2 d .
C93 C 0.4227(8) 0.3373(5) 0.1590(4) 0.047(3) Uani 1.0 2 d .
C94 C 0.8286(6) 0.4030(4) -0.0439(3) 0.0227(18) Uani 1.0 2 d .
C95 C 0.8037(8) 0.4654(5) -0.0777(4) 0.046(3) Uani 1.0 2 d .
C96 C 0.8941(7) 0.3574(5) -0.0704(4) 0.043(3) Uani 1.0 2 d .
C97 C 0.8200(6) 0.4193(4) 0.1671(3) 0.0260(19) Uani 1.0 2 d .
C98 C 0.8530(7) 0.4707(4) 0.2140(3) 0.037(3) Uani 1.0 2 d .
C99 C 0.8405(8) 0.3533(4) 0.1946(4) 0.047(3) Uani 1.0 2 d .
C100 C -0.2538(6) 0.6464(4) 0.4402(3) 0.0184(18) Uani 1.0 2 d .
C101 C -0.3794(5) 0.5566(4) 0.4405(3) 0.0253(18) Uani 1.0 2 d .
C102 C -0.1775(5) 0.5490(3) 0.4733(3) 0.0177(17) Uani 1.0 2 d .
C103 C -0.0938(5) 0.5994(3) 0.4771(3) 0.0131(15) Uani 1.0 2 d .
C104 C 0.0111(6) 0.5958(4) 0.4936(3) 0.0191(17) Uani 1.0 2 d .
C105 C 0.0773(6) 0.6519(4) 0.4900(3) 0.0235(18) Uani 1.0 2 d .
C106 C 0.1102(5) 0.4135(3) 0.5331(3) 0.0141(15) Uani 1.0 2 d .
C107 C 0.0897(6) 0.3069(4) 0.5332(3) 0.0181(17) Uani 1.0 2 d .
C108 C 0.1945(5) 0.3179(3) 0.5478(3) 0.0154(16) Uani 1.0 2 d .
C109 C -0.0755(5) 0.3754(3) 0.5144(3) 0.0168(16) Uani 1.0 2 d .
C110 C -0.1155(5) 0.3908(3) 0.5618(3) 0.0176(16) Uani 1.0 2 d .
C111 C -0.2226(6) 0.4011(3) 0.5525(3) 0.0214(17) Uani 1.0 2 d .
C112 C -0.2906(5) 0.3959(4) 0.4964(3) 0.0244(18) Uani 1.0 2 d .
C113 C -0.2499(6) 0.3811(4) 0.4517(4) 0.0233(19) Uani 1.0 2 d .
C114 C -0.1406(6) 0.3697(3) 0.4586(3) 0.0151(16) Uani 1.0 2 d .
C115 C 0.3072(5) 0.4168(3) 0.5675(3) 0.0152(15) Uani 1.0 2 d .
C116 C 0.3479(5) 0.4231(3) 0.6266(3) 0.0194(16) Uani 1.0 2 d .
C117 C 0.4416(6) 0.4562(4) 0.6449(3) 0.0262(18) Uani 1.0 2 d .
C118 C 0.4955(6) 0.4792(4) 0.6074(4) 0.034(2) Uani 1.0 2 d .
C119 C 0.4553(5) 0.4709(4) 0.5491(3) 0.0249(18) Uani 1.0 2 d .
C120 C 0.3572(5) 0.4397(3) 0.5269(3) 0.0169(15) Uani 1.0 2 d .
C121 C -0.0418(6) 0.3951(4) 0.6225(3) 0.0240(19) Uani 1.0 2 d .
C122 C -0.0419(7) 0.4627(4) 0.6459(3) 0.032(3) Uani 1.0 2 d .
C123 C -0.0757(6) 0.3470(4) 0.6625(3) 0.028(2) Uani 1.0 2 d .
C124 C -0.0958(5) 0.3544(4) 0.4073(3) 0.0201(17) Uani 1.0 2 d .
C125 C -0.0822(8) 0.4159(4) 0.3748(4) 0.036(3) Uani 1.0 2 d .
C126 C -0.1629(7) 0.3041(4) 0.3675(3) 0.036(3) Uani 1.0 2 d .
C127 C 0.2964(6) 0.3929(4) 0.6705(3) 0.0244(18) Uani 1.0 2 d .
C128 C 0.2696(8) 0.4396(4) 0.7122(4) 0.044(3) Uani 1.0 2 d .
C129 C 0.3655(7) 0.3388(4) 0.7014(4) 0.037(3) Uani 1.0 2 d .
C130 C 0.3116(5) 0.4317(4) 0.4630(3) 0.0235(17) Uani 1.0 2 d .
C131 C 0.2996(8) 0.4950(5) 0.4310(4) 0.049(3) Uani 1.0 2 d .
C132 C 0.3776(7) 0.3845(5) 0.4381(4) 0.046(3) Uani 1.0 2 d .
H1 H -0.1800 0.0038 0.2131 0.0336 Uiso 1.0 2 calc R
H2 H -0.1398 0.0681 0.1930 0.0337 Uiso 1.0 2 calc R
H3 H -0.1847 0.0145 0.1481 0.0337 Uiso 1.0 2 calc R
H4 H 0.0649 0.0659 0.1926 0.0208 Uiso 1.0 2 calc R
H5 H 0.0556 0.0512 0.2555 0.0207 Uiso 1.0 2 calc R
H6 H 0.3027 -0.0898 0.2047 0.0397 Uiso 1.0 2 calc R
H7 H 0.3896 -0.0616 0.2563 0.0397 Uiso 1.0 2 calc R
H8 H 0.2982 -0.1047 0.2678 0.0397 Uiso 1.0 2 calc R
H9 H 0.2976 0.3139 0.2784 0.0192 Uiso 1.0 2 calc R
H10 H 0.4914 0.2915 0.3070 0.0246 Uiso 1.0 2 calc R
H11 H -0.0185 0.1781 0.3266 0.0312 Uiso 1.0 2 calc R
H12 H -0.1262 0.1842 0.2348 0.0362 Uiso 1.0 2 calc R
H13 H -0.0525 0.2039 0.1586 0.0287 Uiso 1.0 2 calc R
H14 H 0.7088 0.1185 0.4348 0.0354 Uiso 1.0 2 calc R
H15 H 0.8003 0.0809 0.3707 0.0350 Uiso 1.0 2 calc R
H16 H 0.7301 0.0925 0.2730 0.0356 Uiso 1.0 2 calc R
H17 H 0.2642 0.2015 0.3680 0.0281 Uiso 1.0 2 calc R
H18 H 0.2176 0.0947 0.3694 0.0431 Uiso 1.0 2 calc R
H19 H 0.2347 0.1226 0.4315 0.0431 Uiso 1.0 2 calc R
H20 H 0.1187 0.1126 0.3929 0.0431 Uiso 1.0 2 calc R
H21 H 0.0823 0.2327 0.4078 0.0537 Uiso 1.0 2 calc R
H22 H 0.1998 0.2384 0.4457 0.0537 Uiso 1.0 2 calc R
H23 H 0.1602 0.2832 0.3925 0.0537 Uiso 1.0 2 calc R
H24 H 0.2216 0.2437 0.1701 0.0311 Uiso 1.0 2 calc R
H25 H 0.0940 0.1461 0.1068 0.0536 Uiso 1.0 2 calc R
H26 H 0.1960 0.1735 0.0912 0.0536 Uiso 1.0 2 calc R
H27 H 0.2072 0.1345 0.1480 0.0536 Uiso 1.0 2 calc R
H28 H 0.0821 0.3137 0.1312 0.0637 Uiso 1.0 2 calc R
H29 H 0.1213 0.2814 0.0814 0.0637 Uiso 1.0 2 calc R
H30 H 0.0166 0.2575 0.0963 0.0637 Uiso 1.0 2 calc R
H31 H 0.4609 0.2036 0.3960 0.0254 Uiso 1.0 2 calc R
H32 H 0.5728 0.1215 0.4842 0.0478 Uiso 1.0 2 calc R
H33 H 0.4711 0.1605 0.4875 0.0478 Uiso 1.0 2 calc R
H34 H 0.4620 0.1056 0.4423 0.0478 Uiso 1.0 2 calc R
H35 H 0.6018 0.2731 0.4206 0.0442 Uiso 1.0 2 calc R
H36 H 0.5582 0.2609 0.4749 0.0442 Uiso 1.0 2 calc R
H37 H 0.6633 0.2273 0.4692 0.0442 Uiso 1.0 2 calc R
H38 H 0.4840 0.1690 0.2050 0.0272 Uiso 1.0 2 calc R
H39 H 0.4821 0.0587 0.1982 0.0489 Uiso 1.0 2 calc R
H40 H 0.5042 0.0865 0.1419 0.0488 Uiso 1.0 2 calc R
H41 H 0.5984 0.0584 0.1898 0.0488 Uiso 1.0 2 calc R
H42 H 0.5941 0.1951 0.1447 0.0534 Uiso 1.0 2 calc R
H43 H 0.6352 0.2294 0.2040 0.0535 Uiso 1.0 2 calc R
H44 H 0.6932 0.1680 0.1902 0.0535 Uiso 1.0 2 calc R
H45 H 0.6393 0.4985 0.2658 0.0381 Uiso 1.0 2 calc R
H46 H 0.6045 0.5653 0.2839 0.0382 Uiso 1.0 2 calc R
H47 H 0.6592 0.5158 0.3310 0.0382 Uiso 1.0 2 calc R
H48 H 0.4041 0.5668 0.2916 0.0252 Uiso 1.0 2 calc R
H49 H 0.4039 0.5399 0.2302 0.0252 Uiso 1.0 2 calc R
H50 H 0.1156 0.4084 0.2427 0.0283 Uiso 1.0 2 calc R
H51 H 0.2043 0.3947 0.2991 0.0285 Uiso 1.0 2 calc R
H52 H 0.1103 0.4415 0.3003 0.0285 Uiso 1.0 2 calc R
H53 H 0.1652 0.8083 0.2163 0.0210 Uiso 1.0 2 calc R
H54 H -0.0265 0.7860 0.1880 0.0163 Uiso 1.0 2 calc R
H55 H 0.4888 0.6753 0.1762 0.0291 Uiso 1.0 2 calc R
H56 H 0.5882 0.6819 0.2694 0.0308 Uiso 1.0 2 calc R
H57 H 0.5109 0.7045 0.3423 0.0220 Uiso 1.0 2 calc R
H58 H -0.2737 0.6042 0.0836 0.0266 Uiso 1.0 2 calc R
H59 H -0.3617 0.5965 0.1557 0.0312 Uiso 1.0 2 calc R
H60 H -0.2775 0.6238 0.2478 0.0301 Uiso 1.0 2 calc R
H61 H 0.2038 0.6948 0.1291 0.0253 Uiso 1.0 2 calc R
H62 H 0.2443 0.5876 0.1341 0.0379 Uiso 1.0 2 calc R
H63 H 0.2330 0.6104 0.0709 0.0378 Uiso 1.0 2 calc R
H64 H 0.3467 0.5999 0.1120 0.0378 Uiso 1.0 2 calc R
H65 H 0.3257 0.7692 0.1048 0.0394 Uiso 1.0 2 calc R
H66 H 0.3857 0.7116 0.0857 0.0394 Uiso 1.0 2 calc R
H67 H 0.2677 0.7270 0.0526 0.0395 Uiso 1.0 2 calc R
H68 H 0.2309 0.7351 0.3261 0.0342 Uiso 1.0 2 calc R
H69 H 0.3723 0.6471 0.3940 0.0494 Uiso 1.0 2 calc R
H70 H 0.2663 0.6703 0.4078 0.0493 Uiso 1.0 2 calc R
H71 H 0.2616 0.6284 0.3533 0.0493 Uiso 1.0 2 calc R
H72 H 0.3631 0.8131 0.3612 0.0558 Uiso 1.0 2 calc R
H73 H 0.3283 0.7815 0.4127 0.0558 Uiso 1.0 2 calc R
H74 H 0.4363 0.7617 0.3992 0.0557 Uiso 1.0 2 calc R
H75 H -0.0053 0.6506 0.1003 0.0304 Uiso 1.0 2 calc R
H76 H -0.1832 0.6010 0.0207 0.0411 Uiso 1.0 2 calc R
H77 H -0.0704 0.6088 0.0085 0.0411 Uiso 1.0 2 calc R
H78 H -0.0868 0.5597 0.0546 0.0412 Uiso 1.0 2 calc R
H79 H -0.0840 0.7505 0.0841 0.0436 Uiso 1.0 2 calc R
H80 H -0.0736 0.7236 0.0250 0.0435 Uiso 1.0 2 calc R
H81 H -0.1840 0.7212 0.0408 0.0436 Uiso 1.0 2 calc R
H82 H -0.0106 0.6836 0.2957 0.0314 Uiso 1.0 2 calc R
H83 H -0.1312 0.5857 0.3305 0.0494 Uiso 1.0 2 calc R
H84 H -0.0250 0.5743 0.3119 0.0493 Uiso 1.0 2 calc R
H85 H -0.0230 0.6125 0.3681 0.0493 Uiso 1.0 2 calc R
H86 H -0.2100 0.6998 0.3204 0.0499 Uiso 1.0 2 calc R
H87 H -0.1023 0.7237 0.3609 0.0498 Uiso 1.0 2 calc R
H88 H -0.1454 0.7545 0.3001 0.0499 Uiso 1.0 2 calc R
H89 H 0.1237 0.5076 -0.0656 0.0275 Uiso 1.0 2 calc R
H90 H 0.1265 0.5378 -0.0057 0.0276 Uiso 1.0 2 calc R
H91 H 0.0770 0.5760 -0.0621 0.0276 Uiso 1.0 2 calc R
H92 H 0.3408 0.5279 0.0206 0.0259 Uiso 1.0 2 calc R
H93 H 0.3403 0.5033 -0.0417 0.0261 Uiso 1.0 2 calc R
H94 H 0.5684 0.6802 0.0013 0.0326 Uiso 1.0 2 calc R
H95 H 0.6573 0.6361 -0.0117 0.0326 Uiso 1.0 2 calc R
H96 H 0.5598 0.6569 -0.0615 0.0326 Uiso 1.0 2 calc R
H97 H 0.5809 0.2617 0.0355 0.0215 Uiso 1.0 2 calc R
H98 H 0.7738 0.2846 0.0622 0.0217 Uiso 1.0 2 calc R
H99 H 0.2381 0.3631 -0.0944 0.0323 Uiso 1.0 2 calc R
H100 H 0.1522 0.3765 -0.0209 0.0305 Uiso 1.0 2 calc R
H101 H 0.2524 0.3886 0.0732 0.0333 Uiso 1.0 2 calc R
H102 H 1.0241 0.4452 0.0051 0.0295 Uiso 1.0 2 calc R
H103 H 1.1082 0.4714 0.0984 0.0294 Uiso 1.0 2 calc R
H104 H 1.0150 0.4675 0.1685 0.0266 Uiso 1.0 2 calc R
H105 H 0.5173 0.3386 -0.0764 0.0298 Uiso 1.0 2 calc R
H106 H 0.4785 0.4053 -0.1572 0.0453 Uiso 1.0 2 calc R
H107 H 0.3706 0.4265 -0.1443 0.0453 Uiso 1.0 2 calc R
H108 H 0.4795 0.4448 -0.1018 0.0454 Uiso 1.0 2 calc R
H109 H 0.3166 0.3067 -0.1497 0.0519 Uiso 1.0 2 calc R
H110 H 0.4258 0.2904 -0.1634 0.0520 Uiso 1.0 2 calc R
H111 H 0.3945 0.2577 -0.1114 0.0520 Uiso 1.0 2 calc R
H112 H 0.5375 0.3702 0.1219 0.0329 Uiso 1.0 2 calc R
H113 H 0.3883 0.4621 0.1388 0.0481 Uiso 1.0 2 calc R
H114 H 0.5025 0.4541 0.1800 0.0481 Uiso 1.0 2 calc R
H115 H 0.4897 0.4780 0.1169 0.0481 Uiso 1.0 2 calc R
H116 H 0.4262 0.2940 0.1467 0.0568 Uiso 1.0 2 calc R
H117 H 0.4650 0.3418 0.1977 0.0568 Uiso 1.0 2 calc R
H118 H 0.3498 0.3481 0.1572 0.0568 Uiso 1.0 2 calc R
H119 H 0.7602 0.3824 -0.0446 0.0276 Uiso 1.0 2 calc R
H120 H 0.8695 0.4874 -0.0762 0.0532 Uiso 1.0 2 calc R
H121 H 0.7687 0.4557 -0.1169 0.0531 Uiso 1.0 2 calc R
H122 H 0.7582 0.4920 -0.0616 0.0531 Uiso 1.0 2 calc R
H123 H 0.9043 0.3181 -0.0493 0.0532 Uiso 1.0 2 calc R
H124 H 0.8568 0.3491 -0.1096 0.0532 Uiso 1.0 2 calc R
H125 H 0.9624 0.3761 -0.0694 0.0531 Uiso 1.0 2 calc R
H126 H 0.7434 0.4236 0.1494 0.0302 Uiso 1.0 2 calc R
H127 H 0.8494 0.5120 0.1966 0.0449 Uiso 1.0 2 calc R
H128 H 0.8052 0.4692 0.2387 0.0450 Uiso 1.0 2 calc R
H129 H 0.9246 0.4627 0.2361 0.0450 Uiso 1.0 2 calc R
H130 H 0.9156 0.3477 0.2111 0.0571 Uiso 1.0 2 calc R
H131 H 0.8026 0.3486 0.2239 0.0572 Uiso 1.0 2 calc R
H132 H 0.8159 0.3218 0.1654 0.0572 Uiso 1.0 2 calc R
H133 H -0.4201 0.5633 0.4017 0.0322 Uiso 1.0 2 calc R
H134 H -0.3734 0.5117 0.4483 0.0321 Uiso 1.0 2 calc R
H135 H -0.4148 0.5768 0.4664 0.0321 Uiso 1.0 2 calc R
H136 H -0.1787 0.5340 0.5112 0.0221 Uiso 1.0 2 calc R
H137 H -0.1670 0.5131 0.4499 0.0218 Uiso 1.0 2 calc R
H138 H 0.0601 0.6851 0.5137 0.0259 Uiso 1.0 2 calc R
H139 H 0.1514 0.6410 0.5035 0.0259 Uiso 1.0 2 calc R
H140 H 0.0633 0.6665 0.4511 0.0258 Uiso 1.0 2 calc R
H141 H 0.0562 0.2673 0.5301 0.0222 Uiso 1.0 2 calc R
H142 H 0.2491 0.2878 0.5568 0.0183 Uiso 1.0 2 calc R
H143 H -0.2505 0.4120 0.5832 0.0271 Uiso 1.0 2 calc R
H144 H -0.3639 0.4017 0.4907 0.0285 Uiso 1.0 2 calc R
H145 H -0.2949 0.3797 0.4150 0.0273 Uiso 1.0 2 calc R
H146 H 0.4700 0.4623 0.6840 0.0292 Uiso 1.0 2 calc R
H147 H 0.5595 0.5011 0.6209 0.0370 Uiso 1.0 2 calc R
H148 H 0.4923 0.4868 0.5236 0.0293 Uiso 1.0 2 calc R
H149 H 0.0312 0.3847 0.6208 0.0297 Uiso 1.0 2 calc R
H150 H -0.1133 0.4738 0.6471 0.0398 Uiso 1.0 2 calc R
H151 H 0.0045 0.4652 0.6838 0.0397 Uiso 1.0 2 calc R
H152 H -0.0176 0.4919 0.6211 0.0397 Uiso 1.0 2 calc R
H153 H -0.1440 0.3593 0.6680 0.0349 Uiso 1.0 2 calc R
H154 H -0.0809 0.3053 0.6457 0.0349 Uiso 1.0 2 calc R
H155 H -0.0239 0.3464 0.6989 0.0350 Uiso 1.0 2 calc R
H156 H -0.0248 0.3358 0.4223 0.0229 Uiso 1.0 2 calc R
H157 H -0.1513 0.4343 0.3590 0.0447 Uiso 1.0 2 calc R
H158 H -0.0386 0.4457 0.4008 0.0448 Uiso 1.0 2 calc R
H159 H -0.0490 0.4062 0.3444 0.0447 Uiso 1.0 2 calc R
H160 H -0.2332 0.3214 0.3527 0.0418 Uiso 1.0 2 calc R
H161 H -0.1313 0.2950 0.3363 0.0418 Uiso 1.0 2 calc R
H162 H -0.1678 0.2655 0.3881 0.0418 Uiso 1.0 2 calc R
H163 H 0.2289 0.3741 0.6489 0.0291 Uiso 1.0 2 calc R
H164 H 0.2218 0.4716 0.6917 0.0546 Uiso 1.0 2 calc R
H165 H 0.2364 0.4179 0.7383 0.0546 Uiso 1.0 2 calc R
H166 H 0.3344 0.4596 0.7333 0.0546 Uiso 1.0 2 calc R
H167 H 0.3290 0.3168 0.7259 0.0436 Uiso 1.0 2 calc R
H168 H 0.3805 0.3094 0.6738 0.0436 Uiso 1.0 2 calc R
H169 H 0.4313 0.3560 0.7242 0.0436 Uiso 1.0 2 calc R
H170 H 0.2403 0.4128 0.4572 0.0290 Uiso 1.0 2 calc R
H171 H 0.2663 0.4887 0.3911 0.0577 Uiso 1.0 2 calc R
H172 H 0.2561 0.5226 0.4475 0.0578 Uiso 1.0 2 calc R
H173 H 0.3687 0.5140 0.4352 0.0578 Uiso 1.0 2 calc R
H174 H 0.3794 0.3438 0.4566 0.0537 Uiso 1.0 2 calc R
H175 H 0.3478 0.3796 0.3976 0.0537 Uiso 1.0 2 calc R
H176 H 0.4488 0.4011 0.4448 0.0538 Uiso 1.0 2 calc R

loop_
_atom_site_aniso_label
_atom_site_aniso_U_11
_atom_site_aniso_U_22
_atom_site_aniso_U_33
_atom_site_aniso_U_12
_atom_site_aniso_U_13
_atom_site_aniso_U_23
Au1 0.01364(11) 0.00866(12) 0.01312(11) -0.00233(10) 0.00203(8) -0.00171(9)
Au2 0.00882(10) 0.00821(12) 0.01448(11) 0.00057(9) 0.00078(8) 0.00090(9)
Au3 0.01516(11) 0.01078(14) 0.01447(12) 0.00275(10) 0.00024(9) 0.00093(9)
Au4 0.01332(11) 0.01024(14) 0.01423(12) 0.00264(10) -0.00036(9) 0.00144(9)
O1 0.018(3) 0.018(3) 0.020(3) -0.003(2) 0.000(2) 0.0001(19)
O2 0.016(3) 0.017(3) 0.038(3) 0.0017(19) -0.002(2) 0.002(3)
O3 0.006(2) 0.011(3) 0.023(3) -0.0008(17) -0.0002(17) 0.0006(18)
O4 0.009(3) 0.014(3) 0.036(3) 0.0020(18) -0.005(2) 0.001(2)
O5 0.024(3) 0.011(3) 0.029(3) -0.0059(19) 0.002(2) 0.006(2)
O6 0.015(3) 0.023(3) 0.042(4) 0.004(2) -0.003(3) 0.001(3)
O7 0.010(3) 0.016(3) 0.027(3) -0.0013(19) -0.0040(19) 0.002(2)
O8 0.016(3) 0.017(3) 0.035(3) 0.0035(19) -0.005(2) 0.006(3)
N1 0.015(3) 0.019(3) 0.025(3) 0.001(3) 0.006(2) 0.006(3)
N2 0.019(3) 0.014(3) 0.016(3) -0.001(3) 0.009(3) -0.001(2)
N3 0.019(3) 0.010(3) 0.010(3) -0.003(2) 0.006(2) -0.0022(19)
N4 0.012(3) 0.009(3) 0.024(3) 0.001(3) 0.006(2) 0.004(3)
N5 0.007(3) 0.020(3) 0.008(3) -0.003(2) 0.001(2) 0.002(2)
N6 0.016(3) 0.012(3) 0.009(3) -0.000(2) 0.003(2) -0.001(2)
N7 0.012(3) 0.019(3) 0.026(3) -0.002(3) 0.003(2) 0.000(3)
N8 0.022(3) 0.018(3) 0.013(3) 0.008(3) 0.007(3) -0.001(3)
N9 0.014(3) 0.011(3) 0.018(3) 0.007(2) 0.006(2) 0.005(2)
N10 0.012(3) 0.008(3) 0.027(3) 0.001(2) 0.004(2) 0.005(3)
N11 0.018(3) 0.008(3) 0.015(3) 0.005(3) 0.007(3) 0.002(2)
N12 0.014(3) 0.008(3) 0.017(3) 0.003(2) 0.002(2) 0.003(2)
C1 0.008(3) 0.015(4) 0.008(3) -0.001(3) -0.002(3) 0.000(3)
C2 0.020(4) 0.025(4) 0.039(4) 0.004(3) 0.012(3) 0.008(3)
C3 0.014(3) 0.010(3) 0.027(4) 0.004(3) 0.008(3) 0.005(3)
C4 0.021(4) 0.011(4) 0.017(3) -0.003(3) 0.003(3) -0.000(3)
C5 0.018(3) 0.006(3) 0.019(3) 0.003(3) 0.003(3) 0.003(3)
C6 0.025(4) 0.024(4) 0.040(4) -0.011(4) -0.009(4) -0.002(2)
C7 0.020(4) 0.011(3) 0.009(3) -0.000(3) 0.006(3) -0.003(3)
C8 0.020(4) 0.010(3) 0.017(3) -0.003(3) 0.002(3) 0.000(3)
C9 0.031(4) 0.013(4) 0.017(4) -0.002(3) 0.009(3) -0.003(3)
C10 0.017(4) 0.010(3) 0.017(3) -0.003(3) 0.002(3) -0.003(3)
C11 0.019(4) 0.017(4) 0.022(4) -0.002(3) 0.009(3) -0.008(3)
C12 0.017(4) 0.025(4) 0.035(4) 0.001(3) 0.009(3) -0.006(3)
C13 0.014(4) 0.034(5) 0.043(5) 0.003(3) 0.006(3) -0.004(4)
C14 0.020(4) 0.023(4) 0.030(4) 0.001(3) -0.009(3) 0.001(3)
C15 0.026(4) 0.020(4) 0.022(4) -0.002(3) 0.006(4) -0.004(3)
C16 0.020(4) 0.009(3) 0.022(4) -0.003(3) -0.002(3) 0.001(3)
C17 0.025(4) 0.019(4) 0.017(4) -0.008(3) 0.001(3) 0.005(3)
C18 0.037(5) 0.028(4) 0.024(4) 0.000(4) -0.005(4) 0.002(3)
C19 0.019(4) 0.037(5) 0.031(4) 0.006(3) -0.010(3) 0.008(4)
C20 0.019(4) 0.043(5) 0.028(4) 0.005(4) -0.001(3) -0.014(4)
C21 0.017(4) 0.026(4) 0.019(4) 0.003(3) 0.002(3) -0.004(3)
C22 0.020(4) 0.033(4) 0.018(4) 0.000(3) 0.007(3) 0.003(3)
C23 0.043(5) 0.040(5) 0.024(4) -0.003(4) 0.011(4) -0.001(4)
C24 0.051(6) 0.053(6) 0.030(5) -0.004(5) 0.017(4) -0.020(4)
C25 0.029(4) 0.025(4) 0.024(4) -0.002(3) 0.003(3) 0.003(3)
C26 0.076(7) 0.034(5) 0.025(5) 0.010(5) 0.019(5) 0.003(4)
C27 0.081(8) 0.034(5) 0.045(6) 0.013(5) 0.013(5) 0.014(4)
C28 0.029(4) 0.020(4) 0.014(3) -0.005(3) 0.002(3) -0.004(3)
C29 0.070(6) 0.023(4) 0.026(4) -0.005(4) 0.022(4) 0.001(3)
C30 0.037(5) 0.037(5) 0.037(5) -0.013(4) 0.005(4) -0.014(4)
C31 0.018(4) 0.035(4) 0.015(3) 0.004(3) 0.002(3) -0.007(3)
C32 0.046(5) 0.051(6) 0.025(4) 0.012(5) 0.001(4) -0.013(4)
C33 0.031(5) 0.070(7) 0.033(5) -0.005(5) -0.003(4) 0.007(5)
C34 0.012(4) 0.019(4) 0.022(4) 0.001(3) -0.004(3) -0.005(3)
C35 0.015(4) 0.031(5) 0.049(5) -0.002(3) 0.012(4) 0.004(4)
C36 0.020(4) 0.013(4) 0.030(4) 0.001(3) 0.008(3) -0.001(3)
C37 0.017(4) 0.011(4) 0.019(3) 0.002(3) 0.005(3) 0.002(3)
C38 0.018(3) 0.012(3) 0.015(3) -0.001(3) 0.006(3) 0.006(3)
C39 0.018(4) 0.007(3) 0.046(5) 0.005(3) 0.007(3) 0.013(3)
C40 0.012(3) 0.008(3) 0.010(3) 0.000(3) 0.002(3) -0.003(3)
C41 0.021(4) 0.009(3) 0.022(4) 0.000(3) 0.008(3) -0.003(3)
C42 0.018(3) 0.012(3) 0.011(3) 0.007(3) 0.003(3) 0.003(3)
C43 0.018(4) 0.011(4) 0.020(4) 0.002(3) 0.007(3) 0.001(3)
C44 0.014(3) 0.008(3) 0.021(4) 0.000(3) 0.005(3) 0.003(3)
C45 0.015(4) 0.018(4) 0.039(4) -0.002(3) 0.011(3) 0.000(3)
C46 0.007(3) 0.011(3) 0.059(5) -0.001(3) 0.002(3) 0.005(4)
C47 0.012(4) 0.012(4) 0.031(4) 0.000(3) -0.005(3) 0.004(3)
C48 0.020(4) 0.011(4) 0.023(4) -0.001(3) 0.002(3) 0.002(3)
C49 0.013(3) 0.011(3) 0.019(3) 0.002(3) 0.001(3) -0.004(3)
C50 0.016(3) 0.023(4) 0.020(4) 0.001(3) -0.001(3) 0.000(3)
C51 0.013(3) 0.031(4) 0.023(4) 0.001(3) -0.007(3) -0.005(3)
C52 0.011(3) 0.022(4) 0.045(5) -0.011(3) -0.004(3) 0.003(3)
C53 0.020(4) 0.026(4) 0.029(4) -0.005(3) 0.010(3) -0.003(3)
C54 0.018(4) 0.017(4) 0.026(4) -0.001(3) 0.003(3) -0.001(3)
C55 0.021(4) 0.029(4) 0.014(3) -0.003(3) 0.006(3) 0.005(3)
C56 0.043(5) 0.032(5) 0.020(4) -0.001(4) 0.007(4) -0.005(3)
C57 0.038(5) 0.038(5) 0.023(4) 0.006(4) 0.012(4) 0.005(4)
C58 0.037(5) 0.033(5) 0.016(4) 0.013(4) -0.005(3) -0.004(3)
C59 0.049(6) 0.050(6) 0.024(4) -0.001(5) 0.013(4) 0.002(4)
C60 0.068(7) 0.043(6) 0.028(5) 0.001(5) 0.001(5) -0.010(4)
C61 0.012(4) 0.039(5) 0.024(4) 0.003(3) 0.006(3) 0.003(4)
C62 0.048(5) 0.036(5) 0.019(4) 0.015(4) 0.003(4) -0.000(3)
C63 0.055(6) 0.033(5) 0.021(4) -0.014(4) 0.005(4) -0.000(4)
C64 0.018(4) 0.042(5) 0.019(4) -0.012(3) 0.010(3) -0.003(3)
C65 0.040(5) 0.058(6) 0.025(4) 0.003(4) 0.007(4) 0.010(4)
C66 0.037(5) 0.050(6) 0.037(5) 0.002(4) 0.018(4) -0.003(4)
C67 0.004(3) 0.027(4) 0.029(4) -0.000(3) 0.005(3) -0.006(3)
C68 0.019(4) 0.019(4) 0.031(4) -0.006(3) 0.001(3) 0.002(3)
C69 0.023(4) 0.016(4) 0.025(4) 0.012(3) 0.009(3) 0.009(3)
C70 0.025(4) 0.008(4) 0.014(3) 0.002(3) 0.004(3) 0.001(3)
C71 0.014(3) 0.014(4) 0.027(4) 0.007(3) 0.003(3) 0.010(3)
C72 0.016(4) 0.021(4) 0.044(5) -0.005(3) -0.007(3) -0.003(4)
C73 0.020(4) 0.021(4) 0.010(3) 0.001(3) 0.010(3) 0.003(3)
C74 0.028(4) 0.012(4) 0.014(3) 0.002(3) 0.008(3) 0.002(3)
C75 0.025(4) 0.012(4) 0.017(3) -0.000(3) 0.005(3) -0.005(3)
C76 0.012(3) 0.012(3) 0.017(3) -0.001(3) 0.003(3) -0.000(3)
C77 0.025(4) 0.018(4) 0.014(4) 0.009(3) -0.002(3) -0.002(3)
C78 0.033(5) 0.020(4) 0.028(4) 0.008(4) 0.002(4) -0.008(3)
C79 0.016(4) 0.020(4) 0.041(5) -0.004(3) 0.004(3) -0.006(3)
C80 0.023(4) 0.026(4) 0.035(4) 0.000(3) 0.014(3) 0.002(3)
C81 0.024(4) 0.019(4) 0.021(4) -0.001(3) 0.009(3) -0.001(3)
C82 0.014(3) 0.011(3) 0.012(3) 0.001(3) 0.001(3) 0.004(3)
C83 0.018(4) 0.015(4) 0.020(4) 0.000(3) 0.006(3) 0.001(3)
C84 0.019(4) 0.021(4) 0.033(4) -0.003(3) 0.014(3) -0.002(3)
C85 0.015(4) 0.022(4) 0.036(4) -0.003(3) 0.002(3) -0.001(3)
C86 0.023(4) 0.019(4) 0.025(4) 0.002(3) -0.002(3) -0.002(3)
C87 0.024(4) 0.015(3) 0.020(3) 0.012(3) 0.005(3) 0.004(3)
C88 0.033(4) 0.031(4) 0.012(3) 0.008(3) 0.008(3) -0.002(3)
C89 0.059(6) 0.032(5) 0.023(4) 0.000(4) 0.018(4) -0.002(4)
C90 0.075(7) 0.032(5) 0.023(4) 0.014(5) 0.011(4) -0.013(4)
C91 0.041(5) 0.025(4) 0.017(4) 0.006(4) 0.012(3) 0.004(3)
C92 0.059(6) 0.037(5) 0.025(4) 0.003(4) 0.013(4) -0.011(4)
C93 0.062(7) 0.049(6) 0.031(5) -0.010(5) 0.016(5) 0.011(4)
C94 0.022(4) 0.028(4) 0.019(4) -0.006(3) 0.007(3) -0.009(3)
C95 0.053(6) 0.053(6) 0.026(4) -0.005(5) 0.003(4) 0.004(4)
C96 0.041(5) 0.058(6) 0.034(5) -0.004(5) 0.018(4) -0.016(4)
C97 0.015(4) 0.045(5) 0.016(4) 0.008(3) -0.001(3) -0.000(3)
C98 0.047(5) 0.040(5) 0.025(4) 0.024(4) 0.012(4) 0.009(4)
C99 0.075(7) 0.042(6) 0.026(5) -0.022(5) 0.017(5) -0.004(4)
C100 0.036(5) 0.013(4) 0.008(3) -0.003(3) 0.008(3) -0.003(3)
C101 0.016(4) 0.018(4) 0.045(5) -0.009(3) 0.015(3) -0.008(3)
C102 0.015(3) 0.009(3) 0.031(4) -0.002(3) 0.009(3) 0.002(3)
C103 0.020(4) 0.006(3) 0.012(3) 0.006(3) 0.002(3) 0.001(3)
C104 0.016(4) 0.013(4) 0.025(4) 0.004(3) -0.002(3) 0.006(3)
C105 0.015(4) 0.020(4) 0.029(4) -0.002(3) -0.007(3) 0.003(3)
C106 0.019(4) 0.012(3) 0.012(3) 0.000(3) 0.006(3) 0.002(3)
C107 0.029(4) 0.018(4) 0.008(3) 0.009(3) 0.006(3) 0.007(3)
C108 0.020(4) 0.013(3) 0.013(3) 0.006(3) 0.003(3) 0.002(3)
C109 0.014(3) 0.012(4) 0.024(4) 0.001(3) 0.002(3) 0.004(3)
C110 0.019(4) 0.012(3) 0.022(4) -0.001(3) 0.006(3) 0.004(3)
C111 0.024(4) 0.020(4) 0.024(4) -0.000(3) 0.013(3) 0.004(3)
C112 0.009(3) 0.024(4) 0.038(4) 0.003(3) 0.002(3) 0.011(3)
C113 0.020(4) 0.022(4) 0.026(4) 0.006(3) 0.003(3) 0.001(3)
C114 0.017(4) 0.011(3) 0.018(4) 0.006(3) 0.004(3) 0.003(3)
C115 0.009(3) 0.016(4) 0.018(3) -0.001(3) -0.002(3) -0.001(3)
C116 0.020(4) 0.017(4) 0.016(3) 0.009(3) -0.004(3) 0.003(3)
C117 0.028(4) 0.024(4) 0.020(4) 0.005(3) -0.004(3) 0.003(3)
C118 0.028(4) 0.028(5) 0.036(5) -0.002(3) -0.007(4) 0.005(4)
C119 0.013(3) 0.029(4) 0.031(4) -0.014(3) 0.003(3) 0.006(3)
C120 0.012(3) 0.017(4) 0.020(3) 0.001(3) -0.001(3) 0.003(3)
C121 0.028(4) 0.026(4) 0.020(4) 0.008(3) 0.010(3) 0.003(3)
C122 0.046(5) 0.028(5) 0.025(4) -0.006(4) 0.012(4) -0.006(4)
C123 0.034(4) 0.030(4) 0.024(4) 0.002(4) 0.011(3) 0.010(3)
C124 0.019(4) 0.023(4) 0.015(3) 0.003(3) -0.002(3) 0.003(3)
C125 0.053(6) 0.037(5) 0.022(4) -0.006(4) 0.017(4) -0.001(4)
C126 0.045(5) 0.032(5) 0.027(4) 0.001(4) 0.004(4) -0.006(4)
C127 0.028(4) 0.028(4) 0.017(4) 0.001(3) 0.004(3) -0.003(3)
C128 0.065(6) 0.038(5) 0.034(5) 0.005(5) 0.021(4) -0.001(4)
C129 0.039(5) 0.041(5) 0.028(4) 0.009(4) 0.004(4) 0.015(4)
C130 0.013(3) 0.031(4) 0.028(4) -0.001(3) 0.009(3) 0.007(3)
C131 0.064(6) 0.051(6) 0.029(4) -0.002(5) 0.006(4) 0.025(4)
C132 0.035(5) 0.069(7) 0.030(5) 0.018(5) 0.004(4) -0.008(5)

loop_
_atom_type_symbol
_atom_type_description
_atom_type_scat_dispersion_real
_atom_type_scat_dispersion_imag
_atom_type_scat_source
C C 0.0033 0.0016
;
International Tables for Crystallography
(1992, Vol. C, Tables 4.2.6.8 and 6.1.1.4)
;
H H 0.0000 0.0000
;
International Tables for Crystallography
(1992, Vol. C, Table 6.1.1.4)
;
Au Au -2.0133 8.8022
;
International Tables for Crystallography
(1992, Vol. C, Tables 4.2.6.8 and 6.1.1.4)
;
N N 0.0061 0.0033
;
International Tables for Crystallography
(1992, Vol. C, Tables 4.2.6.8 and 6.1.1.4)
;
O O 0.0106 0.0060
;
International Tables for Crystallography
(1992, Vol. C, Tables 4.2.6.8 and 6.1.1.4)
;

loop_
_geom_angle_atom_site_label_1
_geom_angle_atom_site_label_2
_geom_angle_atom_site_label_3
_geom_angle
_geom_angle_publ_flag
C5 Au1 C7 172.6(3) yes
C38 Au2 C40 171.8(3) yes
C71 Au3 C73 171.7(3) yes
C104 Au4 C106 172.6(3) yes
C1 O1 C4 108.5(5) yes
C34 O3 C37 108.3(5) yes
C67 O5 C70 109.2(6) yes
C100 O7 C103 110.1(5) yes
C1 N1 C2 122.3(6) yes
C1 N1 C3 112.3(5) yes
C2 N1 C3 124.9(6) yes
C7 N2 C8 110.5(6) yes
C7 N2 C10 124.5(6) yes
C8 N2 C10 124.3(6) yes
C7 N3 C9 113.2(6) yes
C7 N3 C16 123.9(5) yes
C9 N3 C16 122.6(6) yes
C34 N4 C35 122.3(6) yes
C34 N4 C36 112.8(6) yes
C35 N4 C36 123.8(6) yes
C40 N5 C41 111.3(5) yes
C40 N5 C43 124.3(6) yes
C41 N5 C43 124.4(6) yes
C40 N6 C42 111.4(5) yes
C40 N6 C49 125.9(6) yes
C42 N6 C49 122.6(5) yes
C67 N7 C68 124.2(6) yes
C67 N7 C69 110.9(6) yes
C68 N7 C69 124.0(6) yes
C73 N8 C74 110.6(6) yes
C73 N8 C76 125.3(6) yes
C74 N8 C76 124.0(6) yes
C73 N9 C75 110.2(6) yes
C73 N9 C82 127.7(6) yes
C75 N9 C82 122.0(5) yes
C100 N10 C101 126.9(6) yes
C100 N10 C102 110.4(6) yes
C101 N10 C102 121.6(6) yes
C106 N11 C107 110.6(6) yes
C106 N11 C109 123.8(6) yes
C107 N11 C109 125.2(6) yes
C106 N12 C108 112.0(6) yes
C106 N12 C115 123.9(6) yes
C108 N12 C115 123.6(5) yes
O1 C1 O2 121.1(6) yes
O1 C1 N1 110.4(5) yes
O2 C1 N1 128.5(6) yes
N1 C3 C4 102.3(5) yes
O1 C4 C3 106.4(5) yes
O1 C4 C5 123.6(6) yes
C3 C4 C5 130.0(6) yes
Au1 C5 C4 115.9(5) yes
Au1 C5 C6 124.8(5) yes
C4 C5 C6 119.3(6) yes
Au1 C7 N2 122.8(5) yes
Au1 C7 N3 133.1(5) yes
N2 C7 N3 103.9(6) yes
N2 C8 C9 107.4(6) yes
N3 C9 C8 105.1(6) yes
N2 C10 C11 117.8(5) yes
N2 C10 C15 117.7(7) yes
C11 C10 C15 124.5(7) yes
C10 C11 C12 116.2(6) yes
C10 C11 C22 123.1(6) yes
C12 C11 C22 120.6(7) yes
C11 C12 C13 122.0(8) yes
C12 C13 C14 119.9(7) yes
C13 C14 C15 122.0(7) yes
C10 C15 C14 115.2(8) yes
C10 C15 C25 121.8(7) yes
C14 C15 C25 122.9(7) yes
N3 C16 C17 117.1(6) yes
N3 C16 C21 118.0(6) yes
C17 C16 C21 124.9(6) yes
C16 C17 C18 117.4(7) yes
C16 C17 C28 121.9(6) yes
C18 C17 C28 120.7(6) yes
C17 C18 C19 120.3(7) yes
C18 C19 C20 120.6(7) yes
C19 C20 C21 121.5(7) yes
C16 C21 C20 115.2(6) yes
C16 C21 C31 124.5(6) yes
C20 C21 C31 120.3(7) yes
C11 C22 C23 111.7(6) yes
C11 C22 C24 110.4(6) yes
C23 C22 C24 111.6(7) yes
C15 C25 C26 111.3(7) yes
C15 C25 C27 112.8(7) yes
C26 C25 C27 109.2(6) yes
C17 C28 C29 113.0(6) yes
C17 C28 C30 110.2(7) yes
C29 C28 C30 110.4(6) yes
C21 C31 C32 111.1(6) yes
C21 C31 C33 111.5(6) yes
C32 C31 C33 112.1(7) yes
O3 C34 O4 120.6(7) yes
O3 C34 N4 110.4(6) yes
O4 C34 N4 129.0(7) yes
N4 C36 C37 102.1(6) yes
O3 C37 C36 106.1(5) yes
O3 C37 C38 122.6(6) yes
C36 C37 C38 131.3(6) yes
Au2 C38 C37 115.4(5) yes
Au2 C38 C39 123.3(5) yes
C37 C38 C39 121.1(6) yes
Au2 C40 N5 122.3(4) yes
Au2 C40 N6 133.7(5) yes
N5 C40 N6 103.8(5) yes
N5 C41 C42 106.6(6) yes
N6 C42 C41 106.9(6) yes
N5 C43 C44 117.4(6) yes
N5 C43 C48 117.8(7) yes
C44 C43 C48 124.7(7) yes
C43 C44 C45 116.2(6) yes
C43 C44 C55 123.0(6) yes
C45 C44 C55 120.9(7) yes
C44 C45 C46 120.9(7) yes
C45 C46 C47 121.6(7) yes
C46 C47 C48 121.1(7) yes
C43 C48 C47 115.5(7) yes
C43 C48 C58 123.3(7) yes
C47 C48 C58 121.2(6) yes
N6 C49 C50 118.1(6) yes
N6 C49 C54 118.2(5) yes
C50 C49 C54 123.5(6) yes
C49 C50 C51 116.2(7) yes
C49 C50 C61 123.3(6) yes
C51 C50 C61 120.4(6) yes
C50 C51 C52 120.9(6) yes
C51 C52 C53 120.4(7) yes
C52 C53 C54 121.6(7) yes
C49 C54 C53 117.3(6) yes
C49 C54 C64 122.0(6) yes
C53 C54 C64 120.6(7) yes
C44 C55 C56 111.3(6) yes
C44 C55 C57 111.5(6) yes
C56 C55 C57 110.7(7) yes
C48 C58 C59 111.2(7) yes
C48 C58 C60 111.2(7) yes
C59 C58 C60 109.8(6) yes
C50 C61 C62 114.6(7) yes
C50 C61 C63 111.4(7) yes
C62 C61 C63 109.6(6) yes
C54 C64 C65 109.9(6) yes
C54 C64 C66 111.7(6) yes
C65 C64 C66 112.2(7) yes
O5 C67 O6 120.7(7) yes
O5 C67 N7 110.9(6) yes
O6 C67 N7 128.3(7) yes
N7 C69 C70 103.0(6) yes
O5 C70 C69 105.5(5) yes
O5 C70 C71 123.5(7) yes
C69 C70 C71 131.0(7) yes
Au3 C71 C70 116.0(6) yes
Au3 C71 C72 125.1(5) yes
C70 C71 C72 118.8(6) yes
Au3 C73 N8 122.7(5) yes
Au3 C73 N9 132.0(5) yes
N8 C73 N9 105.2(6) yes
N8 C74 C75 107.2(6) yes
N9 C75 C74 106.8(6) yes
N8 C76 C77 120.7(7) yes
N8 C76 C81 118.3(6) yes
C77 C76 C81 120.9(6) yes
C76 C77 C78 119.4(8) yes
C76 C77 C88 120.0(7) yes
C78 C77 C88 120.6(6) yes
C77 C78 C79 121.0(7) yes
C78 C79 C80 119.6(7) yes
C79 C80 C81 120.9(8) yes
C76 C81 C80 118.1(6) yes
C76 C81 C91 121.5(6) yes
C80 C81 C91 120.4(7) yes
N9 C82 C83 117.8(5) yes
N9 C82 C87 119.1(6) yes
C83 C82 C87 123.0(6) yes
C82 C83 C84 116.6(6) yes
C82 C83 C94 123.1(6) yes
C84 C83 C94 120.3(7) yes
C83 C84 C85 122.0(7) yes
C84 C85 C86 119.7(7) yes
C85 C86 C87 121.7(6) yes
C82 C87 C86 116.8(7) yes
C82 C87 C97 120.5(6) yes
C86 C87 C97 122.7(6) yes
C77 C88 C89 110.7(7) yes
C77 C88 C90 110.3(7) yes
C89 C88 C90 111.2(6) yes
C81 C91 C92 111.0(6) yes
C81 C91 C93 111.0(7) yes
C92 C91 C93 109.8(7) yes
C83 C94 C95 109.6(6) yes
C83 C94 C96 112.0(6) yes
C95 C94 C96 112.2(7) yes
C87 C97 C98 110.8(6) yes
C87 C97 C99 111.5(7) yes
C98 C97 C99 109.2(6) yes
O7 C100 O8 125.1(7) yes
O7 C100 N10 111.1(6) yes
O8 C100 N10 123.9(7) yes
N10 C102 C103 101.8(5) yes
O7 C103 C102 106.4(5) yes
O7 C103 C104 122.9(6) yes
C102 C103 C104 130.7(6) yes
Au4 C104 C103 114.6(5) yes
Au4 C104 C105 124.7(5) yes
C103 C104 C105 120.5(6) yes
Au4 C106 N11 123.2(5) yes
Au4 C106 N12 132.1(5) yes
N11 C106 N12 104.3(6) yes
N11 C107 C108 107.5(6) yes
N12 C108 C107 105.6(6) yes
N11 C109 C110 117.8(6) yes
N11 C109 C114 119.3(7) yes
C110 C109 C114 122.9(6) yes
C109 C110 C111 118.0(6) yes
C109 C110 C121 121.4(6) yes
C111 C110 C121 120.6(7) yes
C110 C111 C112 120.4(7) yes
C111 C112 C113 120.3(7) yes
C112 C113 C114 122.0(7) yes
C109 C114 C113 116.4(7) yes
C109 C114 C124 122.4(6) yes
C113 C114 C124 121.2(6) yes
N12 C115 C116 117.5(6) yes
N12 C115 C120 118.2(5) yes
C116 C115 C120 124.3(6) yes
C115 C116 C117 116.9(7) yes
C115 C116 C127 123.4(6) yes
C117 C116 C127 119.6(6) yes
C116 C117 C118 121.8(7) yes
C117 C118 C119 120.3(7) yes
C118 C119 C120 121.2(7) yes
C115 C120 C119 115.5(6) yes
C115 C120 C130 123.1(6) yes
C119 C120 C130 121.4(6) yes
C110 C121 C122 110.4(6) yes
C110 C121 C123 110.7(6) yes
C122 C121 C123 110.7(7) yes
C114 C124 C125 110.5(6) yes
C114 C124 C126 112.2(6) yes
C125 C124 C126 112.2(6) yes
C116 C127 C128 113.9(7) yes
C116 C127 C129 110.2(7) yes
C128 C127 C129 111.5(6) yes
C120 C130 C131 112.4(6) yes
C120 C130 C132 111.0(6) yes
C131 C130 C132 111.3(7) yes
N1 C2 H1 109.612 no
N1 C2 H2 108.780 no
N1 C2 H3 110.104 no
H1 C2 H2 109.441 no
H1 C2 H3 109.442 no
H2 C2 H3 109.447 no
N1 C3 H4 108.744 no
N1 C3 H5 109.170 no
C4 C3 H4 113.164 no
C4 C3 H5 113.907 no
H4 C3 H5 109.208 no
C5 C6 H6 109.037 no
C5 C6 H7 108.872 no
C5 C6 H8 110.591 no
H6 C6 H7 109.437 no
H6 C6 H8 109.442 no
H7 C6 H8 109.443 no
N2 C8 H9 126.538 no
C9 C8 H9 126.062 no
N3 C9 H10 127.291 no
C8 C9 H10 127.606 no
C11 C12 H11 118.679 no
C13 C12 H11 119.290 no
C12 C13 H12 120.341 no
C14 C13 H12 119.709 no
C13 C14 H13 119.652 no
C15 C14 H13 118.314 no
C17 C18 H14 119.732 no
C19 C18 H14 119.940 no
C18 C19 H15 119.984 no
C20 C19 H15 119.384 no
C19 C20 H16 119.690 no
C21 C20 H16 118.776 no
C11 C22 H17 107.810 no
C23 C22 H17 107.618 no
C24 C22 H17 107.465 no
C22 C23 H18 109.529 no
C22 C23 H19 110.027 no
C22 C23 H20 108.935 no
H18 C23 H19 109.451 no
H18 C23 H20 109.449 no
H19 C23 H20 109.435 no
C22 C24 H21 108.798 no
C22 C24 H22 109.785 no
C22 C24 H23 109.913 no
H21 C24 H22 109.454 no
H21 C24 H23 109.443 no
H22 C24 H23 109.432 no
C15 C25 H24 108.305 no
C26 C25 H24 107.476 no
C27 C25 H24 107.596 no
C25 C26 H25 108.353 no
C25 C26 H26 110.216 no
C25 C26 H27 109.931 no
H25 C26 H26 109.435 no
H25 C26 H27 109.443 no
H26 C26 H27 109.442 no
C25 C27 H28 109.862 no
C25 C27 H29 110.177 no
C25 C27 H30 108.458 no
H28 C27 H29 109.435 no
H28 C27 H30 109.443 no
H29 C27 H30 109.448 no
C17 C28 H31 107.462 no
C29 C28 H31 107.701 no
C30 C28 H31 107.884 no
C28 C29 H32 109.405 no
C28 C29 H33 109.784 no
C28 C29 H34 109.314 no
H32 C29 H33 109.446 no
H32 C29 H34 109.441 no
H33 C29 H34 109.438 no
C28 C30 H35 109.160 no
C28 C30 H36 109.765 no
C28 C30 H37 109.579 no
H35 C30 H36 109.451 no
H35 C30 H37 109.440 no
H36 C30 H37 109.432 no
C21 C31 H38 107.354 no
C32 C31 H38 107.533 no
C33 C31 H38 107.002 no
C31 C32 H39 109.165 no
C31 C32 H40 110.199 no
C31 C32 H41 109.127 no
H39 C32 H40 109.443 no
H39 C32 H41 109.448 no
H40 C32 H41 109.443 no
C31 C33 H42 110.591 no
C31 C33 H43 109.272 no
C31 C33 H44 108.626 no
H42 C33 H43 109.443 no
H42 C33 H44 109.454 no
H43 C33 H44 109.434 no
N4 C35 H45 109.560 no
N4 C35 H46 109.034 no
N4 C35 H47 109.905 no
H45 C35 H46 109.442 no
H45 C35 H47 109.435 no
H46 C35 H47 109.451 no
N4 C36 H48 109.955 no
N4 C36 H49 109.567 no
C37 C36 H48 112.692 no
C37 C36 H49 112.964 no
H48 C36 H49 109.371 no
C38 C39 H50 110.204 no
C38 C39 H51 109.611 no
C38 C39 H52 108.680 no
H50 C39 H51 109.443 no
H50 C39 H52 109.448 no
H51 C39 H52 109.438 no
N5 C41 H53 126.973 no
C42 C41 H53 126.437 no
N6 C42 H54 126.213 no
C41 C42 H54 126.897 no
C44 C45 H55 119.212 no
C46 C45 H55 119.855 no
C45 C46 H56 118.959 no
C47 C46 H56 119.362 no
C46 C47 H57 119.823 no
C48 C47 H57 119.044 no
C50 C51 H58 119.422 no
C52 C51 H58 119.631 no
C51 C52 H59 119.534 no
C53 C52 H59 120.064 no
C52 C53 H60 119.199 no
C54 C53 H60 119.190 no
C44 C55 H61 107.606 no
C56 C55 H61 107.882 no
C57 C55 H61 107.722 no
C55 C56 H62 108.989 no
C55 C56 H63 110.218 no
C55 C56 H64 109.290 no
H62 C56 H63 109.448 no
H62 C56 H64 109.438 no
H63 C56 H64 109.442 no
C55 C57 H65 109.896 no
C55 C57 H66 109.119 no
C55 C57 H67 109.492 no
H65 C57 H66 109.438 no
H65 C57 H67 109.441 no
H66 C57 H67 109.440 no
C48 C58 H68 107.843 no
C59 C58 H68 107.689 no
C60 C58 H68 108.951 no
C58 C59 H69 108.504 no
C58 C59 H70 109.739 no
C58 C59 H71 110.256 no
H69 C59 H70 109.437 no
H69 C59 H71 109.442 no
H70 C59 H71 109.444 no
C58 C60 H72 109.923 no
C58 C60 H73 108.807 no
C58 C60 H74 109.777 no
H72 C60 H73 109.442 no
H72 C60 H74 109.442 no
H73 C60 H74 109.433 no
C50 C61 H75 107.498 no
C62 C61 H75 106.613 no
C63 C61 H75 106.637 no
C61 C62 H76 108.143 no
C61 C62 H77 110.739 no
C61 C62 H78 109.605 no
H76 C62 H77 109.439 no
H76 C62 H78 109.449 no
H77 C62 H78 109.442 no
C61 C63 H79 109.415 no
C61 C63 H80 110.958 no
C61 C63 H81 108.108 no
H79 C63 H80 109.448 no
H79 C63 H81 109.444 no
H80 C63 H81 109.440 no
C54 C64 H82 107.752 no
C65 C64 H82 108.191 no
C66 C64 H82 106.870 no
C64 C65 H83 109.865 no
C64 C65 H84 109.236 no
C64 C65 H85 109.400 no
H83 C65 H84 109.437 no
H83 C65 H85 109.443 no
H84 C65 H85 109.446 no
C64 C66 H86 108.514 no
C64 C66 H87 110.414 no
C64 C66 H88 109.570 no
H86 C66 H87 109.448 no
H86 C66 H88 109.442 no
H87 C66 H88 109.434 no
N7 C68 H89 109.484 no
N7 C68 H90 109.498 no
N7 C68 H91 109.524 no
H89 C68 H90 109.434 no
H89 C68 H91 109.438 no
H90 C68 H91 109.450 no
N7 C69 H92 110.767 no
N7 C69 H93 110.961 no
C70 C69 H92 110.665 no
C70 C69 H93 111.820 no
H92 C69 H93 109.480 no
C71 C72 H94 109.821 no
C71 C72 H95 109.595 no
C71 C72 H96 109.094 no
H94 C72 H95 109.440 no
H94 C72 H96 109.429 no
H95 C72 H96 109.448 no
N8 C74 H97 125.966 no
C75 C74 H97 126.866 no
N9 C75 H98 126.546 no
C74 C75 H98 126.622 no
C77 C78 H99 119.387 no
C79 C78 H99 119.647 no
C78 C79 H100 119.779 no
C80 C79 H100 120.575 no
C79 C80 H101 119.169 no
C81 C80 H101 119.917 no
C83 C84 H102 118.592 no
C85 C84 H102 119.370 no
C84 C85 H103 120.239 no
C86 C85 H103 120.076 no
C85 C86 H104 119.176 no
C87 C86 H104 119.120 no
C77 C88 H105 107.948 no
C89 C88 H105 109.342 no
C90 C88 H105 107.238 no
C88 C89 H106 108.888 no
C88 C89 H107 111.082 no
C88 C89 H108 108.511 no
H106 C89 H107 109.447 no
H106 C89 H108 109.439 no
H107 C89 H108 109.447 no
C88 C90 H109 108.980 no
C88 C90 H110 109.868 no
C88 C90 H111 109.659 no
H109 C90 H110 109.432 no
H109 C90 H111 109.445 no
H110 C90 H111 109.441 no
C81 C91 H112 108.498 no
C92 C91 H112 108.438 no
C93 C91 H112 108.024 no
C91 C92 H113 108.904 no
C91 C92 H114 110.427 no
C91 C92 H115 109.159 no
H113 C92 H114 109.450 no
H113 C92 H115 109.441 no
H114 C92 H115 109.443 no
C91 C93 H116 110.058 no
C91 C93 H117 109.921 no
C91 C93 H118 108.524 no
H116 C93 H117 109.440 no
H116 C93 H118 109.438 no
H117 C93 H118 109.442 no
C83 C94 H119 107.215 no
C95 C94 H119 107.382 no
C96 C94 H119 108.147 no
C94 C95 H120 108.967 no
C94 C95 H121 109.013 no
C94 C95 H122 110.513 no
H120 C95 H121 109.441 no
H120 C95 H122 109.447 no
H121 C95 H122 109.441 no
C94 C96 H123 109.455 no
C94 C96 H124 109.345 no
C94 C96 H125 109.697 no
H123 C96 H124 109.450 no
H123 C96 H125 109.440 no
H124 C96 H125 109.440 no
C87 C97 H126 108.203 no
C98 C97 H126 108.456 no
C99 C97 H126 108.527 no
C97 C98 H127 109.684 no
C97 C98 H128 109.216 no
C97 C98 H129 109.592 no
H127 C98 H128 109.445 no
H127 C98 H129 109.440 no
H128 C98 H129 109.451 no
C97 C99 H130 109.681 no
C97 C99 H131 110.367 no
C97 C99 H132 108.445 no
H130 C99 H131 109.439 no
H130 C99 H132 109.444 no
H131 C99 H132 109.446 no
N10 C101 H133 108.106 no
N10 C101 H134 110.535 no
N10 C101 H135 109.851 no
H133 C101 H134 109.434 no
H133 C101 H135 109.447 no
H134 C101 H135 109.443 no
N10 C102 H136 110.804 no
N10 C102 H137 111.683 no
C103 C102 H136 110.617 no
C103 C102 H137 112.335 no
H136 C102 H137 109.478 no
C104 C105 H138 108.812 no
C104 C105 H139 109.647 no
C104 C105 H140 110.031 no
H138 C105 H139 109.435 no
H138 C105 H140 109.445 no
H139 C105 H140 109.455 no
N11 C107 H141 125.746 no
C108 C107 H141 126.734 no
N12 C108 H142 127.107 no
C107 C108 H142 127.307 no
C110 C111 H143 119.351 no
C112 C111 H143 120.255 no
C111 C112 H144 119.751 no
C113 C112 H144 119.968 no
C112 C113 H145 119.407 no
C114 C113 H145 118.597 no
C116 C117 H146 119.161 no
C118 C117 H146 119.050 no
C117 C118 H147 120.148 no
C119 C118 H147 119.538 no
C118 C119 H148 120.048 no
C120 C119 H148 118.755 no
C110 C121 H149 108.721 no
C122 C121 H149 108.148 no
C123 C121 H149 108.132 no
C121 C122 H150 109.072 no
C121 C122 H151 109.996 no
C121 C122 H152 109.434 no
H150 C122 H151 109.435 no
H150 C122 H152 109.445 no
H151 C122 H152 109.443 no
C121 C123 H153 109.059 no
C121 C123 H154 109.592 no
C121 C123 H155 109.847 no
H153 C123 H154 109.440 no
H153 C123 H155 109.451 no
H154 C123 H155 109.437 no
C114 C124 H156 107.259 no
C125 C124 H156 107.841 no
C126 C124 H156 106.578 no
C124 C125 H157 108.989 no
C124 C125 H158 109.742 no
C124 C125 H159 109.765 no
H157 C125 H158 109.440 no
H157 C125 H159 109.448 no
H158 C125 H159 109.441 no
C124 C126 H160 107.732 no
C124 C126 H161 109.787 no
C124 C126 H162 110.969 no
H160 C126 H161 109.445 no
H160 C126 H162 109.444 no
H161 C126 H162 109.434 no
C116 C127 H163 106.717 no
C128 C127 H163 106.893 no
C129 C127 H163 107.173 no
C127 C128 H164 109.814 no
C127 C128 H165 109.979 no
C127 C128 H166 108.698 no
H164 C128 H165 109.444 no
H164 C128 H166 109.440 no
H165 C128 H166 109.448 no
C127 C129 H167 109.847 no
C127 C129 H168 109.667 no
C127 C129 H169 108.992 no
H167 C129 H168 109.438 no
H167 C129 H169 109.437 no
H168 C129 H169 109.444 no
C120 C130 H170 107.529 no
C131 C130 H170 108.014 no
C132 C130 H170 106.293 no
C130 C131 H171 110.469 no
C130 C131 H172 108.337 no
C130 C131 H173 109.678 no
H171 C131 H172 109.446 no
H171 C131 H173 109.447 no
H172 C131 H173 109.442 no
C130 C132 H174 110.237 no
C130 C132 H175 110.335 no
C130 C132 H176 107.928 no
H174 C132 H175 109.439 no
H174 C132 H176 109.441 no
H175 C132 H176 109.436 no

loop_
_geom_bond_atom_site_label_1
_geom_bond_atom_site_label_2
_geom_bond_distance
_geom_bond_publ_flag
Au1 C5 2.039(6) yes
Au1 C7 2.016(6) yes
Au2 C38 2.060(6) yes
Au2 C40 2.017(6) yes
Au3 C71 2.038(7) yes
Au3 C73 2.047(7) yes
Au4 C104 2.045(7) yes
Au4 C106 2.035(7) yes
O1 C1 1.381(8) yes
O1 C4 1.435(8) yes
O2 C1 1.217(8) yes
O3 C34 1.378(9) yes
O3 C37 1.443(8) yes
O4 C34 1.230(9) yes
O5 C67 1.360(9) yes
O5 C70 1.438(8) yes
O6 C67 1.235(9) yes
O7 C100 1.328(9) yes
O7 C103 1.432(8) yes
O8 C100 1.237(9) yes
N1 C1 1.339(9) yes
N1 C2 1.448(9) yes
N1 C3 1.438(8) yes
N2 C7 1.370(9) yes
N2 C8 1.393(9) yes
N2 C10 1.449(9) yes
N3 C7 1.342(8) yes
N3 C9 1.388(9) yes
N3 C16 1.458(8) yes
N4 C34 1.324(10) yes
N4 C35 1.454(9) yes
N4 C36 1.440(8) yes
N5 C40 1.371(8) yes
N5 C41 1.386(9) yes
N5 C43 1.437(9) yes
N6 C40 1.344(8) yes
N6 C42 1.397(9) yes
N6 C49 1.464(8) yes
N7 C67 1.331(10) yes
N7 C68 1.417(9) yes
N7 C69 1.453(8) yes
N8 C73 1.351(9) yes
N8 C74 1.379(9) yes
N8 C76 1.418(9) yes
N9 C73 1.363(9) yes
N9 C75 1.382(9) yes
N9 C82 1.431(8) yes
N10 C100 1.352(9) yes
N10 C101 1.431(9) yes
N10 C102 1.475(8) yes
N11 C106 1.347(9) yes
N11 C107 1.394(9) yes
N11 C109 1.445(9) yes
N12 C106 1.345(8) yes
N12 C108 1.391(9) yes
N12 C115 1.458(8) yes
C3 C4 1.522(9) yes
C4 C5 1.310(9) yes
C5 C6 1.503(10) yes
C8 C9 1.357(10) yes
C10 C11 1.392(11) yes
C10 C15 1.420(9) yes
C11 C12 1.390(10) yes
C11 C22 1.515(9) yes
C12 C13 1.376(10) yes
C13 C14 1.387(13) yes
C14 C15 1.392(12) yes
C15 C25 1.504(12) yes
C16 C17 1.389(9) yes
C16 C21 1.395(11) yes
C17 C18 1.379(10) yes
C17 C28 1.528(11) yes
C18 C19 1.378(12) yes
C19 C20 1.394(10) yes
C20 C21 1.389(10) yes
C21 C31 1.528(9) yes
C22 C23 1.524(12) yes
C22 C24 1.544(12) yes
C25 C26 1.542(12) yes
C25 C27 1.522(11) yes
C28 C29 1.538(11) yes
C28 C30 1.499(11) yes
C31 C32 1.533(11) yes
C31 C33 1.533(12) yes
C36 C37 1.512(10) yes
C37 C38 1.303(9) yes
C38 C39 1.518(10) yes
C41 C42 1.335(9) yes
C43 C44 1.398(11) yes
C43 C48 1.402(9) yes
C44 C45 1.406(9) yes
C44 C55 1.518(9) yes
C45 C46 1.379(10) yes
C46 C47 1.358(12) yes
C47 C48 1.424(10) yes
C48 C58 1.499(12) yes
C49 C50 1.398(9) yes
C49 C54 1.396(11) yes
C50 C51 1.408(9) yes
C50 C61 1.492(11) yes
C51 C52 1.390(11) yes
C52 C53 1.363(10) yes
C53 C54 1.385(10) yes
C54 C64 1.523(9) yes
C55 C56 1.514(11) yes
C55 C57 1.535(11) yes
C58 C59 1.523(12) yes
C58 C60 1.539(11) yes
C61 C62 1.520(10) yes
C61 C63 1.542(11) yes
C64 C65 1.523(12) yes
C64 C66 1.527(12) yes
C69 C70 1.502(10) yes
C70 C71 1.316(9) yes
C71 C72 1.514(10) yes
C74 C75 1.348(10) yes
C76 C77 1.412(9) yes
C76 C81 1.417(11) yes
C77 C78 1.365(12) yes
C77 C88 1.547(11) yes
C78 C79 1.408(13) yes
C79 C80 1.396(10) yes
C80 C81 1.396(10) yes
C81 C91 1.525(9) yes
C82 C83 1.404(10) yes
C82 C87 1.418(8) yes
C83 C84 1.401(9) yes
C83 C94 1.517(9) yes
C84 C85 1.379(9) yes
C85 C86 1.388(11) yes
C86 C87 1.393(10) yes
C87 C97 1.521(11) yes
C88 C89 1.520(11) yes
C88 C90 1.541(10) yes
C91 C92 1.528(12) yes
C91 C93 1.506(13) yes
C94 C95 1.533(11) yes
C94 C96 1.522(12) yes
C97 C98 1.543(10) yes
C97 C99 1.528(12) yes
C102 C103 1.500(9) yes
C103 C104 1.316(9) yes
C104 C105 1.469(10) yes
C107 C108 1.333(10) yes
C109 C110 1.403(11) yes
C109 C114 1.399(9) yes
C110 C111 1.364(10) yes
C110 C121 1.535(9) yes
C111 C112 1.417(9) yes
C112 C113 1.348(12) yes
C113 C114 1.401(11) yes
C114 C124 1.526(11) yes
C115 C116 1.394(9) yes
C115 C120 1.386(10) yes
C116 C117 1.369(10) yes
C116 C127 1.522(11) yes
C117 C118 1.360(12) yes
C118 C119 1.381(10) yes
C119 C120 1.407(9) yes
C120 C130 1.513(9) yes
C121 C122 1.526(11) yes
C121 C123 1.533(11) yes
C124 C125 1.541(11) yes
C124 C126 1.539(10) yes
C127 C128 1.506(12) yes
C127 C129 1.519(11) yes
C130 C131 1.522(11) yes
C130 C132 1.525(12) yes
C2 H1 0.960 no
C2 H2 0.960 no
C2 H3 0.960 no
C3 H4 0.970 no
C3 H5 0.970 no
C6 H6 0.960 no
C6 H7 0.960 no
C6 H8 0.960 no
C8 H9 0.930 no
C9 H10 0.930 no
C12 H11 0.930 no
C13 H12 0.930 no
C14 H13 0.930 no
C18 H14 0.930 no
C19 H15 0.930 no
C20 H16 0.930 no
C22 H17 0.980 no
C23 H18 0.960 no
C23 H19 0.960 no
C23 H20 0.960 no
C24 H21 0.960 no
C24 H22 0.960 no
C24 H23 0.960 no
C25 H24 0.980 no
C26 H25 0.960 no
C26 H26 0.960 no
C26 H27 0.960 no
C27 H28 0.960 no
C27 H29 0.960 no
C27 H30 0.960 no
C28 H31 0.980 no
C29 H32 0.960 no
C29 H33 0.960 no
C29 H34 0.960 no
C30 H35 0.960 no
C30 H36 0.960 no
C30 H37 0.960 no
C31 H38 0.980 no
C32 H39 0.960 no
C32 H40 0.960 no
C32 H41 0.960 no
C33 H42 0.960 no
C33 H43 0.960 no
C33 H44 0.960 no
C35 H45 0.960 no
C35 H46 0.960 no
C35 H47 0.960 no
C36 H48 0.970 no
C36 H49 0.970 no
C39 H50 0.960 no
C39 H51 0.960 no
C39 H52 0.960 no
C41 H53 0.930 no
C42 H54 0.930 no
C45 H55 0.930 no
C46 H56 0.930 no
C47 H57 0.930 no
C51 H58 0.930 no
C52 H59 0.930 no
C53 H60 0.930 no
C55 H61 0.980 no
C56 H62 0.960 no
C56 H63 0.960 no
C56 H64 0.960 no
C57 H65 0.960 no
C57 H66 0.960 no
C57 H67 0.960 no
C58 H68 0.980 no
C59 H69 0.960 no
C59 H70 0.960 no
C59 H71 0.960 no
C60 H72 0.960 no
C60 H73 0.960 no
C60 H74 0.960 no
C61 H75 0.980 no
C62 H76 0.960 no
C62 H77 0.960 no
C62 H78 0.960 no
C63 H79 0.960 no
C63 H80 0.960 no
C63 H81 0.960 no
C64 H82 0.980 no
C65 H83 0.960 no
C65 H84 0.960 no
C65 H85 0.960 no
C66 H86 0.960 no
C66 H87 0.960 no
C66 H88 0.960 no
C68 H89 0.960 no
C68 H90 0.960 no
C68 H91 0.960 no
C69 H92 0.970 no
C69 H93 0.970 no
C72 H94 0.960 no
C72 H95 0.960 no
C72 H96 0.960 no
C74 H97 0.930 no
C75 H98 0.930 no
C78 H99 0.930 no
C79 H100 0.930 no
C80 H101 0.930 no
C84 H102 0.930 no
C85 H103 0.930 no
C86 H104 0.930 no
C88 H105 0.980 no
C89 H106 0.960 no
C89 H107 0.960 no
C89 H108 0.960 no
C90 H109 0.960 no
C90 H110 0.960 no
C90 H111 0.960 no
C91 H112 0.980 no
C92 H113 0.960 no
C92 H114 0.960 no
C92 H115 0.960 no
C93 H116 0.960 no
C93 H117 0.960 no
C93 H118 0.960 no
C94 H119 0.980 no
C95 H120 0.960 no
C95 H121 0.960 no
C95 H122 0.960 no
C96 H123 0.960 no
C96 H124 0.960 no
C96 H125 0.960 no
C97 H126 0.980 no
C98 H127 0.960 no
C98 H128 0.960 no
C98 H129 0.960 no
C99 H130 0.960 no
C99 H131 0.960 no
C99 H132 0.960 no
C101 H133 0.960 no
C101 H134 0.960 no
C101 H135 0.960 no
C102 H136 0.970 no
C102 H137 0.970 no
C105 H138 0.960 no
C105 H139 0.960 no
C105 H140 0.960 no
C107 H141 0.930 no
C108 H142 0.930 no
C111 H143 0.930 no
C112 H144 0.930 no
C113 H145 0.930 no
C117 H146 0.930 no
C118 H147 0.930 no
C119 H148 0.930 no
C121 H149 0.980 no
C122 H150 0.960 no
C122 H151 0.960 no
C122 H152 0.960 no
C123 H153 0.960 no
C123 H154 0.960 no
C123 H155 0.960 no
C124 H156 0.980 no
C125 H157 0.960 no
C125 H158 0.960 no
C125 H159 0.960 no
C126 H160 0.960 no
C126 H161 0.960 no
C126 H162 0.960 no
C127 H163 0.980 no
C128 H164 0.960 no
C128 H165 0.960 no
C128 H166 0.960 no
C129 H167 0.960 no
C129 H168 0.960 no
C129 H169 0.960 no
C130 H170 0.980 no
C131 H171 0.960 no
C131 H172 0.960 no
C131 H173 0.960 no
C132 H174 0.960 no
C132 H175 0.960 no
C132 H176 0.960 no

loop_
_geom_contact_atom_site_label_1
_geom_contact_atom_site_label_2
_geom_contact_distance
_geom_contact_publ_flag
_geom_contact_site_symmetry_2
Au1 C3 3.248(6) no .
Au1 C10 3.339(7) no .
Au1 C16 3.552(7) no .
Au2 C36 3.266(7) no .
Au2 C43 3.308(7) no .
Au3 C69 3.270(7) no .
Au3 C76 3.333(7) no .
Au4 C102 3.226(6) no .
Au4 C109 3.322(7) no .
Au4 C115 3.550(6) no .
O1 C6 2.842(9) no .
O2 C2 2.885(9) no .
O2 C3 3.492(8) no .
O2 C4 3.442(8) no .
O3 C39 2.866(8) no .
O4 C35 2.892(9) no .
O4 C36 3.501(8) no .
O4 C37 3.455(8) no .
O5 C68 3.576(9) no .
O5 C72 2.842(9) no .
O6 C68 2.905(9) no .
O6 C69 3.499(9) no .
O6 C70 3.452(8) no .
O7 C101 3.587(8) no .
O7 C105 2.841(8) no .
O8 C101 2.906(9) no .
O8 C102 3.511(8) no .
O8 C103 3.459(8) no .
N1 C5 3.596(8) no .
N2 C16 3.550(9) no .
N2 C22 2.896(10) no .
N2 C25 2.885(8) no .
N3 C10 3.536(9) no .
N3 C28 2.862(8) no .
N3 C31 2.945(10) no .
N4 C38 3.581(8) no .
N5 C49 3.569(8) no .
N5 C55 2.886(9) no .
N5 C58 2.895(8) no .
N6 C43 3.529(9) no .
N6 C61 2.908(8) no .
N6 C63 3.514(9) no .
N6 C64 2.904(10) no .
N8 C82 3.556(9) no .
N8 C88 2.912(8) no .
N8 C91 2.887(10) no .
N9 C76 3.535(8) no .
N9 C94 2.906(10) no .
N9 C97 2.889(8) no .
N9 C99 3.460(10) no .
N11 C115 3.536(8) no .
N11 C121 2.875(10) no .
N11 C124 2.924(8) no .
N12 C109 3.523(8) no .
N12 C127 2.907(8) no .
N12 C130 2.903(10) no .
C1 C5 3.537(9) no .
C7 C11 3.238(10) no .
C7 C15 3.437(10) no .
C7 C17 3.328(8) no .
C7 C21 3.272(10) no .
C7 C22 3.346(11) no .
C7 C28 3.561(8) no .
C7 C31 3.470(11) no .
C8 C11 3.346(10) no .
C8 C15 3.344(10) no .
C8 C16 3.579(9) no .
C8 C22 3.544(11) no .
C8 C25 3.492(9) no .
C9 C17 3.220(9) no .
C9 C21 3.413(10) no .
C9 C28 3.260(9) no .
C10 C13 2.735(10) no .
C10 C23 3.567(10) no .
C10 C26 3.459(11) no .
C11 C14 2.805(10) no .
C12 C15 2.811(12) no .
C12 C23 3.126(10) no .
C12 C24 3.067(11) no .
C14 C26 3.269(14) no .
C14 C27 3.023(14) no .
C16 C19 2.714(10) no .
C16 C30 3.486(11) no .
C17 C20 2.784(11) no .
C18 C21 2.822(10) no .
C18 C29 3.093(13) no .
C18 C30 3.111(12) no .
C20 C32 3.086(9) no .
C20 C33 3.135(11) no .
C34 C38 3.525(10) no .
C40 C44 3.264(10) no .
C40 C48 3.385(9) no .
C40 C50 3.372(8) no .
C40 C54 3.348(10) no .
C40 C55 3.395(10) no .
C40 C61 3.566(8) no .
C40 C64 3.465(10) no .
C41 C44 3.341(10) no .
C41 C48 3.294(9) no .
C41 C49 3.595(9) no .
C41 C55 3.560(11) no .
C41 C58 3.480(9) no .
C42 C43 3.566(9) no .
C42 C50 3.325(9) no .
C42 C54 3.325(10) no .
C42 C61 3.534(9) no .
C42 C63 3.536(9) no .
C42 C64 3.566(10) no .
C43 C46 2.731(10) no .
C43 C56 3.528(10) no .
C43 C59 3.470(11) no .
C44 C47 2.813(9) no .
C45 C48 2.818(12) no .
C45 C56 3.173(10) no .
C45 C57 3.054(10) no .
C47 C59 3.224(13) no .
C47 C60 2.999(13) no .
C49 C52 2.741(9) no .
C49 C63 3.375(10) no .
C49 C65 3.530(10) no .
C50 C53 2.804(11) no .
C51 C54 2.792(9) no .
C51 C62 2.957(12) no .
C51 C63 3.336(12) no .
C53 C65 3.093(9) no .
C53 C66 3.092(10) no .
C67 C71 3.535(9) no .
C73 C77 3.393(9) no .
C73 C81 3.294(11) no .
C73 C83 3.361(10) no .
C73 C87 3.391(9) no .
C73 C88 3.597(9) no .
C73 C91 3.419(11) no .
C73 C94 3.510(11) no .
C73 C97 3.526(8) no .
C74 C77 3.337(9) no .
C74 C81 3.320(11) no .
C74 C82 3.560(9) no .
C74 C88 3.527(9) no .
C74 C91 3.525(11) no .
C75 C76 3.559(9) no .
C75 C83 3.276(10) no .
C75 C87 3.321(9) no .
C75 C94 3.536(11) no .
C75 C97 3.520(10) no .
C75 C99 3.489(10) no .
C76 C79 2.782(10) no .
C76 C89 3.492(11) no .
C76 C92 3.530(11) no .
C77 C80 2.801(12) no .
C78 C81 2.810(10) no .
C78 C89 3.194(14) no .
C78 C90 2.996(13) no .
C80 C92 3.160(10) no .
C80 C93 3.013(11) no .
C82 C85 2.763(9) no .
C82 C95 3.514(10) no .
C82 C99 3.357(11) no .
C83 C86 2.810(9) no .
C84 C87 2.805(11) no .
C84 C95 3.145(10) no .
C84 C96 3.047(11) no .
C86 C98 2.921(12) no .
C86 C99 3.387(13) no .
C100 C104 3.507(10) no .
C106 C110 3.199(10) no .
C106 C114 3.415(9) no .
C106 C116 3.328(8) no .
C106 C120 3.281(10) no .
C106 C121 3.282(11) no .
C106 C127 3.594(9) no .
C106 C130 3.462(11) no .
C107 C110 3.395(10) no .
C107 C114 3.339(9) no .
C107 C115 3.570(9) no .
C107 C121 3.574(11) no .
C107 C124 3.505(8) no .
C108 C109 3.590(9) no .
C108 C116 3.243(9) no .
C108 C120 3.428(10) no .
C108 C127 3.313(9) no .
C109 C112 2.740(9) no .
C109 C122 3.587(10) no .
C109 C125 3.446(11) no .
C110 C113 2.786(9) no .
C111 C114 2.804(11) no .
C111 C122 3.090(10) no .
C111 C123 3.064(9) no .
C113 C125 3.268(13) no .
C113 C126 3.022(12) no .
C115 C118 2.719(10) no .
C115 C129 3.524(10) no .
C115 C132 3.523(12) no .
C116 C119 2.778(11) no .
C117 C120 2.796(9) no .
C117 C128 3.083(13) no .
C117 C129 3.092(12) no .
C119 C131 3.082(10) no .
C119 C132 3.175(11) no .
O1 C41 3.284(8) no 1_545
O1 C42 3.572(8) no 1_545
O1 C96 3.597(10) no 2_645
O1 C123 3.583(10) no 2_546
O2 C42 3.190(8) no 1_545
O2 C78 3.329(9) no 2_545
O3 C8 3.185(8) no .
O3 C9 3.419(8) no .
O3 C132 3.534(10) no .
O4 C9 3.176(9) no .
O4 C113 3.426(8) no 1_655
O5 C74 3.266(8) no 2_655
O6 C14 3.339(9) no 2_555
O6 C75 3.143(9) no 2_655
O7 C66 3.515(10) no .
O7 C107 3.225(9) no 2_556
O7 C108 3.415(8) no 2_556
O8 C47 3.386(8) no 1_455
O8 C108 3.187(8) no 2_556
N7 C2 3.545(9) no 2_555
C2 N7 3.545(9) no 2_545
C2 C68 3.514(11) no 2_545
C8 O3 3.185(8) no .
C9 O3 3.419(8) no .
C9 O4 3.176(9) no .
C14 O6 3.339(9) no 2_545
C29 C119 3.585(10) no 2_646
C30 C113 3.539(12) no 1_655
C35 C101 3.586(11) no 1_655
C41 O1 3.284(8) no 1_565
C42 O1 3.572(8) no 1_565
C42 O2 3.190(8) no 1_565
C46 C129 3.536(11) no 2_656
C47 O8 3.386(8) no 1_655
C52 C98 3.543(10) no 1_455
C53 C98 3.540(11) no 1_455
C62 C84 3.580(11) no 1_455
C62 C85 3.600(10) no 1_455
C66 O7 3.515(10) no .
C68 C2 3.514(11) no 2_555
C74 O5 3.266(8) no 2_645
C75 O6 3.143(9) no 2_645
C78 O2 3.329(9) no 2_555
C84 C62 3.580(11) no 1_655
C85 C62 3.600(10) no 1_655
C96 O1 3.597(10) no 2_655
C98 C52 3.543(10) no 1_655
C98 C53 3.540(11) no 1_655
C101 C35 3.586(11) no 1_455
C107 O7 3.225(9) no 2_546
C108 O7 3.415(8) no 2_546
C108 O8 3.187(8) no 2_546
C113 O4 3.426(8) no 1_455
C113 C30 3.539(12) no 1_455
C119 C29 3.585(10) no 2_656
C123 O1 3.583(10) no 2_556
C129 C46 3.536(11) no 2_646
C132 O3 3.534(10) no .
Au1 H4 3.1922 no .
Au1 H5 3.2414 no .
Au1 H7 3.0743 no .
Au1 H18 3.0385 no .
Au1 H27 3.0724 no .
Au1 H38 3.5989 no .
Au1 H39 3.1134 no .
Au2 H48 3.1387 no .
Au2 H49 3.3121 no .
Au2 H50 3.4385 no .
Au2 H52 3.2161 no .
Au2 H62 3.0144 no .
Au2 H71 3.0286 no .
Au2 H84 3.2851 no .
Au3 H92 3.2717 no .
Au3 H93 3.1293 no .
Au3 H95 3.1040 no .
Au3 H108 3.0169 no .
Au3 H115 3.0778 no .
Au3 H122 3.2118 no .
Au4 H136 3.2288 no .
Au4 H137 3.0826 no .
Au4 H139 3.0589 no .
Au4 H152 3.0097 no .
Au4 H158 3.0743 no .
Au4 H170 3.5253 no .
Au4 H172 3.2820 no .
O1 H4 3.0313 no .
O1 H5 3.0233 no .
O1 H6 2.7842 no .
O1 H8 2.7999 no .
O2 H1 2.9095 no .
O2 H3 2.8707 no .
O3 H48 3.0533 no .
O3 H49 2.9829 no .
O3 H50 3.4045 no .
O3 H51 2.4219 no .
O4 H45 2.9368 no .
O4 H47 2.8536 no .
O5 H92 2.9602 no .
O5 H93 3.0230 no .
O5 H94 2.7738 no .
O5 H96 2.7924 no .
O6 H90 3.4506 no .
O6 H91 2.5427 no .
O7 H136 2.9616 no .
O7 H137 3.0362 no .
O7 H138 2.7720 no .
O7 H140 2.7983 no .
O8 H133 2.8809 no .
O8 H135 2.9348 no .
N2 H10 3.1225 no .
N2 H17 2.4011 no .
N2 H24 2.4272 no .
N2 H27 3.3362 no .
N2 H31 3.3406 no .
N2 H38 3.5696 no .
N3 H9 3.0834 no .
N3 H17 3.2281 no .
N3 H31 2.3507 no .
N3 H35 3.5468 no .
N3 H38 2.4552 no .
N5 H54 3.0879 no .
N5 H61 2.3956 no .
N5 H62 3.5753 no .
N5 H68 2.4260 no .
N5 H71 3.4625 no .
N5 H75 3.5789 no .
N5 H82 3.4284 no .
N6 H53 3.0992 no .
N6 H61 3.3143 no .
N6 H75 2.5119 no .
N6 H79 3.0617 no .
N6 H82 2.3962 no .
N8 H98 3.0974 no .
N8 H105 2.4327 no .
N8 H108 3.4940 no .
N8 H112 2.4067 no .
N8 H115 3.5810 no .
N8 H119 3.4660 no .
N8 H126 3.5590 no .
N9 H97 3.0971 no .
N9 H112 3.3704 no .
N9 H119 2.4081 no .
N9 H126 2.5283 no .
N9 H132 2.9788 no .
N11 H142 3.1052 no .
N11 H149 2.3795 no .
N11 H156 2.4675 no .
N11 H158 3.3419 no .
N11 H163 3.3736 no .
N11 H170 3.5407 no .
N12 H141 3.0769 no .
N12 H149 3.1934 no .
N12 H163 2.3953 no .
N12 H170 2.4037 no .
C1 H1 2.6926 no .
C1 H2 3.2059 no .
C1 H3 2.7028 no .
C1 H4 2.9528 no .
C1 H5 2.9267 no .
C2 H4 2.8253 no .
C2 H5 2.7650 no .
C2 H12 3.5638 no .
C3 H1 3.1136 no .
C3 H2 2.5978 no .
C3 H3 3.2076 no .
C3 H27 3.5874 no .
C4 H6 2.6730 no .
C4 H7 3.1989 no .
C4 H8 2.6923 no .
C5 H4 2.9109 no .
C5 H5 2.9383 no .
C7 H9 3.1640 no .
C7 H10 3.1684 no .
C7 H17 2.7105 no .
C7 H18 3.4034 no .
C7 H24 3.2024 no .
C7 H27 3.3346 no .
C7 H31 2.8913 no .
C7 H38 2.8155 no .
C8 H17 2.8726 no .
C8 H24 2.7668 no .
C8 H31 3.2117 no .
C9 H17 3.3646 no .
C9 H31 2.6149 no .
C9 H35 3.1987 no .
C9 H38 3.1388 no .
C10 H4 3.4696 no .
C10 H5 3.5451 no .
C10 H9 2.8025 no .
C10 H11 3.2044 no .
C10 H13 3.2199 no .
C10 H17 2.5877 no .
C10 H18 3.4618 no .
C10 H23 3.5591 no .
C10 H24 2.5976 no .
C10 H27 3.2869 no .
C11 H5 3.3105 no .
C11 H9 3.5562 no .
C11 H12 3.2547 no .
C11 H18 2.7003 no .
C11 H19 3.3394 no .
C11 H20 2.6946 no .
C11 H21 2.6952 no .
C11 H22 3.3383 no .
C11 H23 2.6950 no .
C12 H5 3.1023 no .
C12 H13 3.2278 no .
C12 H17 3.3004 no .
C12 H18 3.3969 no .
C12 H20 2.8486 no .
C12 H21 2.7837 no .
C12 H23 3.3053 no .
C13 H2 2.9228 no .
C13 H4 3.3793 no .
C13 H5 3.2198 no .
C14 H2 3.2732 no .
C14 H4 3.0137 no .
C14 H5 3.4881 no .
C14 H11 3.2272 no .
C14 H24 3.3038 no .
C14 H25 3.0227 no .
C14 H27 3.5654 no .
C14 H28 3.1925 no .
C14 H30 2.7523 no .
C15 H4 3.1119 no .
C15 H9 3.4610 no .
C15 H12 3.2610 no .
C15 H25 2.6945 no .
C15 H26 3.3394 no .
C15 H27 2.7005 no .
C15 H28 2.7137 no .
C15 H29 3.3409 no .
C15 H30 2.7013 no .
C16 H10 2.7830 no .
C16 H14 3.2112 no .
C16 H16 3.1977 no .
C16 H31 2.5721 no .
C16 H35 3.3418 no .
C16 H38 2.6193 no .
C16 H39 3.5335 no .
C16 H43 3.4999 no .
C17 H10 3.3526 no .
C17 H15 3.2290 no .
C17 H32 2.7493 no .
C17 H33 3.3743 no .
C17 H34 2.7422 no .
C17 H35 2.6569 no .
C17 H36 3.3158 no .
C17 H37 2.6635 no .
C18 H16 3.2419 no .
C18 H31 3.2964 no .
C18 H32 2.8308 no .
C18 H34 3.3235 no .
C18 H35 3.3826 no .
C18 H37 2.8350 no .
C20 H14 3.2459 no .
C20 H38 3.3031 no .
C20 H39 3.3291 no .
C20 H41 2.8022 no .
C20 H43 3.3542 no .
C20 H44 2.8834 no .
C21 H15 3.2584 no .
C21 H39 2.6994 no .
C21 H40 3.3527 no .
C21 H41 2.7042 no .
C21 H42 3.3597 no .
C21 H43 2.6815 no .
C21 H44 2.7327 no .
C22 H11 2.6533 no .
C22 H31 3.4012 no .
C23 H11 2.9963 no .
C23 H21 2.7443 no .
C23 H22 2.7008 no .
C23 H23 3.3600 no .
C23 H34 3.4322 no .
C24 H11 2.8936 no .
C24 H18 3.3609 no .
C24 H19 2.6986 no .
C24 H20 2.7442 no .
C25 H13 2.6876 no .
C26 H4 3.1380 no .
C26 H13 3.2403 no .
C26 H28 3.3325 no .
C26 H29 2.6510 no .
C26 H30 2.6887 no .
C27 H13 2.7765 no .
C27 H25 2.6937 no .
C27 H26 2.6545 no .
C27 H27 3.3292 no .
C28 H10 3.4013 no .
C28 H14 2.6694 no .
C28 H17 3.3555 no .
C29 H14 2.8849 no .
C29 H19 3.4250 no .
C29 H35 3.3207 no .
C29 H36 2.6375 no .
C29 H37 2.7150 no .
C30 H10 3.4886 no .
C30 H14 3.0449 no .
C30 H32 2.7062 no .
C30 H33 2.6608 no .
C30 H34 3.3155 no .
C31 H16 2.6554 no .
C32 H16 2.9207 no .
C32 H42 2.7370 no .
C32 H43 3.3617 no .
C32 H44 2.7288 no .
C33 H16 2.9953 no .
C33 H39 3.3595 no .
C33 H40 2.7050 no .
C33 H41 2.7644 no .
C34 H45 2.6928 no .
C34 H46 3.1978 no .
C34 H47 2.6873 no .
C34 H48 2.9714 no .
C34 H49 2.9025 no .
C35 H48 2.8369 no .
C35 H49 2.7623 no .
C35 H56 3.4295 no .
C36 H45 3.0818 no .
C36 H46 2.5959 no .
C36 H47 3.2239 no .
C37 H50 3.0219 no .
C37 H51 2.5282 no .
C37 H52 3.0987 no .
C38 H48 2.8835 no .
C38 H49 2.9474 no .
C40 H53 3.1700 no .
C40 H54 3.1539 no .
C40 H61 2.7886 no .
C40 H62 3.3341 no .
C40 H68 3.0918 no .
C40 H71 3.4168 no .
C40 H75 2.8636 no .
C40 H82 2.7798 no .
C41 H61 2.8810 no .
C41 H68 2.7750 no .
C41 H82 3.5172 no .
C42 H61 3.3899 no .
C42 H68 3.5321 no .
C42 H75 3.1875 no .
C42 H79 2.7713 no .
C42 H82 2.9458 no .
C43 H48 3.2651 no .
C43 H53 2.7937 no .
C43 H55 3.2249 no .
C43 H57 3.2344 no .
C43 H61 2.5912 no .
C43 H62 3.3917 no .
C43 H65 3.5955 no .
C43 H68 2.5950 no .
C43 H71 3.3171 no .
C44 H48 3.4697 no .
C44 H49 3.3001 no .
C44 H53 3.5521 no .
C44 H56 3.2536 no .
C44 H62 2.6806 no .
C44 H63 3.3327 no .
C44 H64 2.6841 no .
C44 H65 2.6482 no .
C44 H66 2.7818 no .
C44 H67 3.3392 no .
C45 H46 3.3877 no .
C45 H48 3.3567 no .
C45 H49 3.1424 no .
C45 H57 3.2242 no .
C45 H61 3.3155 no .
C45 H62 3.4556 no .
C45 H64 2.8986 no .
C45 H65 3.1575 no .
C45 H66 2.8645 no .
C46 H46 2.8217 no .
C46 H48 3.0947 no .
C46 H49 3.4258 no .
C47 H46 3.4469 no .
C47 H48 2.9289 no .
C47 H55 3.2210 no .
C47 H68 3.3176 no .
C47 H69 2.9599 no .
C47 H71 3.5217 no .
C47 H72 3.1890 no .
C47 H74 2.7256 no .
C48 H48 3.0477 no .
C48 H53 3.4163 no .
C48 H56 3.2589 no .
C48 H69 2.6800 no .
C48 H70 3.3174 no .
C48 H71 2.6822 no .
C48 H72 2.7009 no .
C48 H73 3.3224 no .
C48 H74 2.7080 no .
C49 H54 2.7776 no .
C49 H58 3.2277 no .
C49 H60 3.2181 no .
C49 H75 2.6104 no .
C49 H79 3.1697 no .
C49 H82 2.5768 no .
C49 H84 3.3837 no .
C49 H88 3.5752 no .
C50 H54 3.4520 no .
C50 H59 3.2679 no .
C50 H76 2.7263 no .
C50 H77 3.3526 no .
C50 H78 2.7267 no .
C50 H79 2.6921 no .
C50 H80 3.3364 no .
C50 H81 2.6808 no .
C51 H60 3.2238 no .
C51 H75 3.2634 no .
C51 H76 2.7045 no .
C51 H78 3.0772 no .
C51 H81 3.1046 no .
C53 H58 3.2223 no .
C53 H82 3.3016 no .
C53 H83 2.8482 no .
C53 H84 3.3130 no .
C53 H86 2.8057 no .
C53 H88 3.3366 no .
C54 H54 3.4600 no .
C54 H59 3.2351 no .
C54 H83 2.7068 no .
C54 H84 2.6429 no .
C54 H85 3.3205 no .
C54 H86 2.6994 no .
C54 H87 3.3527 no .
C54 H88 2.7074 no .
C55 H55 2.6849 no .
C56 H49 3.3402 no .
C56 H55 3.1039 no .
C56 H65 3.3327 no .
C56 H66 2.6477 no .
C56 H67 2.7338 no .
C57 H55 2.8437 no .
C57 H62 3.3310 no .
C57 H63 2.6663 no .
C57 H64 2.7218 no .
C58 H57 2.6940 no .
C59 H48 3.3762 no .
C59 H57 3.1804 no .
C59 H72 3.3362 no .
C59 H73 2.6567 no .
C59 H74 2.7108 no .
C60 H57 2.7650 no .
C60 H69 2.6858 no .
C60 H70 2.6681 no .
C60 H71 3.3419 no .
C61 H58 2.6649 no .
C62 H58 2.6533 no .
C62 H79 3.3256 no .
C62 H80 2.6473 no .
C62 H81 2.7236 no .
C63 H54 3.4064 no .
C63 H58 3.3875 no .
C63 H76 2.6975 no .
C63 H77 2.6568 no .
C63 H78 3.3329 no .
C64 H60 2.6626 no .
C65 H60 2.9954 no .
C65 H86 2.7354 no .
C65 H87 2.7079 no .
C65 H88 3.3515 no .
C66 H60 2.9083 no .
C66 H83 2.7335 no .
C66 H84 3.3505 no .
C66 H85 2.7125 no .
C67 H89 3.0980 no .
C67 H90 2.9603 no .
C67 H91 2.5067 no .
C67 H92 2.8943 no .
C67 H93 2.9777 no .
C68 H92 2.7838 no .
C68 H93 2.8289 no .
C69 H89 2.7592 no .
C69 H90 2.7826 no .
C69 H91 3.3090 no .
C70 H94 2.6840 no .
C70 H95 3.2153 no .
C70 H96 2.6815 no .
C71 H92 2.9056 no .
C71 H93 2.8643 no .
C73 H97 3.1354 no .
C73 H98 3.1464 no .
C73 H105 3.0485 no .
C73 H108 3.4388 no .
C73 H112 2.8218 no .
C73 H115 3.3850 no .
C73 H119 2.8500 no .
C73 H122 3.5917 no .
C73 H126 2.8265 no .
C74 H105 2.8252 no .
C74 H112 2.8508 no .
C74 H119 3.5097 no .
C74 H132 3.5281 no .
C75 H105 3.5492 no .
C75 H112 3.4136 no .
C75 H119 2.8996 no .
C75 H126 3.2333 no .
C75 H132 2.7003 no .
C76 H93 3.3223 no .
C76 H97 2.7508 no .
C76 H99 3.2377 no .
C76 H101 3.2577 no .
C76 H105 2.5850 no .
C76 H108 3.3224 no .
C76 H112 2.5985 no .
C76 H115 3.3835 no .
C77 H93 3.0520 no .
C77 H97 3.4539 no .
C77 H100 3.2439 no .
C77 H106 3.3465 no .
C77 H107 2.7243 no .
C77 H108 2.6902 no .
C77 H109 2.7103 no .
C77 H110 3.3648 no .
C77 H111 2.7114 no .
C78 H89 3.5611 no .
C78 H93 2.9929 no .
C78 H101 3.2589 no .
C78 H105 3.2935 no .
C78 H107 2.9638 no .
C78 H108 3.4832 no .
C78 H109 2.7147 no .
C78 H111 3.1842 no .
C79 H89 3.2113 no .
C79 H92 3.5392 no .
C79 H93 3.2338 no .
C80 H92 3.2512 no .
C80 H93 3.4827 no .
C80 H99 3.2604 no .
C80 H112 3.3154 no .
C80 H113 2.8827 no .
C80 H115 3.4354 no .
C80 H116 3.2210 no .
C80 H118 2.7185 no .
C81 H92 3.3635 no .
C81 H93 3.5599 no .
C81 H97 3.4896 no .
C81 H100 3.2683 no .
C81 H113 2.6934 no .
C81 H114 3.3469 no .
C81 H115 2.6901 no .
C81 H116 2.6807 no .
C81 H117 3.3282 no .
C81 H118 2.6754 no .
C82 H98 2.7349 no .
C82 H102 3.2277 no .
C82 H104 3.2384 no .
C82 H119 2.5892 no .
C82 H122 3.3830 no .
C82 H126 2.6265 no .
C82 H132 3.1272 no .
C83 H98 3.4091 no .
C83 H103 3.2672 no .
C83 H120 2.6768 no .
C83 H121 3.3174 no .
C83 H122 2.6802 no .
C83 H123 2.7043 no .
C83 H124 3.3388 no .
C83 H125 2.7159 no .
C84 H104 3.2254 no .
C84 H119 3.3029 no .
C84 H120 2.8707 no .
C84 H122 3.4329 no .
C84 H123 3.2706 no .
C84 H125 2.7743 no .
C86 H102 3.2287 no .
C86 H126 3.2843 no .
C86 H127 2.8742 no .
C86 H129 2.8043 no .
C86 H130 3.1856 no .
C87 H98 3.4587 no .
C87 H103 3.2620 no .
C87 H127 2.6368 no .
C87 H128 3.3369 no .
C87 H129 2.7916 no .
C87 H130 2.7041 no .
C87 H131 3.3497 no .
C87 H132 2.6966 no .
C88 H99 2.6602 no .
C89 H93 3.3162 no .
C89 H99 3.1218 no .
C89 H109 2.7254 no .
C89 H110 2.6976 no .
C89 H111 3.3484 no .
C90 H99 2.7632 no .
C90 H106 2.6830 no .
C90 H107 2.7498 no .
C90 H108 3.3436 no .
C91 H101 2.6800 no .
C92 H92 3.3483 no .
C92 H101 3.0663 no .
C92 H116 3.3179 no .
C92 H117 2.6484 no .
C92 H118 2.6637 no .
C93 H101 2.8257 no .
C93 H113 2.6795 no .
C93 H114 2.6591 no .
C93 H115 3.3071 no .
C94 H102 2.6585 no .
C95 H102 3.0691 no .
C95 H123 3.3556 no .
C95 H124 2.6985 no .
C95 H125 2.7483 no .
C96 H102 2.8267 no .
C96 H120 2.7453 no .
C96 H121 2.6879 no .
C96 H122 3.3610 no .
C97 H104 2.7087 no .
C98 H104 2.5978 no .
C98 H130 2.7102 no .
C98 H131 2.6685 no .
C98 H132 3.3285 no .
C99 H98 3.4068 no .
C99 H104 3.4553 no .
C99 H127 3.3320 no .
C99 H128 2.7372 no .
C99 H129 2.6287 no .
C100 H133 2.7424 no .
C100 H134 3.2511 no .
C100 H135 2.7444 no .
C100 H136 2.9316 no .
C100 H137 3.0011 no .
C101 H136 2.7635 no .
C101 H137 2.8485 no .
C101 H144 3.4561 no .
C102 H133 3.1913 no .
C102 H134 2.5734 no .
C102 H135 3.0872 no .
C102 H158 3.5413 no .
C103 H138 2.6624 no .
C103 H139 3.1948 no .
C103 H140 2.6718 no .
C104 H136 2.9003 no .
C104 H137 2.8655 no .
C106 H141 3.1424 no .
C106 H142 3.1599 no .
C106 H149 2.6353 no .
C106 H152 3.4177 no .
C106 H156 3.2375 no .
C106 H158 3.3514 no .
C106 H163 2.9426 no .
C106 H170 2.7777 no .
C107 H149 2.9128 no .
C107 H156 2.7751 no .
C107 H163 3.2353 no .
C108 H149 3.3728 no .
C108 H163 2.6398 no .
C108 H168 3.3685 no .
C108 H170 3.1188 no .
C109 H136 3.5800 no .
C109 H137 3.3530 no .
C109 H141 2.8036 no .
C109 H143 3.2154 no .
C109 H145 3.2214 no .
C109 H149 2.5932 no .
C109 H152 3.4876 no .
C109 H154 3.5017 no .
C109 H156 2.6014 no .
C109 H158 3.2473 no .
C110 H136 3.2682 no .
C110 H144 3.2453 no .
C110 H150 2.6886 no .
C110 H151 3.3442 no .
C110 H152 2.6891 no .
C110 H153 2.7531 no .
C110 H154 2.6542 no .
C110 H155 3.3484 no .
C111 H136 3.0615 no .
C111 H145 3.2370 no .
C111 H149 3.2991 no .
C111 H150 2.8108 no .
C111 H152 3.3444 no .
C111 H153 2.8479 no .
C111 H154 3.2196 no .
C112 H134 2.7871 no .
C112 H136 3.2188 no .
C112 H137 3.2800 no .
C113 H134 3.1614 no .
C113 H136 3.5388 no .
C113 H137 2.9729 no .
C113 H143 3.2324 no .
C113 H156 3.3046 no .
C113 H157 3.0477 no .
C113 H158 3.5339 no .
C113 H160 2.7498 no .
C113 H162 3.1905 no .
C114 H137 3.0291 no .
C114 H141 3.4429 no .
C114 H144 3.2403 no .
C114 H157 2.7290 no .
C114 H158 2.6732 no .
C114 H159 3.3453 no .
C114 H160 2.7256 no .
C114 H161 3.3646 no .
C114 H162 2.7363 no .
C115 H142 2.8022 no .
C115 H146 3.2005 no .
C115 H148 3.2056 no .
C115 H163 2.5830 no .
C115 H168 3.3623 no .
C115 H170 2.5782 no .
C115 H172 3.5716 no .
C115 H174 3.4046 no .
C116 H142 3.3812 no .
C116 H147 3.2200 no .
C116 H164 2.7266 no .
C116 H165 3.3562 no .
C116 H166 2.7286 no .
C116 H167 3.3222 no .
C116 H168 2.6305 no .
C116 H169 2.7180 no .
C117 H148 3.2145 no .
C117 H163 3.2679 no .
C117 H164 3.3270 no .
C117 H166 2.8197 no .
C117 H168 3.2962 no .
C117 H169 2.8639 no .
C119 H146 3.2113 no .
C119 H170 3.3180 no .
C119 H172 3.2601 no .
C119 H173 2.8360 no .
C119 H174 3.4534 no .
C119 H176 2.8895 no .
C120 H147 3.2627 no .
C120 H171 3.3465 no .
C120 H172 2.6711 no .
C120 H173 2.7367 no .
C120 H174 2.6904 no .
C120 H175 3.3330 no .
C120 H176 2.6735 no .
C121 H143 2.6502 no .
C121 H163 3.4249 no .
C122 H143 2.9395 no .
C122 H153 2.6615 no .
C122 H154 3.3407 no .
C122 H155 2.7372 no .
C122 H164 3.3144 no .
C123 H143 2.9071 no .
C123 H150 2.7127 no .
C123 H151 2.6856 no .
C123 H152 3.3418 no .
C124 H145 2.6808 no .
C125 H137 3.1014 no .
C125 H145 3.2264 no .
C125 H160 2.7393 no .
C125 H161 2.7212 no .
C125 H162 3.3866 no .
C126 H145 2.7777 no .
C126 H157 2.7475 no .
C126 H158 3.3775 no .
C126 H159 2.7353 no .
C127 H142 3.4461 no .
C127 H146 2.6260 no .
C127 H149 3.3407 no .
C128 H146 2.8784 no .
C128 H149 3.5014 no .
C128 H151 3.3654 no .
C128 H167 2.6854 no .
C128 H168 3.3228 no .
C128 H169 2.6893 no .
C129 H142 3.5898 no .
C129 H146 3.0002 no .
C129 H164 3.3253 no .
C129 H165 2.6596 no .
C129 H166 2.7078 no .
C130 H148 2.6856 no .
C131 H148 2.8997 no .
C131 H174 3.3429 no .
C131 H175 2.6733 no .
C131 H176 2.7189 no .
C132 H148 3.0830 no .
C132 H171 2.7038 no .
C132 H172 3.3303 no .
C132 H173 2.7190 no .
H1 H4 3.5722 no .
H1 H5 3.1221 no .
H2 H4 2.6494 no .
H2 H5 2.6200 no .
H2 H12 2.6230 no .
H2 H13 3.2477 no .
H3 H4 3.3158 no .
H3 H5 3.5918 no .
H4 H13 3.2755 no .
H4 H25 2.7615 no .
H4 H27 2.7572 no .
H5 H11 3.4293 no .
H5 H18 3.1388 no .
H5 H20 3.4500 no .
H7 H39 3.2558 no .
H9 H10 2.4720 no .
H9 H17 3.2963 no .
H9 H24 2.9410 no .
H10 H31 2.9273 no .
H10 H35 2.7756 no .
H10 H38 3.5393 no .
H11 H12 2.3006 no .
H11 H17 3.5729 no .
H11 H18 3.4447 no .
H11 H20 2.4823 no .
H11 H21 2.3560 no .
H11 H23 3.2976 no .
H12 H13 2.3077 no .
H13 H24 3.5831 no .
H13 H25 2.7945 no .
H13 H28 3.0570 no .
H13 H30 2.2328 no .
H14 H15 2.3067 no .
H14 H31 3.5818 no .
H14 H32 2.3589 no .
H14 H34 3.2535 no .
H14 H35 3.5098 no .
H14 H37 2.5460 no .
H15 H16 2.3116 no .
H16 H38 3.5733 no .
H16 H39 3.3357 no .
H16 H41 2.3888 no .
H16 H43 3.3901 no .
H16 H44 2.4972 no .
H17 H18 2.3219 no .
H17 H19 2.3476 no .
H17 H20 2.8173 no .
H17 H21 2.8299 no .
H17 H22 2.3606 no .
H17 H23 2.3438 no .
H17 H31 2.4639 no .
H17 H33 3.5089 no .
H17 H34 3.3896 no .
H18 H22 3.5660 no .
H18 H34 3.2141 no .
H19 H21 2.9967 no .
H19 H22 2.5089 no .
H19 H23 3.5643 no .
H19 H33 3.1177 no .
H19 H34 2.9060 no .
H20 H21 2.6044 no .
H20 H22 3.0003 no .
H24 H25 2.8247 no .
H24 H26 2.3595 no .
H24 H27 2.3489 no .
H24 H28 2.3330 no .
H24 H29 2.3399 no .
H24 H30 2.8116 no .
H25 H28 3.5759 no .
H25 H29 2.9440 no .
H25 H30 2.5310 no .
H26 H28 3.5294 no .
H26 H29 2.4488 no .
H26 H30 2.9397 no .
H27 H29 3.5223 no .
H27 H30 3.5702 no .
H27 H38 3.5702 no .
H31 H32 2.8328 no .
H31 H33 2.3536 no .
H31 H34 2.3366 no .
H31 H35 2.2915 no .
H31 H36 2.3304 no .
H31 H37 2.8064 no .
H32 H35 3.5908 no .
H32 H36 2.9366 no .
H32 H37 2.5766 no .
H33 H35 3.5213 no .
H33 H36 2.4446 no .
H33 H37 2.9809 no .
H34 H36 3.5057 no .
H34 H37 3.5864 no .
H38 H39 2.3205 no .
H38 H40 2.3601 no .
H38 H41 2.8249 no .
H38 H42 2.3386 no .
H38 H43 2.3358 no .
H38 H44 2.8162 no .
H39 H42 3.5889 no .
H40 H42 2.5493 no .
H40 H43 3.5801 no .
H40 H44 2.9692 no .
H41 H42 3.0609 no .
H41 H44 2.6044 no .
H45 H48 3.5553 no .
H45 H49 3.0732 no .
H46 H48 2.6442 no .
H46 H49 2.6456 no .
H46 H55 3.5136 no .
H46 H56 2.4730 no .
H46 H57 3.5805 no .
H47 H48 3.3687 no .
H48 H56 3.5254 no .
H48 H57 3.3007 no .
H48 H69 3.0961 no .
H48 H71 2.9405 no .
H49 H55 3.4169 no .
H49 H62 2.8654 no .
H49 H64 3.0278 no .
H52 H84 3.3392 no .
H53 H54 2.4459 no .
H53 H61 3.2962 no .
H53 H68 2.9898 no .
H54 H75 3.5906 no .
H54 H79 2.5356 no .
H54 H82 3.3339 no .
H54 H88 3.4882 no .
H55 H56 2.2935 no .
H55 H61 3.5962 no .
H55 H62 3.5773 no .
H55 H64 2.6140 no .
H55 H65 3.0758 no .
H55 H66 2.3759 no .
H56 H57 2.2764 no .
H57 H68 3.5998 no .
H57 H69 2.7083 no .
H57 H72 3.0803 no .
H57 H74 2.2167 no .
H58 H59 2.3084 no .
H58 H75 3.5288 no .
H58 H76 2.1350 no .
H58 H77 3.5468 no .
H58 H78 2.8357 no .
H58 H81 3.0067 no .
H59 H60 2.2831 no .
H60 H82 3.5801 no .
H60 H83 2.5080 no .
H60 H84 3.4042 no .
H60 H86 2.3660 no .
H60 H88 3.3070 no .
H61 H62 2.3071 no .
H61 H63 2.3463 no .
H61 H64 2.8153 no .
H61 H65 2.3917 no .
H61 H66 2.8253 no .
H61 H67 2.3004 no .
H61 H75 2.7779 no .
H62 H66 3.5425 no .
H62 H67 3.5776 no .
H62 H75 3.3928 no .
H63 H65 3.5647 no .
H63 H66 2.8594 no .
H63 H67 2.5441 no .
H63 H75 3.4368 no .
H64 H65 3.5626 no .
H64 H66 2.5113 no .
H64 H67 3.0757 no .
H68 H69 2.8140 no .
H68 H70 2.3397 no .
H68 H71 2.3383 no .
H68 H72 2.3643 no .
H68 H73 2.3571 no .
H68 H74 2.8484 no .
H68 H82 3.2106 no .
H69 H72 3.5671 no .
H69 H73 2.9342 no .
H69 H74 2.5377 no .
H70 H72 3.5375 no .
H70 H73 2.4609 no .
H70 H74 2.9654 no .
H71 H73 3.5337 no .
H71 H74 3.5921 no .
H75 H76 2.7985 no .
H75 H77 2.3298 no .
H75 H78 2.3172 no .
H75 H79 2.3205 no .
H75 H80 2.3683 no .
H75 H81 2.8147 no .
H76 H79 3.5826 no .
H76 H80 2.9271 no .
H76 H81 2.5696 no .
H77 H79 3.5141 no .
H77 H80 2.4440 no .
H77 H81 2.9835 no .
H78 H80 3.5243 no .
H78 H81 3.5995 no .
H82 H83 2.8295 no .
H82 H84 2.3399 no .
H82 H85 2.3283 no .
H82 H86 2.8097 no .
H82 H87 2.3477 no .
H82 H88 2.3148 no .
H83 H86 2.5892 no .
H83 H87 2.9864 no .
H84 H86 3.5987 no .
H84 H87 3.5792 no .
H85 H86 3.0210 no .
H85 H87 2.5370 no .
H85 H88 3.5708 no .
H89 H92 3.0727 no .
H89 H93 2.7156 no .
H89 H99 3.5178 no .
H89 H100 2.9438 no .
H90 H92 2.6910 no .
H90 H93 3.1812 no .
H90 H100 3.4295 no .
H92 H101 3.4906 no .
H92 H113 3.0839 no .
H92 H115 2.8176 no .
H93 H99 3.3419 no .
H93 H107 3.0567 no .
H93 H108 2.8544 no .
H97 H98 2.4610 no .
H97 H105 3.0702 no .
H97 H112 3.2268 no .
H98 H119 3.2594 no .
H98 H123 3.5812 no .
H98 H132 2.5291 no .
H99 H100 2.3298 no .
H99 H105 3.5633 no .
H99 H107 2.6809 no .
H99 H109 2.2097 no .
H99 H111 3.0923 no .
H100 H101 2.3232 no .
H101 H112 3.5981 no .
H101 H113 2.5620 no .
H101 H115 3.5244 no .
H101 H116 3.1813 no .
H101 H118 2.2621 no .
H102 H103 2.3033 no .
H102 H119 3.5717 no .
H102 H120 2.5781 no .
H102 H122 3.5487 no .
H102 H123 3.1935 no .
H102 H125 2.2880 no .
H103 H104 2.3081 no .
H104 H126 3.5477 no .
H104 H127 2.5773 no .
H104 H128 3.5391 no .
H104 H129 2.2317 no .
H104 H130 3.1112 no .
H105 H106 2.3450 no .
H105 H107 2.8479 no .
H105 H108 2.3294 no .
H105 H109 2.8276 no .
H105 H110 2.3588 no .
H105 H111 2.3323 no .
H105 H119 3.1767 no .
H106 H109 2.9812 no .
H106 H110 2.5006 no .
H106 H111 3.5482 no .
H107 H109 2.6024 no .
H107 H110 3.0067 no .
H108 H109 3.5979 no .
H108 H110 3.5591 no .
H112 H113 2.8276 no .
H112 H114 2.3605 no .
H112 H115 2.3398 no .
H112 H116 2.3275 no .
H112 H117 2.3285 no .
H112 H118 2.8044 no .
H112 H126 2.8088 no .
H113 H116 3.5591 no .
H113 H117 2.9424 no .
H113 H118 2.5040 no .
H114 H116 3.5371 no .
H114 H117 2.4657 no .
H114 H118 2.9333 no .
H114 H126 3.4357 no .
H115 H117 3.5170 no .
H115 H118 3.5389 no .
H115 H126 3.3749 no .
H119 H120 2.8222 no .
H119 H121 2.3459 no .
H119 H122 2.3338 no .
H119 H123 2.3268 no .
H119 H124 2.3413 no .
H119 H125 2.8270 no .
H120 H124 3.0044 no .
H120 H125 2.6121 no .
H121 H123 3.5530 no .
H121 H124 2.4971 no .
H121 H125 2.9885 no .
H122 H124 3.5619 no .
H126 H127 2.4147 no .
H126 H128 2.3060 no .
H126 H129 2.8409 no .
H126 H130 2.8353 no .
H126 H131 2.3650 no .
H126 H132 2.3256 no .
H127 H130 3.5482 no .
H127 H131 3.5720 no .
H128 H130 3.0749 no .
H128 H131 2.5545 no .
H128 H132 3.5817 no .
H129 H130 2.4833 no .
H129 H131 2.8426 no .
H129 H132 3.5246 no .
H133 H136 3.5965 no .
H133 H137 3.3551 no .
H134 H136 2.6326 no .
H134 H137 2.6591 no .
H134 H144 2.5142 no .
H134 H145 3.1230 no .
H135 H136 3.1039 no .
H135 H137 3.5848 no .
H136 H143 3.3508 no .
H136 H150 3.4100 no .
H136 H152 3.0585 no .
H137 H145 3.2514 no .
H137 H157 2.7901 no .
H137 H158 2.6721 no .
H139 H172 3.2772 no .
H141 H142 2.4525 no .
H141 H149 3.3608 no .
H141 H156 2.9198 no .
H142 H163 2.9243 no .
H142 H168 2.9359 no .
H142 H170 3.5356 no .
H142 H174 3.4768 no .
H143 H144 2.3477 no .
H143 H149 3.5728 no .
H143 H150 2.4137 no .
H143 H152 3.3662 no .
H143 H153 2.4233 no .
H143 H154 3.2296 no .
H144 H145 2.2696 no .
H145 H156 3.5743 no .
H145 H157 2.7990 no .
H145 H160 2.2321 no .
H145 H162 3.0658 no .
H146 H147 2.2790 no .
H146 H163 3.5406 no .
H146 H164 3.2670 no .
H146 H166 2.3531 no .
H146 H168 3.3974 no .
H146 H169 2.5292 no .
H147 H148 2.3048 no .
H148 H172 3.2314 no .
H148 H173 2.3874 no .
H148 H174 3.5414 no .
H148 H176 2.5711 no .
H149 H150 2.8252 no .
H149 H151 2.3518 no .
H149 H152 2.3347 no .
H149 H153 2.8280 no .
H149 H154 2.3823 no .
H149 H155 2.3175 no .
H149 H163 2.4840 no .
H149 H164 3.1922 no .
H149 H165 3.4283 no .
H150 H153 2.5056 no .
H150 H154 3.5612 no .
H150 H155 3.0513 no .
H151 H153 2.8972 no .
H151 H154 3.5777 no .
H151 H155 2.5577 no .
H151 H164 2.7713 no .
H151 H165 3.1182 no .
H152 H153 3.5497 no .
H152 H155 3.5926 no .
H152 H164 3.1629 no .
H155 H165 3.5890 no .
H156 H157 2.8330 no .
H156 H158 2.3609 no .
H156 H159 2.3458 no .
H156 H160 2.8095 no .
H156 H161 2.3419 no .
H156 H162 2.3472 no .
H157 H160 2.5837 no .
H157 H161 2.9968 no .
H158 H161 3.5930 no .
H158 H170 3.5880 no .
H159 H160 3.0192 no .
H159 H161 2.5514 no .
H163 H164 2.3021 no .
H163 H165 2.3181 no .
H163 H166 2.7952 no .
H163 H167 2.3118 no .
H163 H168 2.3353 no .
H163 H169 2.8098 no .
H164 H167 3.5452 no .
H164 H169 3.5732 no .
H165 H167 2.4890 no .
H165 H168 3.5365 no .
H165 H169 2.9290 no .
H166 H167 2.9995 no .
H166 H168 3.5721 no .
H166 H169 2.5450 no .
H170 H171 2.3349 no .
H170 H172 2.3297 no .
H170 H173 2.8256 no .
H170 H174 2.3108 no .
H170 H175 2.3408 no .
H170 H176 2.7973 no .
H171 H174 3.5641 no .
H171 H175 2.5079 no .
H171 H176 3.0153 no .
H172 H175 3.5447 no .
H172 H176 3.5779 no .
H173 H175 2.9528 no .
H173 H176 2.5732 no .
Au1 H147 3.2306 no 2_646
Au2 H104 3.0377 no 1_455
Au3 H58 3.0510 no 1_655
Au4 H15 3.2077 no 2_656
O1 H53 2.5813 no 1_545
O1 H54 3.2124 no 1_545
O1 H120 3.5706 no 2_645
O1 H121 3.2340 no 2_645
O1 H124 3.0142 no 2_645
O1 H125 3.3355 no 2_645
O1 H151 3.3014 no 2_546
O1 H153 3.2236 no 2_546
O1 H155 3.0767 no 2_546
O2 H53 3.5873 no 1_545
O2 H54 2.3504 no 1_545
O2 H89 3.5011 no 2_545
O2 H99 2.4757 no 2_545
O2 H100 3.5890 no 2_545
O2 H109 3.4277 no 2_545
O2 H125 3.3087 no 2_645
O2 H155 3.1718 no 2_546
O2 H165 3.2725 no 2_546
O3 H9 2.5183 no .
O3 H10 3.0463 no .
O3 H114 3.5658 no .
O3 H117 3.2770 no .
O3 H171 3.3631 no .
O3 H175 2.7541 no .
O3 H176 3.4957 no .
O4 H10 2.3176 no .
O4 H35 3.3796 no .
O4 H117 3.1833 no .
O4 H145 2.5132 no 1_655
O4 H160 3.0088 no 1_655
O4 H176 3.5388 no .
O5 H40 3.5707 no 2_655
O5 H42 2.8736 no 2_655
O5 H44 3.4728 no 2_655
O5 H63 3.5745 no .
O5 H66 3.3065 no .
O5 H67 3.2688 no .
O5 H97 2.5324 no 2_655
O5 H98 3.3098 no 2_655
O6 H13 2.4409 no 2_555
O6 H25 3.5220 no 2_555
O6 H30 3.0187 no 2_555
O6 H63 3.5569 no .
O6 H67 3.0557 no .
O6 H97 3.4580 no 2_655
O6 H98 2.3324 no 2_655
O7 H19 3.2268 no 2_556
O7 H21 3.5215 no 2_556
O7 H22 3.0893 no 2_556
O7 H83 3.4602 no .
O7 H85 3.1505 no .
O7 H86 3.3098 no .
O7 H87 2.8991 no .
O7 H141 2.5862 no 2_556
O7 H142 3.0087 no 2_556
O8 H22 3.3610 no 2_556
O8 H33 3.2997 no 2_556
O8 H56 3.5604 no 1_455
O8 H57 2.5216 no 1_455
O8 H74 3.4044 no 1_455
O8 H86 3.1505 no .
O8 H87 3.5980 no .
O8 H142 2.3147 no 2_556
O8 H168 3.3970 no 2_556
N1 H89 3.0631 no 2_545
N1 H91 3.5444 no 2_545
N1 H151 2.8948 no 2_546
N4 H114 2.8583 no .
N4 H133 2.9075 no 1_655
N7 H2 3.5329 no 2_555
N7 H3 2.7646 no 2_555
N7 H63 2.8273 no .
N10 H19 2.9584 no 2_556
N10 H47 3.0578 no 1_455
C1 H53 3.5206 no 1_545
C1 H54 3.1271 no 1_545
C1 H89 3.3419 no 2_545
C1 H99 3.5153 no 2_545
C1 H125 3.4188 no 2_645
C1 H151 3.0446 no 2_546
C1 H155 3.1736 no 2_546
C2 H16 3.2796 no 1_455
C2 H41 3.4235 no 1_455
C2 H89 3.0114 no 2_545
C2 H91 3.5099 no 2_545
C2 H107 3.4890 no 2_545
C2 H151 3.4107 no 2_546
C2 H164 3.4920 no 2_546
C2 H165 3.2568 no 2_546
C3 H150 3.3488 no 2_546
C3 H151 3.0112 no 2_546
C4 H120 3.5384 no 2_645
C4 H121 3.1242 no 2_645
C4 H150 3.2127 no 2_546
C4 H151 3.2851 no 2_546
C5 H121 3.0299 no 2_645
C5 H150 3.5483 no 2_546
C6 H53 3.1247 no 1_545
C6 H121 3.0162 no 2_645
C6 H146 2.9801 no 2_646
C6 H169 3.5001 no 2_646
C8 H51 3.0951 no .
C8 H117 3.3060 no .
C8 H118 3.4392 no .
C8 H175 3.5290 no .
C9 H117 3.0290 no .
C12 H161 3.2296 no .
C13 H44 3.2388 no 1_455
C13 H130 3.3832 no 1_455
C13 H132 3.5031 no 1_455
C13 H161 3.4969 no .
C14 H130 3.2615 no 1_455
C14 H132 3.3428 no 1_455
C18 H139 2.8410 no 2_646
C18 H162 3.5734 no 1_655
C19 H139 3.4074 no 2_646
C19 H164 3.0731 no 2_646
C20 H12 3.4733 no 1_655
C20 H164 3.0727 no 2_646
C20 H166 3.2257 no 2_646
C23 H136 3.0171 no 2_546
C23 H150 3.3755 no 2_546
C23 H152 3.5277 no 2_546
C24 H141 3.5452 no .
C24 H156 3.1463 no .
C24 H174 3.5684 no .
C26 H77 3.2834 no 2_545
C26 H91 3.5952 no 2_545
C27 H80 3.4253 no 2_545
C27 H101 3.4930 no .
C29 H69 3.4265 no 2_646
C29 H135 2.6657 no 2_546
C29 H147 3.5028 no 2_646
C29 H148 3.2159 no 2_646
C30 H73 3.3435 no 2_646
C30 H144 3.5042 no 1_655
C30 H145 3.4134 no 1_655
C30 H174 3.5461 no .
C31 H96 3.5424 no 2_645
C32 H96 3.2634 no 2_645
C32 H108 3.4480 no 2_645
C32 H166 3.4466 no 2_646
C33 H12 3.1368 no 1_655
C33 H96 3.3811 no 2_645
C33 H116 3.3393 no .
C34 H9 3.5241 no .
C34 H10 3.0175 no .
C34 H114 3.1015 no .
C34 H117 3.2160 no .
C34 H133 3.5320 no 1_655
C34 H145 3.4878 no 1_655
C34 H175 3.4280 no .
C34 H176 3.5908 no .
C35 H60 2.9582 no 1_655
C35 H83 3.4984 no 1_655
C35 H114 3.0813 no .
C35 H128 3.2968 no .
C35 H133 2.8740 no 1_655
C35 H157 3.5722 no 1_655
C36 H113 3.3956 no .
C36 H114 3.1497 no .
C36 H133 3.4686 no 1_655
C37 H9 3.4888 no .
C37 H113 3.5913 no .
C37 H171 3.0805 no .
C37 H175 3.5637 no .
C38 H104 3.0920 no 1_455
C38 H171 2.9410 no .
C39 H9 2.9787 no .
C39 H104 2.9351 no 1_455
C39 H129 3.0183 no 1_455
C39 H130 3.5433 no 1_455
C39 H159 3.4640 no .
C39 H171 3.0301 no .
C39 H175 3.4325 no .
C41 H8 3.4562 no 1_565
C41 H124 3.0532 no 2_655
C41 H153 3.4035 no 2_556
C41 H155 3.2547 no 2_556
C42 H124 3.4854 no 2_655
C42 H155 3.1249 no 2_556
C45 H59 3.4208 no 1_655
C45 H60 3.5687 no 1_655
C45 H110 3.0593 no 2_655
C46 H60 3.0960 no 1_655
C46 H86 3.4946 no 1_655
C46 H110 3.4163 no 2_655
C46 H167 3.3421 no 2_656
C46 H168 3.1137 no 2_656
C46 H169 3.5928 no 2_656
C47 H168 2.9594 no 2_656
C49 H127 3.2102 no 1_455
C50 H127 3.1877 no 1_455
C51 H94 3.5419 no 1_455
C51 H95 3.1515 no 1_455
C51 H111 3.5335 no 2_555
C51 H127 2.9182 no 1_455
C52 H55 3.2138 no 1_455
C52 H111 3.4551 no 2_555
C52 H127 2.7541 no 1_455
C52 H128 3.5471 no 1_455
C53 H45 3.4555 no 1_455
C53 H46 3.1172 no 1_455
C53 H55 3.5192 no 1_455
C53 H56 2.9863 no 1_455
C53 H127 2.8202 no 1_455
C53 H128 3.4058 no 1_455
C54 H127 3.0540 no 1_455
C56 H90 3.3596 no .
C56 H92 3.0832 no .
C56 H113 3.5015 no .
C57 H105 3.2398 no 2_655
C57 H119 3.5088 no 2_655
C57 H123 3.3871 no 2_655
C57 H124 3.5315 no 2_655
C58 H153 3.5334 no 2_556
C58 H154 3.4564 no 2_556
C59 H32 3.4218 no 2_656
C59 H172 3.4782 no .
C59 H173 3.4093 no .
C60 H36 3.3353 no 2_656
C60 H143 3.4292 no 2_556
C60 H153 3.3160 no 2_556
C61 H95 3.5792 no 1_455
C62 H26 3.3888 no 2_555
C62 H95 3.0651 no 1_455
C62 H120 3.5823 no 1_455
C62 H122 3.4403 no 1_455
C63 H26 3.5574 no 2_555
C63 H29 3.5223 no 2_555
C63 H95 3.5110 no 1_455
C63 H100 3.4408 no 2_555
C63 H123 3.4015 no 2_655
C65 H140 3.2488 no .
C66 H56 3.4980 no 1_455
C66 H154 3.3426 no 2_556
C66 H155 3.5762 no 2_556
C66 H167 3.2244 no 2_556
C67 H3 3.3892 no 2_555
C67 H13 3.4601 no 2_555
C67 H63 3.0501 no .
C67 H67 3.1296 no .
C67 H97 3.4108 no 2_655
C67 H98 3.1654 no 2_655
C68 H3 2.8382 no 2_555
C68 H63 3.0564 no .
C68 H77 3.4373 no .
C68 H102 2.9499 no 1_455
C68 H120 3.5130 no 1_455
C69 H3 3.2689 no 2_555
C69 H63 3.1540 no .
C69 H64 3.3546 no .
C70 H40 3.2963 no 2_655
C70 H64 3.5686 no .
C71 H40 3.0761 no 2_655
C71 H58 3.0616 no 1_655
C72 H40 3.0852 no 2_655
C72 H42 3.4145 no 2_655
C72 H58 2.8760 no 1_655
C72 H76 3.0920 no 1_655
C72 H81 3.4137 no 1_655
C72 H97 3.1880 no 2_655
C74 H42 3.4647 no .
C74 H66 3.5243 no 2_645
C74 H67 3.3531 no 2_645
C74 H94 3.4309 no 2_645
C75 H67 3.1588 no 2_645
C78 H79 3.4291 no 2_545
C78 H81 3.3256 no 2_545
C79 H29 3.5102 no .
C79 H79 3.4048 no 2_545
C79 H81 3.3135 no 2_545
C79 H102 3.1218 no 1_455
C79 H125 3.3458 no 1_455
C80 H29 3.2663 no .
C80 H102 3.5595 no 1_455
C80 H103 3.4901 no 1_455
C82 H78 3.3362 no 1_655
C83 H78 3.1061 no 1_655
C84 H28 3.5620 no 1_655
C84 H78 2.7648 no 1_655
C84 H89 3.5892 no 1_655
C84 H90 3.0194 no 1_655
C84 H100 3.0803 no 1_655
C84 H101 3.4933 no 1_655
C85 H28 3.1820 no 1_655
C85 H78 2.6910 no 1_655
C85 H90 3.2751 no 1_655
C85 H101 3.2356 no 1_655
C86 H28 3.2034 no 1_655
C86 H50 2.9486 no 1_655
C86 H78 2.8953 no 1_655
C87 H28 3.5161 no 1_655
C87 H78 3.2663 no 1_655
C88 H65 3.5161 no 2_645
C89 H41 3.3900 no 2_655
C89 H166 3.4347 no 1_554
C90 H55 3.2829 no 2_645
C90 H66 3.3465 no 2_645
C90 H167 3.3112 no 1_554
C92 H45 3.4478 no .
C92 H49 3.0787 no .
C92 H64 3.4652 no .
C93 H10 3.5814 no .
C93 H24 3.3228 no .
C93 H43 3.5147 no .
C94 H65 3.5416 no 2_645
C95 H6 3.2360 no 2_655
C96 H53 3.5539 no 2_645
C96 H65 3.3179 no 2_645
C96 H67 3.5364 no 2_645
C96 H79 3.4020 no 2_645
C96 H100 3.2748 no 1_655
C98 H45 3.3554 no .
C98 H50 3.5417 no 1_655
C98 H52 3.5053 no 1_655
C98 H84 3.3017 no 1_655
C98 H157 3.5856 no 1_655
C98 H159 3.3603 no 1_655
C99 H161 3.5562 no 1_655
C100 H19 3.0783 no 2_556
C100 H22 3.2856 no 2_556
C100 H57 3.5630 no 1_455
C100 H86 3.2718 no .
C100 H87 3.4632 no .
C100 H141 3.5434 no 2_556
C100 H142 2.9678 no 2_556
C101 H19 3.4670 no 2_556
C101 H33 3.1924 no 2_556
C101 H34 3.4171 no 2_556
C101 H47 2.9314 no 1_455
C101 H148 3.2504 no 1_455
C101 H173 3.3498 no 1_455
C102 H19 3.0080 no 2_556
C102 H20 3.3934 no 2_556
C103 H19 3.2276 no 2_556
C103 H20 3.2376 no 2_556
C103 H83 3.4516 no .
C103 H85 3.0022 no .
C103 H141 3.5658 no 2_556
C104 H15 3.5664 no 2_656
C104 H20 3.5667 no 2_556
C104 H85 2.9624 no .
C105 H14 2.9841 no 2_656
C105 H70 3.5317 no .
C105 H85 3.0118 no .
C105 H141 2.9417 no 2_556
C107 H21 3.3771 no .
C107 H22 3.1692 no .
C107 H87 3.0590 no 2_546
C107 H138 3.2328 no 2_546
C108 H22 2.9865 no .
C108 H87 3.3866 no 2_546
C111 H72 3.5952 no 2_546
C111 H73 3.0733 no 2_546
C112 H35 3.2596 no 1_455
C112 H36 3.4058 no 1_455
C112 H73 3.3652 no 2_546
C112 H148 3.5864 no 1_455
C112 H176 3.2867 no 1_455
C113 H35 2.9418 no 1_455
C113 H37 3.4779 no 1_455
C117 H7 2.8199 no 2_656
C118 H7 3.3554 no 2_656
C118 H34 3.0157 no 2_656
C119 H32 3.2569 no 2_656
C119 H34 3.0112 no 2_656
C119 H144 3.3469 no 1_655
C122 H5 3.0536 no 2_556
C122 H18 3.5427 no 2_556
C122 H20 3.3595 no 2_556
C123 H53 3.4925 no 2_546
C123 H68 3.1464 no 2_546
C123 H73 3.5872 no 2_546
C123 H87 3.5993 no 2_546
C123 H88 3.3855 no 2_546
C124 H21 3.4366 no .
C125 H52 3.4564 no .
C125 H128 3.4213 no 1_455
C125 H129 3.5030 no 1_455
C126 H11 3.5159 no .
C126 H21 3.4195 no .
C126 H131 3.4996 no 1_455
C128 H1 2.7258 no 2_556
C128 H15 3.5601 no 2_656
C128 H16 3.2263 no 2_656
C128 H41 3.5595 no 2_656
C128 H107 3.3832 no 1_556
C129 H56 3.3873 no 2_646
C129 H57 3.5273 no 2_646
C129 H86 3.5046 no 2_546
C129 H88 3.3428 no 2_546
C129 H110 3.3104 no 1_556
C131 H32 3.4986 no 2_656
C131 H69 3.5049 no .
C131 H71 3.3341 no .
C132 H23 3.4749 no .
C132 H36 3.4535 no .
C132 H51 3.5349 no .
C132 H144 3.2843 no 1_655
H1 C128 2.7258 no 2_546
H1 H16 2.7808 no 1_455
H1 H41 3.0053 no 1_455
H1 H107 3.0652 no 2_545
H1 H151 3.0218 no 2_546
H1 H164 2.5729 no 2_546
H1 H165 2.3616 no 2_546
H1 H166 2.7925 no 2_546
H2 N7 3.5329 no 2_545
H2 H16 2.9031 no 1_455
H2 H41 3.3726 no 1_455
H2 H44 2.9979 no 1_455
H2 H89 3.3726 no 2_545
H2 H91 3.4491 no 2_545
H3 N7 2.7646 no 2_545
H3 C67 3.3892 no 2_545
H3 C68 2.8382 no 2_545
H3 C69 3.2689 no 2_545
H3 H41 3.3361 no 1_455
H3 H89 2.3183 no 2_545
H3 H91 3.0567 no 2_545
H3 H93 2.8406 no 2_545
H3 H99 3.4336 no 2_545
H3 H107 3.0135 no 2_545
H3 H165 3.5992 no 2_546
H4 H91 3.2214 no 2_545
H4 H120 3.5333 no 2_645
H5 C122 3.0536 no 2_546
H5 H150 2.7941 no 2_546
H5 H151 2.5623 no 2_546
H5 H152 3.3680 no 2_546
H6 C95 3.2360 no 2_645
H6 H53 2.8385 no 1_545
H6 H106 3.3088 no 2_645
H6 H121 2.2926 no 2_645
H6 H124 2.9610 no 2_645
H7 C117 2.8199 no 2_646
H7 C118 3.3554 no 2_646
H7 H106 3.3366 no 2_645
H7 H121 3.4846 no 2_645
H7 H146 2.0741 no 2_646
H7 H147 3.1503 no 2_646
H7 H166 3.5433 no 2_646
H7 H169 2.8326 no 2_646
H8 C41 3.4562 no 1_545
H8 H53 2.5979 no 1_545
H8 H72 2.7898 no 1_545
H8 H146 3.2499 no 2_646
H8 H153 2.9133 no 2_546
H8 H169 3.5511 no 2_646
H9 O3 2.5183 no .
H9 C34 3.5241 no .
H9 C37 3.4888 no .
H9 C39 2.9787 no .
H9 H50 3.0315 no .
H9 H51 2.2098 no .
H9 H117 3.3045 no .
H9 H118 3.2369 no .
H9 H175 3.1000 no .
H10 O3 3.0463 no .
H10 O4 2.3176 no .
H10 C34 3.0175 no .
H10 C93 3.5814 no .
H10 H117 2.7756 no .
H10 H160 3.5098 no 1_655
H11 C126 3.5159 no .
H11 H15 3.4670 no 1_455
H11 H161 2.8919 no .
H11 H162 3.2730 no .
H12 C20 3.4733 no 1_455
H12 C33 3.1368 no 1_455
H12 H16 2.9756 no 1_455
H12 H43 3.1337 no 1_455
H12 H44 2.3376 no 1_455
H12 H130 3.5424 no 1_455
H12 H131 3.5629 no 1_455
H12 H132 3.3264 no 1_455
H12 H161 3.3864 no .
H13 O6 2.4409 no 2_545
H13 C67 3.4601 no 2_545
H13 H91 3.5116 no 2_545
H13 H98 3.2678 no 1_455
H13 H130 3.3360 no 1_455
H13 H132 3.0289 no 1_455
H14 C105 2.9841 no 2_646
H14 H138 3.2490 no 2_646
H14 H139 2.0850 no 2_646
H14 H172 3.4135 no 2_646
H15 Au4 3.2077 no 2_646
H15 C104 3.5664 no 2_646
H15 C128 3.5601 no 2_646
H15 H11 3.4670 no 1_655
H15 H139 3.1945 no 2_646
H15 H152 3.3384 no 2_646
H15 H164 2.7168 no 2_646
H16 C2 3.2796 no 1_655
H16 C128 3.2263 no 2_646
H16 H1 2.7808 no 1_655
H16 H2 2.9031 no 1_655
H16 H12 2.9756 no 1_655
H16 H164 2.6980 no 2_646
H16 H166 2.9039 no 2_646
H18 C122 3.5427 no 2_546
H18 H136 3.2955 no 2_546
H18 H147 3.4480 no 2_646
H18 H150 2.8541 no 2_546
H18 H152 3.4202 no 2_546
H19 O7 3.2268 no 2_546
H19 N10 2.9584 no 2_546
H19 C100 3.0783 no 2_546
H19 C101 3.4670 no 2_546
H19 C102 3.0080 no 2_546
H19 C103 3.2276 no 2_546
H19 H135 3.0846 no 2_546
H19 H136 2.5272 no 2_546
H20 C102 3.3934 no 2_546
H20 C103 3.2376 no 2_546
H20 C104 3.5667 no 2_546
H20 C122 3.3595 no 2_546
H20 H136 2.7844 no 2_546
H20 H150 3.0633 no 2_546
H20 H152 2.8329 no 2_546
H21 O7 3.5215 no 2_546
H21 C107 3.3771 no .
H21 C124 3.4366 no .
H21 C126 3.4195 no .
H21 H138 3.1169 no 2_546
H21 H141 3.1322 no .
H21 H156 2.6377 no .
H21 H161 3.1482 no .
H21 H162 3.2230 no .
H22 O7 3.0893 no 2_546
H22 O8 3.3610 no 2_546
H22 C100 3.2856 no 2_546
H22 C107 3.1692 no .
H22 C108 2.9865 no .
H22 H141 3.1374 no .
H22 H142 2.7904 no .
H22 H156 3.4789 no .
H22 H174 3.1710 no .
H23 C132 3.4749 no .
H23 H51 3.3914 no .
H23 H156 2.8833 no .
H23 H170 3.1753 no .
H23 H174 3.1364 no .
H23 H175 3.1372 no .
H24 C93 3.3228 no .
H24 H116 3.0305 no .
H24 H118 2.8117 no .
H25 O6 3.5220 no 2_545
H25 H77 2.8243 no 2_545
H25 H80 3.5154 no 2_545
H25 H91 2.6481 no 2_545
H25 H120 3.4674 no 2_645
H26 C62 3.3888 no 2_545
H26 C63 3.5574 no 2_545
H26 H76 3.0630 no 2_545
H26 H77 2.8789 no 2_545
H26 H80 3.0359 no 2_545
H26 H81 3.2986 no 2_545
H26 H95 3.1155 no 2_645
H26 H96 3.4271 no 2_645
H27 H120 3.5546 no 2_645
H28 C84 3.5620 no 1_455
H28 C85 3.1820 no 1_455
H28 C86 3.2034 no 1_455
H28 C87 3.5161 no 1_455
H28 H50 3.2801 no .
H28 H101 3.2875 no .
H28 H103 3.4376 no 1_455
H28 H104 3.5161 no 1_455
H28 H118 3.4362 no .
H28 H130 3.3057 no 1_455
H29 C63 3.5223 no 2_545
H29 C79 3.5102 no .
H29 C80 3.2663 no .
H29 H80 2.7610 no 2_545
H29 H81 3.4792 no 2_545
H29 H100 3.2710 no .
H29 H101 2.8524 no .
H29 H118 3.3625 no .
H30 O6 3.0187 no 2_545
H30 H80 3.2640 no 2_545
H30 H98 3.0923 no 1_455
H31 H174 3.5586 no .
H32 C59 3.4218 no 2_646
H32 C119 3.2569 no 2_646
H32 C131 3.4986 no 2_646
H32 H69 2.8894 no 2_646
H32 H70 3.0691 no 2_646
H32 H135 2.7729 no 2_546
H32 H139 3.5269 no 2_646
H32 H148 2.9414 no 2_646
H32 H172 3.1749 no 2_646
H32 H173 2.9478 no 2_646
H33 O8 3.2997 no 2_546
H33 C101 3.1924 no 2_546
H33 H69 3.0694 no 2_646
H33 H74 3.4282 no 2_646
H33 H133 3.5477 no 2_546
H33 H135 2.2913 no 2_546
H34 C101 3.4171 no 2_546
H34 C118 3.0157 no 2_646
H34 C119 3.0112 no 2_646
H34 H135 2.4988 no 2_546
H34 H147 2.6433 no 2_646
H34 H148 2.6457 no 2_646
H35 O4 3.3796 no .
H35 C112 3.2596 no 1_655
H35 C113 2.9418 no 1_655
H35 H144 3.1533 no 1_655
H35 H145 2.6263 no 1_655
H35 H160 3.1639 no 1_655
H35 H162 3.2696 no 1_655
H35 H174 3.5310 no .
H35 H176 3.4682 no .
H36 C60 3.3353 no 2_646
H36 C112 3.4058 no 1_655
H36 C132 3.4535 no .
H36 H73 2.7700 no 2_646
H36 H74 3.0150 no 2_646
H36 H144 3.1131 no 1_655
H36 H174 2.8385 no .
H36 H176 3.2643 no .
H37 C113 3.4779 no 1_655
H37 H70 3.1113 no 2_646
H37 H73 3.0406 no 2_646
H37 H139 2.9423 no 2_646
H37 H145 3.5469 no 1_655
H37 H162 3.3702 no 1_655
H38 H96 3.3659 no 2_645
H38 H116 2.9794 no .
H39 H106 3.4402 no 2_645
H39 H108 3.4516 no 2_645
H39 H146 3.4112 no 2_646
H39 H166 3.2723 no 2_646
H40 O5 3.5707 no 2_645
H40 C70 3.2963 no 2_645
H40 C71 3.0761 no 2_645
H40 C72 3.0852 no 2_645
H40 H95 3.4600 no 2_645
H40 H96 2.4079 no 2_645
H40 H108 3.1491 no 2_645
H41 C2 3.4235 no 1_655
H41 C89 3.3900 no 2_645
H41 C128 3.5595 no 2_646
H41 H1 3.0053 no 1_655
H41 H2 3.3726 no 1_655
H41 H3 3.3361 no 1_655
H41 H106 3.3956 no 2_645
H41 H107 3.0397 no 2_645
H41 H108 3.1796 no 2_645
H41 H166 2.7704 no 2_646
H42 O5 2.8736 no 2_645
H42 C72 3.4145 no 2_645
H42 C74 3.4647 no .
H42 H96 2.5707 no 2_645
H42 H97 2.9445 no .
H42 H116 3.0119 no .
H43 C93 3.5147 no .
H43 H12 3.1337 no 1_655
H43 H116 3.0284 no .
H43 H117 3.2028 no .
H43 H131 3.2627 no .
H43 H132 3.3426 no .
H44 O5 3.4728 no 2_645
H44 C13 3.2388 no 1_655
H44 H2 2.9979 no 1_655
H44 H12 2.3376 no 1_655
H45 C53 3.4555 no 1_655
H45 C92 3.4478 no .
H45 C98 3.3554 no .
H45 H59 3.3528 no 1_655
H45 H60 2.9150 no 1_655
H45 H83 3.5016 no 1_655
H45 H114 2.5356 no .
H45 H127 3.5376 no .
H45 H128 2.4709 no .
H45 H157 3.3344 no 1_655
H46 C53 3.1172 no 1_655
H46 H59 3.2904 no 1_655
H46 H60 2.2938 no 1_655
H46 H83 3.3458 no 1_655
H46 H114 3.4329 no .
H46 H133 2.9317 no 1_655
H47 N10 3.0578 no 1_655
H47 C101 2.9314 no 1_655
H47 H60 3.2623 no 1_655
H47 H83 3.0848 no 1_655
H47 H128 3.4001 no .
H47 H133 2.4128 no 1_655
H47 H134 2.9601 no 1_655
H47 H137 3.1641 no 1_655
H47 H145 3.4621 no 1_655
H47 H157 2.9246 no 1_655
H48 H133 3.0279 no 1_655
H49 C92 3.0787 no .
H49 H113 2.7058 no .
H49 H114 2.6643 no .
H49 H115 3.4449 no .
H50 C86 2.9486 no 1_455
H50 C98 3.5417 no 1_455
H50 H9 3.0315 no .
H50 H28 3.2801 no .
H50 H104 2.2919 no 1_455
H50 H129 2.6889 no 1_455
H50 H130 2.8111 no 1_455
H51 C8 3.0951 no .
H51 C132 3.5349 no .
H51 H9 2.2098 no .
H51 H23 3.3914 no .
H51 H171 2.9213 no .
H51 H175 2.6370 no .
H52 C98 3.5053 no 1_455
H52 C125 3.4564 no .
H52 H104 3.1490 no 1_455
H52 H129 2.5467 no 1_455
H52 H130 3.4788 no 1_455
H52 H158 3.4506 no .
H52 H159 2.6486 no .
H52 H171 2.7584 no .
H53 O1 2.5813 no 1_565
H53 O2 3.5873 no 1_565
H53 C1 3.5206 no 1_565
H53 C6 3.1247 no 1_565
H53 C96 3.5539 no 2_655
H53 C123 3.4925 no 2_556
H53 H6 2.8385 no 1_565
H53 H8 2.5979 no 1_565
H53 H124 2.6556 no 2_655
H53 H153 3.0596 no 2_556
H53 H155 3.1628 no 2_556
H54 O1 3.2124 no 1_565
H54 O2 2.3504 no 1_565
H54 C1 3.1271 no 1_565
H54 H99 3.4766 no 2_555
H54 H124 3.4954 no 2_655
H54 H155 2.9234 no 2_556
H55 C52 3.2138 no 1_655
H55 C53 3.5192 no 1_655
H55 C90 3.2829 no 2_655
H55 H59 2.6806 no 1_655
H55 H60 3.2640 no 1_655
H55 H110 2.7052 no 2_655
H55 H111 2.9810 no 2_655
H56 O8 3.5604 no 1_655
H56 C53 2.9863 no 1_655
H56 C66 3.4980 no 1_655
H56 C129 3.3873 no 2_656
H56 H59 3.4651 no 1_655
H56 H60 2.2862 no 1_655
H56 H86 2.6172 no 1_655
H56 H110 3.3901 no 2_655
H56 H167 3.0191 no 2_656
H56 H168 2.9856 no 2_656
H57 O8 2.5216 no 1_655
H57 C100 3.5630 no 1_655
H57 C129 3.5273 no 2_656
H57 H133 3.3127 no 1_655
H57 H168 2.6917 no 2_656
H58 Au3 3.0510 no 1_455
H58 C71 3.0616 no 1_455
H58 C72 2.8760 no 1_455
H58 H94 2.9332 no 1_455
H58 H95 2.3413 no 1_455
H58 H127 3.3903 no 1_455
H59 C45 3.4208 no 1_455
H59 H45 3.3528 no 1_455
H59 H46 3.2904 no 1_455
H59 H55 2.6806 no 1_455
H59 H56 3.4651 no 1_455
H59 H111 3.5395 no 2_555
H59 H114 3.5866 no 1_455
H59 H115 3.1379 no 1_455
H59 H127 3.1956 no 1_455
H60 C35 2.9582 no 1_455
H60 C45 3.5687 no 1_455
H60 C46 3.0960 no 1_455
H60 H45 2.9150 no 1_455
H60 H46 2.2938 no 1_455
H60 H47 3.2623 no 1_455
H60 H55 3.2640 no 1_455
H60 H56 2.2862 no 1_455
H60 H127 3.2755 no 1_455
H60 H128 3.4398 no 1_455
H61 H123 3.3144 no 2_655
H61 H124 3.3350 no 2_655
H62 H90 3.4883 no .
H62 H92 3.5083 no .
H62 H103 3.0021 no 1_455
H62 H113 3.2103 no .
H63 O5 3.5745 no .
H63 O6 3.5569 no .
H63 N7 2.8273 no .
H63 C67 3.0501 no .
H63 C68 3.0564 no .
H63 C69 3.1540 no .
H63 H90 2.5193 no .
H63 H91 3.4056 no .
H63 H92 2.6933 no .
H63 H103 3.4774 no 1_455
H64 C69 3.3546 no .
H64 C70 3.5686 no .
H64 C92 3.4652 no .
H64 H92 2.6555 no .
H64 H113 2.9830 no .
H64 H115 3.1408 no .
H65 C88 3.5161 no 2_655
H65 C94 3.5416 no 2_655
H65 C96 3.3179 no 2_655
H65 H105 2.7221 no 2_655
H65 H110 3.1987 no 2_655
H65 H111 3.5897 no 2_655
H65 H119 2.8588 no 2_655
H65 H123 3.1136 no 2_655
H65 H124 2.9206 no 2_655
H66 O5 3.3065 no .
H66 C74 3.5243 no 2_655
H66 C90 3.3465 no 2_655
H66 H94 3.5419 no .
H66 H97 3.2303 no 2_655
H66 H105 2.9778 no 2_655
H66 H110 3.1435 no 2_655
H66 H111 2.9175 no 2_655
H67 O5 3.2688 no .
H67 O6 3.0557 no .
H67 C67 3.1296 no .
H67 C74 3.3531 no 2_655
H67 C75 3.1588 no 2_655
H67 C96 3.5364 no 2_655
H67 H97 3.3083 no 2_655
H67 H98 2.9382 no 2_655
H67 H105 3.5701 no 2_655
H67 H119 3.2819 no 2_655
H67 H123 2.9203 no 2_655
H67 H124 3.4859 no 2_655
H68 C123 3.1464 no 2_556
H68 H153 2.8568 no 2_556
H68 H154 2.6571 no 2_556
H68 H155 3.4892 no 2_556
H69 C29 3.4265 no 2_656
H69 C131 3.5049 no .
H69 H32 2.8894 no 2_656
H69 H33 3.0694 no 2_656
H69 H133 3.1744 no 1_655
H69 H135 3.2223 no 1_655
H69 H171 3.5886 no .
H69 H172 3.4216 no .
H69 H173 2.9672 no .
H70 C105 3.5317 no .
H70 H32 3.0691 no 2_656
H70 H37 3.1113 no 2_656
H70 H139 3.0997 no .
H70 H140 3.0588 no .
H70 H172 3.2542 no .
H70 H173 3.5354 no .
H71 C131 3.3341 no .
H71 H171 3.0646 no .
H71 H172 3.1855 no .
H71 H173 3.1921 no .
H72 C111 3.5952 no 2_556
H72 H8 2.7898 no 1_565
H72 H143 3.0328 no 2_556
H72 H153 2.9097 no 2_556
H73 C30 3.3435 no 2_656
H73 C111 3.0733 no 2_556
H73 C112 3.3652 no 2_556
H73 C123 3.5872 no 2_556
H73 H36 2.7700 no 2_656
H73 H37 3.0406 no 2_656
H73 H143 2.9278 no 2_556
H73 H144 3.3832 no 2_556
H73 H153 3.1289 no 2_556
H73 H154 3.1937 no 2_556
H74 O8 3.4044 no 1_655
H74 H33 3.4282 no 2_656
H74 H36 3.0150 no 2_656
H74 H168 3.4342 no 2_656
H76 C72 3.0920 no 1_455
H76 H26 3.0630 no 2_555
H76 H94 3.5422 no 1_455
H76 H95 2.1447 no 1_455
H76 H120 3.5186 no 1_455
H76 H122 2.9960 no 1_455
H77 C26 3.2834 no 2_555
H77 C68 3.4373 no .
H77 H25 2.8243 no 2_555
H77 H26 2.8789 no 2_555
H77 H90 3.0418 no .
H77 H91 2.9364 no .
H77 H95 3.4795 no 1_455
H77 H120 3.2327 no 1_455
H77 H122 3.4479 no 1_455
H78 C82 3.3362 no 1_455
H78 C83 3.1061 no 1_455
H78 C84 2.7648 no 1_455
H78 C85 2.6910 no 1_455
H78 C86 2.8953 no 1_455
H78 C87 3.2663 no 1_455
H78 H90 3.4566 no .
H78 H102 3.1807 no 1_455
H78 H103 3.0937 no 1_455
H78 H104 3.3439 no 1_455
H78 H120 3.4131 no 1_455
H78 H122 3.3247 no 1_455
H79 C78 3.4291 no 2_555
H79 C79 3.4048 no 2_555
H79 C96 3.4020 no 2_655
H79 H99 3.1393 no 2_555
H79 H100 3.0666 no 2_555
H79 H123 3.0154 no 2_655
H79 H124 3.5186 no 2_655
H79 H125 3.1341 no 2_655
H80 C27 3.4253 no 2_555
H80 H25 3.5154 no 2_555
H80 H26 3.0359 no 2_555
H80 H29 2.7610 no 2_555
H80 H30 3.2640 no 2_555
H80 H100 3.3585 no 2_555
H80 H123 2.9017 no 2_655
H80 H125 3.5593 no 2_655
H81 C72 3.4137 no 1_455
H81 C78 3.3256 no 2_555
H81 C79 3.3135 no 2_555
H81 H26 3.2986 no 2_555
H81 H29 3.4792 no 2_555
H81 H94 3.2202 no 1_455
H81 H95 2.7744 no 1_455
H81 H99 3.3860 no 2_555
H81 H100 3.3327 no 2_555
H82 H154 3.0121 no 2_556
H82 H155 3.4437 no 2_556
H83 O7 3.4602 no .
H83 C35 3.4984 no 1_455
H83 C103 3.4516 no .
H83 H45 3.5016 no 1_455
H83 H46 3.3458 no 1_455
H83 H47 3.0848 no 1_455
H83 H127 3.5283 no 1_455
H83 H128 3.2599 no 1_455
H83 H137 3.3851 no .
H83 H157 3.2739 no .
H83 H158 3.4509 no .
H84 C98 3.3017 no 1_455
H84 H127 3.1285 no 1_455
H84 H128 3.2936 no 1_455
H84 H129 2.9381 no 1_455
H84 H158 3.4764 no .
H85 O7 3.1505 no .
H85 C103 3.0022 no .
H85 C104 2.9624 no .
H85 C105 3.0118 no .
H85 H139 3.5181 no .
H85 H140 2.3232 no .
H86 O7 3.3098 no .
H86 O8 3.1505 no .
H86 C46 3.4946 no 1_455
H86 C100 3.2718 no .
H86 C129 3.5046 no 2_556
H86 H56 2.6172 no 1_455
H86 H167 2.9616 no 2_556
H86 H168 3.2119 no 2_556
H87 O7 2.8991 no .
H87 O8 3.5980 no .
H87 C100 3.4632 no .
H87 C107 3.0590 no 2_556
H87 C108 3.3866 no 2_556
H87 C123 3.5993 no 2_556
H87 H140 2.8990 no .
H87 H141 2.7010 no 2_556
H87 H142 3.3505 no 2_556
H87 H149 3.4995 no 2_556
H87 H154 2.9586 no 2_556
H87 H155 3.5419 no 2_556
H87 H163 3.5340 no 2_556
H88 C123 3.3855 no 2_556
H88 C129 3.3428 no 2_556
H88 H149 3.4446 no 2_556
H88 H154 3.0802 no 2_556
H88 H155 2.9145 no 2_556
H88 H163 3.1037 no 2_556
H88 H167 2.6437 no 2_556
H88 H168 3.4524 no 2_556
H89 O2 3.5011 no 2_555
H89 N1 3.0631 no 2_555
H89 C1 3.3419 no 2_555
H89 C2 3.0114 no 2_555
H89 C84 3.5892 no 1_455
H89 H2 3.3726 no 2_555
H89 H3 2.3183 no 2_555
H89 H102 2.7165 no 1_455
H89 H120 3.2600 no 1_455
H89 H125 3.4465 no 1_455
H90 C56 3.3596 no .
H90 C84 3.0194 no 1_455
H90 C85 3.2751 no 1_455
H90 H62 3.4883 no .
H90 H63 2.5193 no .
H90 H77 3.0418 no .
H90 H78 3.4566 no .
H90 H102 2.4029 no 1_455
H90 H103 2.9300 no 1_455
H90 H120 3.4936 no 1_455
H91 N1 3.5444 no 2_555
H91 C2 3.5099 no 2_555
H91 C26 3.5952 no 2_555
H91 H2 3.4491 no 2_555
H91 H3 3.0567 no 2_555
H91 H4 3.2214 no 2_555
H91 H13 3.5116 no 2_555
H91 H25 2.6481 no 2_555
H91 H63 3.4056 no .
H91 H77 2.9364 no .
H91 H102 3.3439 no 1_455
H91 H120 3.2118 no 1_455
H92 C56 3.0832 no .
H92 H62 3.5083 no .
H92 H63 2.6933 no .
H92 H64 2.6555 no .
H93 H3 2.8406 no 2_555
H94 C51 3.5419 no 1_655
H94 C74 3.4309 no 2_655
H94 H58 2.9332 no 1_655
H94 H66 3.5419 no .
H94 H76 3.5422 no 1_655
H94 H81 3.2202 no 1_655
H94 H97 2.5650 no 2_655
H94 H111 3.0423 no 2_655
H95 C51 3.1515 no 1_655
H95 C61 3.5792 no 1_655
H95 C62 3.0651 no 1_655
H95 C63 3.5110 no 1_655
H95 H26 3.1155 no 2_655
H95 H40 3.4600 no 2_655
H95 H58 2.3413 no 1_655
H95 H76 2.1447 no 1_655
H95 H77 3.4795 no 1_655
H95 H81 2.7744 no 1_655
H96 C31 3.5424 no 2_655
H96 C32 3.2634 no 2_655
H96 C33 3.3811 no 2_655
H96 H26 3.4271 no 2_655
H96 H38 3.3659 no 2_655
H96 H40 2.4079 no 2_655
H96 H42 2.5707 no 2_655
H96 H97 3.0193 no 2_655
H96 H116 3.5630 no 2_655
H97 O5 2.5324 no 2_645
H97 O6 3.4580 no 2_645
H97 C67 3.4108 no 2_645
H97 C72 3.1880 no 2_645
H97 H42 2.9445 no .
H97 H66 3.2303 no 2_645
H97 H67 3.3083 no 2_645
H97 H94 2.5650 no 2_645
H97 H96 3.0193 no 2_645
H98 O5 3.3098 no 2_645
H98 O6 2.3324 no 2_645
H98 C67 3.1654 no 2_645
H98 H13 3.2678 no 1_655
H98 H30 3.0923 no 1_655
H98 H67 2.9382 no 2_645
H99 O2 2.4757 no 2_555
H99 C1 3.5153 no 2_555
H99 H3 3.4336 no 2_555
H99 H54 3.4766 no 2_545
H99 H79 3.1393 no 2_545
H99 H81 3.3860 no 2_545
H100 O2 3.5890 no 2_555
H100 C63 3.4408 no 2_545
H100 C84 3.0803 no 1_455
H100 C96 3.2748 no 1_455
H100 H29 3.2710 no .
H100 H79 3.0666 no 2_545
H100 H80 3.3585 no 2_545
H100 H81 3.3327 no 2_545
H100 H102 2.3950 no 1_455
H100 H123 3.3377 no 1_455
H100 H125 2.4396 no 1_455
H101 C27 3.4930 no .
H101 C84 3.4933 no 1_455
H101 C85 3.2356 no 1_455
H101 H28 3.2875 no .
H101 H29 2.8524 no .
H101 H102 3.2217 no 1_455
H101 H103 2.7268 no 1_455
H102 C68 2.9499 no 1_655
H102 C79 3.1218 no 1_655
H102 C80 3.5595 no 1_655
H102 H78 3.1807 no 1_655
H102 H89 2.7165 no 1_655
H102 H90 2.4029 no 1_655
H102 H91 3.3439 no 1_655
H102 H100 2.3950 no 1_655
H102 H101 3.2217 no 1_655
H103 C80 3.4901 no 1_655
H103 H28 3.4376 no 1_655
H103 H62 3.0021 no 1_655
H103 H63 3.4774 no 1_655
H103 H78 3.0937 no 1_655
H103 H90 2.9300 no 1_655
H103 H101 2.7268 no 1_655
H103 H113 3.5114 no 1_655
H104 Au2 3.0377 no 1_655
H104 C38 3.0920 no 1_655
H104 C39 2.9351 no 1_655
H104 H28 3.5161 no 1_655
H104 H50 2.2919 no 1_655
H104 H52 3.1490 no 1_655
H104 H78 3.3439 no 1_655
H105 C57 3.2398 no 2_645
H105 H65 2.7221 no 2_645
H105 H66 2.9778 no 2_645
H105 H67 3.5701 no 2_645
H106 H6 3.3088 no 2_655
H106 H7 3.3366 no 2_655
H106 H39 3.4402 no 2_655
H106 H41 3.3956 no 2_655
H106 H165 3.4993 no 1_554
H106 H166 3.0408 no 1_554
H106 H167 3.5186 no 1_554
H106 H169 2.9543 no 1_554
H107 C2 3.4890 no 2_555
H107 C128 3.3832 no 1_554
H107 H1 3.0652 no 2_555
H107 H3 3.0135 no 2_555
H107 H41 3.0397 no 2_655
H107 H165 2.9265 no 1_554
H107 H166 2.9458 no 1_554
H108 C32 3.4480 no 2_655
H108 H39 3.4516 no 2_655
H108 H40 3.1491 no 2_655
H108 H41 3.1796 no 2_655
H109 O2 3.4277 no 2_555
H109 H165 3.5189 no 1_554
H109 H167 3.0474 no 1_554
H110 C45 3.0593 no 2_645
H110 C46 3.4163 no 2_645
H110 C129 3.3104 no 1_554
H110 H55 2.7052 no 2_645
H110 H56 3.3901 no 2_645
H110 H65 3.1987 no 2_645
H110 H66 3.1435 no 2_645
H110 H167 2.7030 no 1_554
H110 H169 3.0539 no 1_554
H111 C51 3.5335 no 2_545
H111 C52 3.4551 no 2_545
H111 H55 2.9810 no 2_645
H111 H59 3.5395 no 2_545
H111 H65 3.5897 no 2_645
H111 H66 2.9175 no 2_645
H111 H94 3.0423 no 2_645
H113 C36 3.3956 no .
H113 C37 3.5913 no .
H113 C56 3.5015 no .
H113 H49 2.7058 no .
H113 H62 3.2103 no .
H113 H64 2.9830 no .
H113 H103 3.5114 no 1_455
H114 O3 3.5658 no .
H114 N4 2.8583 no .
H114 C34 3.1015 no .
H114 C35 3.0813 no .
H114 C36 3.1497 no .
H114 H45 2.5356 no .
H114 H46 3.4329 no .
H114 H49 2.6643 no .
H114 H59 3.5866 no 1_655
H115 H49 3.4449 no .
H115 H59 3.1379 no 1_655
H115 H64 3.1408 no .
H116 C33 3.3393 no .
H116 H24 3.0305 no .
H116 H38 2.9794 no .
H116 H42 3.0119 no .
H116 H43 3.0284 no .
H116 H96 3.5630 no 2_645
H117 O3 3.2770 no .
H117 O4 3.1833 no .
H117 C8 3.3060 no .
H117 C9 3.0290 no .
H117 C34 3.2160 no .
H117 H9 3.3045 no .
H117 H10 2.7756 no .
H117 H43 3.2028 no .
H118 C8 3.4392 no .
H118 H9 3.2369 no .
H118 H24 2.8117 no .
H118 H28 3.4362 no .
H118 H29 3.3625 no .
H119 C57 3.5088 no 2_645
H119 H65 2.8588 no 2_645
H119 H67 3.2819 no 2_645
H120 O1 3.5706 no 2_655
H120 C4 3.5384 no 2_655
H120 C62 3.5823 no 1_655
H120 C68 3.5130 no 1_655
H120 H4 3.5333 no 2_655
H120 H25 3.4674 no 2_655
H120 H27 3.5546 no 2_655
H120 H76 3.5186 no 1_655
H120 H77 3.2327 no 1_655
H120 H78 3.4131 no 1_655
H120 H89 3.2600 no 1_655
H120 H90 3.4936 no 1_655
H120 H91 3.2118 no 1_655
H121 O1 3.2340 no 2_655
H121 C4 3.1242 no 2_655
H121 C5 3.0299 no 2_655
H121 C6 3.0162 no 2_655
H121 H6 2.2926 no 2_655
H121 H7 3.4846 no 2_655
H122 C62 3.4403 no 1_655
H122 H76 2.9960 no 1_655
H122 H77 3.4479 no 1_655
H122 H78 3.3247 no 1_655
H123 C57 3.3871 no 2_645
H123 C63 3.4015 no 2_645
H123 H61 3.3144 no 2_645
H123 H65 3.1136 no 2_645
H123 H67 2.9203 no 2_645
H123 H79 3.0154 no 2_645
H123 H80 2.9017 no 2_645
H123 H100 3.3377 no 1_655
H124 O1 3.0142 no 2_655
H124 C41 3.0532 no 2_645
H124 C42 3.4854 no 2_645
H124 C57 3.5315 no 2_645
H124 H6 2.9610 no 2_655
H124 H53 2.6556 no 2_645
H124 H54 3.4954 no 2_645
H124 H61 3.3350 no 2_645
H124 H65 2.9206 no 2_645
H124 H67 3.4859 no 2_645
H124 H79 3.5186 no 2_645
H125 O1 3.3355 no 2_655
H125 O2 3.3087 no 2_655
H125 C1 3.4188 no 2_655
H125 C79 3.3458 no 1_655
H125 H79 3.1341 no 2_645
H125 H80 3.5593 no 2_645
H125 H89 3.4465 no 1_655
H125 H100 2.4396 no 1_655
H127 C49 3.2102 no 1_655
H127 C50 3.1877 no 1_655
H127 C51 2.9182 no 1_655
H127 C52 2.7541 no 1_655
H127 C53 2.8202 no 1_655
H127 C54 3.0540 no 1_655
H127 H45 3.5376 no .
H127 H58 3.3903 no 1_655
H127 H59 3.1956 no 1_655
H127 H60 3.2755 no 1_655
H127 H83 3.5283 no 1_655
H127 H84 3.1285 no 1_655
H128 C35 3.2968 no .
H128 C52 3.5471 no 1_655
H128 C53 3.4058 no 1_655
H128 C125 3.4213 no 1_655
H128 H45 2.4709 no .
H128 H47 3.4001 no .
H128 H60 3.4398 no 1_655
H128 H83 3.2599 no 1_655
H128 H84 3.2936 no 1_655
H128 H157 2.9001 no 1_655
H128 H159 3.0605 no 1_655
H129 C39 3.0183 no 1_655
H129 C125 3.5030 no 1_655
H129 H50 2.6889 no 1_655
H129 H52 2.5467 no 1_655
H129 H84 2.9381 no 1_655
H129 H157 3.3947 no 1_655
H129 H159 2.8060 no 1_655
H130 C13 3.3832 no 1_655
H130 C14 3.2615 no 1_655
H130 C39 3.5433 no 1_655
H130 H12 3.5424 no 1_655
H130 H13 3.3360 no 1_655
H130 H28 3.3057 no 1_655
H130 H50 2.8111 no 1_655
H130 H52 3.4788 no 1_655
H130 H159 3.3577 no 1_655
H130 H161 3.4060 no 1_655
H131 C126 3.4996 no 1_655
H131 H12 3.5629 no 1_655
H131 H43 3.2627 no .
H131 H159 3.2798 no 1_655
H131 H160 3.2970 no 1_655
H131 H161 2.8553 no 1_655
H132 C13 3.5031 no 1_655
H132 C14 3.3428 no 1_655
H132 H12 3.3264 no 1_655
H132 H13 3.0289 no 1_655
H132 H43 3.3426 no .
H133 N4 2.9075 no 1_455
H133 C34 3.5320 no 1_455
H133 C35 2.8740 no 1_455
H133 C36 3.4686 no 1_455
H133 H33 3.5477 no 2_556
H133 H46 2.9317 no 1_455
H133 H47 2.4128 no 1_455
H133 H48 3.0279 no 1_455
H133 H57 3.3127 no 1_455
H133 H69 3.1744 no 1_455
H133 H173 3.2074 no 1_455
H134 H47 2.9601 no 1_455
H134 H148 2.8551 no 1_455
H134 H173 3.2712 no 1_455
H134 H176 3.2534 no 1_455
H135 C29 2.6657 no 2_556
H135 H19 3.0846 no 2_556
H135 H32 2.7729 no 2_556
H135 H33 2.2913 no 2_556
H135 H34 2.4988 no 2_556
H135 H69 3.2223 no 1_455
H135 H148 2.7802 no 1_455
H135 H173 3.0137 no 1_455
H136 C23 3.0171 no 2_556
H136 H18 3.2955 no 2_556
H136 H19 2.5272 no 2_556
H136 H20 2.7844 no 2_556
H137 H47 3.1641 no 1_455
H137 H83 3.3851 no .
H138 C107 3.2328 no 2_556
H138 H14 3.2490 no 2_656
H138 H21 3.1169 no 2_556
H138 H141 2.3558 no 2_556
H138 H156 3.5952 no 2_556
H138 H162 2.9516 no 2_556
H139 C18 2.8410 no 2_656
H139 C19 3.4074 no 2_656
H139 H14 2.0850 no 2_656
H139 H15 3.1945 no 2_656
H139 H32 3.5269 no 2_656
H139 H37 2.9423 no 2_656
H139 H70 3.0997 no .
H139 H85 3.5181 no .
H140 C65 3.2488 no .
H140 H70 3.0588 no .
H140 H85 2.3232 no .
H140 H87 2.8990 no .
H140 H141 2.7231 no 2_556
H141 O7 2.5862 no 2_546
H141 C24 3.5452 no .
H141 C100 3.5434 no 2_546
H141 C103 3.5658 no 2_546
H141 C105 2.9417 no 2_546
H141 H21 3.1322 no .
H141 H22 3.1374 no .
H141 H87 2.7010 no 2_546
H141 H138 2.3558 no 2_546
H141 H140 2.7231 no 2_546
H142 O7 3.0087 no 2_546
H142 O8 2.3147 no 2_546
H142 C100 2.9678 no 2_546
H142 H22 2.7904 no .
H142 H87 3.3505 no 2_546
H143 C60 3.4292 no 2_546
H143 H72 3.0328 no 2_546
H143 H73 2.9278 no 2_546
H143 H147 3.3873 no 1_455
H144 C30 3.5042 no 1_455
H144 C119 3.3469 no 1_455
H144 C132 3.2843 no 1_455
H144 H35 3.1533 no 1_455
H144 H36 3.1131 no 1_455
H144 H73 3.3832 no 2_546
H144 H148 2.8302 no 1_455
H144 H174 3.4352 no 1_455
H144 H176 2.3964 no 1_455
H145 O4 2.5132 no 1_455
H145 C30 3.4134 no 1_455
H145 C34 3.4878 no 1_455
H145 H35 2.6263 no 1_455
H145 H37 3.5469 no 1_455
H145 H47 3.4621 no 1_455
H145 H176 3.5904 no 1_455
H146 C6 2.9801 no 2_656
H146 H7 2.0741 no 2_656
H146 H8 3.2499 no 2_656
H146 H39 3.4112 no 2_656
H147 Au1 3.2306 no 2_656
H147 C29 3.5028 no 2_656
H147 H7 3.1503 no 2_656
H147 H18 3.4480 no 2_656
H147 H34 2.6433 no 2_656
H147 H143 3.3873 no 1_655
H148 C29 3.2159 no 2_656
H148 C101 3.2504 no 1_655
H148 C112 3.5864 no 1_655
H148 H32 2.9414 no 2_656
H148 H34 2.6457 no 2_656
H148 H134 2.8551 no 1_655
H148 H135 2.7802 no 1_655
H148 H144 2.8302 no 1_655
H149 H87 3.4995 no 2_546
H149 H88 3.4446 no 2_546
H150 C3 3.3488 no 2_556
H150 C4 3.2127 no 2_556
H150 C5 3.5483 no 2_556
H150 C23 3.3755 no 2_556
H150 H5 2.7941 no 2_556
H150 H18 2.8541 no 2_556
H150 H20 3.0633 no 2_556
H151 O1 3.3014 no 2_556
H151 N1 2.8948 no 2_556
H151 C1 3.0446 no 2_556
H151 C2 3.4107 no 2_556
H151 C3 3.0112 no 2_556
H151 C4 3.2851 no 2_556
H151 H1 3.0218 no 2_556
H151 H5 2.5623 no 2_556
H152 C23 3.5277 no 2_556
H152 H5 3.3680 no 2_556
H152 H15 3.3384 no 2_656
H152 H18 3.4202 no 2_556
H152 H20 2.8329 no 2_556
H153 O1 3.2236 no 2_556
H153 C41 3.4035 no 2_546
H153 C58 3.5334 no 2_546
H153 C60 3.3160 no 2_546
H153 H8 2.9133 no 2_556
H153 H53 3.0596 no 2_546
H153 H68 2.8568 no 2_546
H153 H72 2.9097 no 2_546
H153 H73 3.1289 no 2_546
H154 C58 3.4564 no 2_546
H154 C66 3.3426 no 2_546
H154 H68 2.6571 no 2_546
H154 H73 3.1937 no 2_546
H154 H82 3.0121 no 2_546
H154 H87 2.9586 no 2_546
H154 H88 3.0802 no 2_546
H155 O1 3.0767 no 2_556
H155 O2 3.1718 no 2_556
H155 C1 3.1736 no 2_556
H155 C41 3.2547 no 2_546
H155 C42 3.1249 no 2_546
H155 C66 3.5762 no 2_546
H155 H53 3.1628 no 2_546
H155 H54 2.9234 no 2_546
H155 H68 3.4892 no 2_546
H155 H82 3.4437 no 2_546
H155 H87 3.5419 no 2_546
H155 H88 2.9145 no 2_546
H156 C24 3.1463 no .
H156 H21 2.6377 no .
H156 H22 3.4789 no .
H156 H23 2.8833 no .
H156 H138 3.5952 no 2_546
H157 C35 3.5722 no 1_455
H157 C98 3.5856 no 1_455
H157 H45 3.3344 no 1_455
H157 H47 2.9246 no 1_455
H157 H83 3.2739 no .
H157 H128 2.9001 no 1_455
H157 H129 3.3947 no 1_455
H158 H52 3.4506 no .
H158 H83 3.4509 no .
H158 H84 3.4764 no .
H159 C39 3.4640 no .
H159 C98 3.3603 no 1_455
H159 H52 2.6486 no .
H159 H128 3.0605 no 1_455
H159 H129 2.8060 no 1_455
H159 H130 3.3577 no 1_455
H159 H131 3.2798 no 1_455
H160 O4 3.0088 no 1_455
H160 H10 3.5098 no 1_455
H160 H35 3.1639 no 1_455
H160 H131 3.2970 no 1_455
H161 C12 3.2296 no .
H161 C13 3.4969 no .
H161 C99 3.5562 no 1_455
H161 H11 2.8919 no .
H161 H12 3.3864 no .
H161 H21 3.1482 no .
H161 H130 3.4060 no 1_455
H161 H131 2.8553 no 1_455
H162 C18 3.5734 no 1_455
H162 H11 3.2730 no .
H162 H21 3.2230 no .
H162 H35 3.2696 no 1_455
H162 H37 3.3702 no 1_455
H162 H138 2.9516 no 2_546
H163 H87 3.5340 no 2_546
H163 H88 3.1037 no 2_546
H164 C2 3.4920 no 2_556
H164 C19 3.0731 no 2_656
H164 C20 3.0727 no 2_656
H164 H1 2.5729 no 2_556
H164 H15 2.7168 no 2_656
H164 H16 2.6980 no 2_656
H165 O2 3.2725 no 2_556
H165 C2 3.2568 no 2_556
H165 H1 2.3616 no 2_556
H165 H3 3.5992 no 2_556
H165 H106 3.4993 no 1_556
H165 H107 2.9265 no 1_556
H165 H109 3.5189 no 1_556
H166 C20 3.2257 no 2_656
H166 C32 3.4466 no 2_656
H166 C89 3.4347 no 1_556
H166 H1 2.7925 no 2_556
H166 H7 3.5433 no 2_656
H166 H16 2.9039 no 2_656
H166 H39 3.2723 no 2_656
H166 H41 2.7704 no 2_656
H166 H106 3.0408 no 1_556
H166 H107 2.9458 no 1_556
H167 C46 3.3421 no 2_646
H167 C66 3.2244 no 2_546
H167 C90 3.3112 no 1_556
H167 H56 3.0191 no 2_646
H167 H86 2.9616 no 2_546
H167 H88 2.6437 no 2_546
H167 H106 3.5186 no 1_556
H167 H109 3.0474 no 1_556
H167 H110 2.7030 no 1_556
H168 O8 3.3970 no 2_546
H168 C46 3.1137 no 2_646
H168 C47 2.9594 no 2_646
H168 H56 2.9856 no 2_646
H168 H57 2.6917 no 2_646
H168 H74 3.4342 no 2_646
H168 H86 3.2119 no 2_546
H168 H88 3.4524 no 2_546
H169 C6 3.5001 no 2_656
H169 C46 3.5928 no 2_646
H169 H7 2.8326 no 2_656
H169 H8 3.5511 no 2_656
H169 H106 2.9543 no 1_556
H169 H110 3.0539 no 1_556
H170 H23 3.1753 no .
H171 O3 3.3631 no .
H171 C37 3.0805 no .
H171 C38 2.9410 no .
H171 C39 3.0301 no .
H171 H51 2.9213 no .
H171 H52 2.7584 no .
H171 H69 3.5886 no .
H171 H71 3.0646 no .
H172 C59 3.4782 no .
H172 H14 3.4135 no 2_656
H172 H32 3.1749 no 2_656
H172 H69 3.4216 no .
H172 H70 3.2542 no .
H172 H71 3.1855 no .
H173 C59 3.4093 no .
H173 C101 3.3498 no 1_655
H173 H32 2.9478 no 2_656
H173 H69 2.9672 no .
H173 H70 3.5354 no .
H173 H71 3.1921 no .
H173 H133 3.2074 no 1_655
H173 H134 3.2712 no 1_655
H173 H135 3.0137 no 1_655
H174 C24 3.5684 no .
H174 C30 3.5461 no .
H174 H22 3.1710 no .
H174 H23 3.1364 no .
H174 H31 3.5586 no .
H174 H35 3.5310 no .
H174 H36 2.8385 no .
H174 H144 3.4352 no 1_655
H175 O3 2.7541 no .
H175 C8 3.5290 no .
H175 C34 3.4280 no .
H175 C37 3.5637 no .
H175 C39 3.4325 no .
H175 H9 3.1000 no .
H175 H23 3.1372 no .
H175 H51 2.6370 no .
H176 O3 3.4957 no .
H176 O4 3.5388 no .
H176 C34 3.5908 no .
H176 C112 3.2867 no 1_655
H176 H35 3.4682 no .
H176 H36 3.2643 no .
H176 H134 3.2534 no 1_655
H176 H144 2.3964 no 1_655
H176 H145 3.5904 no 1_655

loop_
_geom_torsion_atom_site_label_1
_geom_torsion_atom_site_label_2
_geom_torsion_atom_site_label_3
_geom_torsion_atom_site_label_4
_geom_torsion
_geom_torsion_publ_flag
C1 O1 C4 C3 -0.4(7) no
C1 O1 C4 C5 -179.7(6) no
C4 O1 C1 O2 -178.8(6) no
C4 O1 C1 N1 2.4(7) no
C34 O3 C37 C36 3.9(7) no
C34 O3 C37 C38 -175.5(6) no
C37 O3 C34 O4 179.8(6) no
C37 O3 C34 N4 -0.3(8) no
C67 O5 C70 C69 -0.3(7) no
C67 O5 C70 C71 178.0(6) no
C70 O5 C67 O6 -179.7(6) no
C70 O5 C67 N7 -3.8(8) no
C100 O7 C103 C102 -2.5(7) no
C100 O7 C103 C104 176.2(6) no
C103 O7 C100 O8 178.6(6) no
C103 O7 C100 N10 -0.0(8) no
C2 N1 C1 O1 -175.6(5) no
C2 N1 C1 O2 5.7(11) no
C1 N1 C3 C4 3.1(7) no
C3 N1 C1 O1 -3.6(8) no
C3 N1 C1 O2 177.6(6) no
C2 N1 C3 C4 174.9(6) no
C7 N2 C8 C9 0.4(7) no
C8 N2 C7 Au1 -175.9(5) no
C8 N2 C7 N3 -0.2(7) no
C7 N2 C10 C11 78.3(8) no
C7 N2 C10 C15 -102.8(7) no
C10 N2 C7 Au1 13.7(9) no
C10 N2 C7 N3 -170.7(5) no
C8 N2 C10 C11 -90.9(7) no
C8 N2 C10 C15 88.0(7) no
C10 N2 C8 C9 170.9(5) no
C7 N3 C9 C8 0.4(7) no
C9 N3 C7 Au1 174.9(5) no
C9 N3 C7 N2 -0.1(7) no
C7 N3 C16 C17 -95.2(7) no
C7 N3 C16 C21 85.0(8) no
C16 N3 C7 Au1 -11.2(10) no
C16 N3 C7 N2 173.9(5) no
C9 N3 C16 C17 78.2(8) no
C9 N3 C16 C21 -101.6(7) no
C16 N3 C9 C8 -173.7(5) no
C35 N4 C34 O3 -172.4(6) no
C35 N4 C34 O4 7.5(12) no
C34 N4 C36 C37 5.8(7) no
C36 N4 C34 O3 -3.7(8) no
C36 N4 C34 O4 176.2(7) no
C35 N4 C36 C37 174.3(6) no
C40 N5 C41 C42 -2.0(7) no
C41 N5 C40 Au2 -173.7(5) no
C41 N5 C40 N6 2.0(7) no
C40 N5 C43 C44 83.6(8) no
C40 N5 C43 C48 -99.1(7) no
C43 N5 C40 Au2 9.9(9) no
C43 N5 C40 N6 -174.4(5) no
C41 N5 C43 C44 -92.3(7) no
C41 N5 C43 C48 85.0(8) no
C43 N5 C41 C42 174.4(5) no
C40 N6 C42 C41 0.2(7) no
C42 N6 C40 Au2 173.7(5) no
C42 N6 C40 N5 -1.3(7) no
C40 N6 C49 C50 -94.1(7) no
C40 N6 C49 C54 90.5(7) no
C49 N6 C40 Au2 -4.6(10) no
C49 N6 C40 N5 -179.6(5) no
C42 N6 C49 C50 87.8(7) no
C42 N6 C49 C54 -87.6(7) no
C49 N6 C42 C41 178.5(5) no
C68 N7 C67 O5 175.8(6) no
C68 N7 C67 O6 -8.7(12) no
C67 N7 C69 C70 -6.3(7) no
C69 N7 C67 O5 6.5(8) no
C69 N7 C67 O6 -178.0(7) no
C68 N7 C69 C70 -175.6(6) no
C73 N8 C74 C75 0.2(7) no
C74 N8 C73 Au3 174.9(5) no
C74 N8 C73 N9 -0.8(7) no
C73 N8 C76 C77 96.3(8) no
C73 N8 C76 C81 -86.5(8) no
C76 N8 C73 Au3 -8.7(9) no
C76 N8 C73 N9 175.7(6) no
C74 N8 C76 C77 -87.7(8) no
C74 N8 C76 C81 89.5(8) no
C76 N8 C74 C75 -176.3(6) no
C73 N9 C75 C74 -1.0(7) no
C75 N9 C73 Au3 -174.0(5) no
C75 N9 C73 N8 1.1(7) no
C73 N9 C82 C83 -91.5(8) no
C73 N9 C82 C87 91.5(8) no
C82 N9 C73 Au3 5.0(10) no
C82 N9 C73 N8 -179.9(6) no
C75 N9 C82 C83 87.5(7) no
C75 N9 C82 C87 -89.5(7) no
C82 N9 C75 C74 179.9(5) no
C101 N10 C100 O7 170.7(6) no
C101 N10 C100 O8 -8.0(11) no
C100 N10 C102 C103 -4.0(7) no
C102 N10 C100 O7 2.7(8) no
C102 N10 C100 O8 -175.9(6) no
C101 N10 C102 C103 -172.7(6) no
C106 N11 C107 C108 0.2(7) no
C107 N11 C106 Au4 173.7(5) no
C107 N11 C106 N12 -0.1(7) no
C106 N11 C109 C110 -76.1(8) no
C106 N11 C109 C114 103.3(7) no
C109 N11 C106 Au4 -13.6(9) no
C109 N11 C106 N12 172.7(5) no
C107 N11 C109 C110 95.6(7) no
C107 N11 C109 C114 -85.1(8) no
C109 N11 C107 C108 -172.4(6) no
C106 N12 C108 C107 0.2(7) no
C108 N12 C106 Au4 -173.1(5) no
C108 N12 C106 N11 -0.1(7) no
C106 N12 C115 C116 93.5(7) no
C106 N12 C115 C120 -86.5(8) no
C115 N12 C106 Au4 14.7(10) no
C115 N12 C106 N11 -172.3(5) no
C108 N12 C115 C116 -77.8(8) no
C108 N12 C115 C120 102.2(7) no
C115 N12 C108 C107 172.5(5) no
N1 C3 C4 O1 -1.6(7) no
N1 C3 C4 C5 177.8(7) no
O1 C4 C5 Au1 179.4(5) no
O1 C4 C5 C6 -0.3(10) no
C3 C4 C5 Au1 0.2(10) no
C3 C4 C5 C6 -179.5(6) no
N2 C8 C9 N3 -0.5(7) no
N2 C10 C11 C12 -178.6(5) no
N2 C10 C11 C22 -0.1(9) no
N2 C10 C15 C14 177.7(5) no
N2 C10 C15 C25 0.4(9) no
C11 C10 C15 C14 -3.4(10) no
C11 C10 C15 C25 179.2(6) no
C15 C10 C11 C12 2.6(10) no
C15 C10 C11 C22 -178.9(6) no
C10 C11 C12 C13 -1.6(10) no
C10 C11 C22 C23 -113.2(7) no
C10 C11 C22 C24 121.9(7) no
C12 C11 C22 C23 65.2(8) no
C12 C11 C22 C24 -59.6(8) no
C22 C11 C12 C13 179.9(6) no
C11 C12 C13 C14 1.7(11) no
C12 C13 C14 C15 -2.7(12) no
C13 C14 C15 C10 3.4(11) no
C13 C14 C15 C25 -179.3(7) no
C10 C15 C25 C26 99.0(7) no
C10 C15 C25 C27 -137.8(6) no
C14 C15 C25 C26 -78.1(9) no
C14 C15 C25 C27 45.0(10) no
N3 C16 C17 C18 179.1(5) no
N3 C16 C17 C28 -4.4(9) no
N3 C16 C21 C20 -179.6(5) no
N3 C16 C21 C31 -0.9(9) no
C17 C16 C21 C20 0.6(10) no
C17 C16 C21 C31 179.4(6) no
C21 C16 C17 C18 -1.1(10) no
C21 C16 C17 C28 175.3(6) no
C16 C17 C18 C19 1.3(10) no
C16 C17 C28 C29 127.4(6) no
C16 C17 C28 C30 -108.6(7) no
C18 C17 C28 C29 -56.3(8) no
C18 C17 C28 C30 67.8(8) no
C28 C17 C18 C19 -175.3(6) no
C17 C18 C19 C20 -0.9(11) no
C18 C19 C20 C21 0.4(11) no
C19 C20 C21 C16 -0.2(10) no
C19 C20 C21 C31 -179.1(6) no
C16 C21 C31 C32 -118.2(7) no
C16 C21 C31 C33 116.0(7) no
C20 C21 C31 C32 60.5(8) no
C20 C21 C31 C33 -65.3(8) no
N4 C36 C37 O3 -5.6(7) no
N4 C36 C37 C38 173.7(7) no
O3 C37 C38 Au2 178.4(5) no
O3 C37 C38 C39 3.1(10) no
C36 C37 C38 Au2 -0.7(10) no
C36 C37 C38 C39 -176.1(6) no
N5 C41 C42 N6 1.1(7) no
N5 C43 C44 C45 178.8(5) no
N5 C43 C44 C55 -2.0(9) no
N5 C43 C48 C47 -178.9(5) no
N5 C43 C48 C58 3.5(10) no
C44 C43 C48 C47 -1.8(10) no
C44 C43 C48 C58 -179.4(6) no
C48 C43 C44 C45 1.7(10) no
C48 C43 C44 C55 -179.0(6) no
C43 C44 C45 C46 -0.7(9) no
C43 C44 C55 C56 -109.1(7) no
C43 C44 C55 C57 126.8(7) no
C45 C44 C55 C56 70.1(8) no
C45 C44 C55 C57 -54.0(8) no
C55 C44 C45 C46 -180.0(6) no
C44 C45 C46 C47 -0.0(10) no
C45 C46 C47 C48 -0.1(11) no
C46 C47 C48 C43 1.0(10) no
C46 C47 C48 C58 178.6(6) no
C43 C48 C58 C59 102.2(7) no
C43 C48 C58 C60 -135.1(6) no
C47 C48 C58 C59 -75.2(8) no
C47 C48 C58 C60 47.5(9) no
N6 C49 C50 C51 -175.1(5) no
N6 C49 C50 C61 3.6(9) no
N6 C49 C54 C53 173.4(5) no
N6 C49 C54 C64 -9.5(9) no
C50 C49 C54 C53 -1.7(9) no
C50 C49 C54 C64 175.4(6) no
C54 C49 C50 C51 0.0(9) no
C54 C49 C50 C61 178.7(6) no
C49 C50 C51 C52 1.8(10) no
C49 C50 C61 C62 145.0(6) no
C49 C50 C61 C63 -89.9(7) no
C51 C50 C61 C62 -36.4(9) no
C51 C50 C61 C63 88.8(7) no
C61 C50 C51 C52 -176.9(6) no
C50 C51 C52 C53 -1.9(10) no
C51 C52 C53 C54 0.1(10) no
C52 C53 C54 C49 1.7(10) no
C52 C53 C54 C64 -175.5(6) no
C49 C54 C64 C65 -112.0(7) no
C49 C54 C64 C66 122.7(7) no
C53 C54 C64 C65 65.0(8) no
C53 C54 C64 C66 -60.3(8) no
N7 C69 C70 O5 3.8(7) no
N7 C69 C70 C71 -174.3(6) no
O5 C70 C71 Au3 -177.5(5) no
O5 C70 C71 C72 -0.9(10) no
C69 C70 C71 Au3 0.3(10) no
C69 C70 C71 C72 176.9(6) no
N8 C74 C75 N9 0.5(7) no
N8 C76 C77 C78 178.0(6) no
N8 C76 C77 C88 -3.0(10) no
N8 C76 C81 C80 -178.9(6) no
N8 C76 C81 C91 3.9(9) no
C77 C76 C81 C80 -1.7(10) no
C77 C76 C81 C91 -178.9(6) no
C81 C76 C77 C78 0.9(10) no
C81 C76 C77 C88 179.9(6) no
C76 C77 C78 C79 -0.7(11) no
C76 C77 C88 C89 -105.0(7) no
C76 C77 C88 C90 131.5(6) no
C78 C77 C88 C89 74.0(8) no
C78 C77 C88 C90 -49.5(9) no
C88 C77 C78 C79 -179.7(6) no
C77 C78 C79 C80 1.4(11) no
C78 C79 C80 C81 -2.3(11) no
C79 C80 C81 C76 2.4(10) no
C79 C80 C81 C91 179.6(6) no
C76 C81 C91 C92 107.9(7) no
C76 C81 C91 C93 -129.7(7) no
C80 C81 C91 C92 -69.2(9) no
C80 C81 C91 C93 53.2(9) no
N9 C82 C83 C84 -173.1(5) no
N9 C82 C83 C94 8.1(9) no
N9 C82 C87 C86 175.5(5) no
N9 C82 C87 C97 -3.6(9) no
C83 C82 C87 C86 -1.3(9) no
C83 C82 C87 C97 179.6(5) no
C87 C82 C83 C84 3.7(9) no
C87 C82 C83 C94 -175.0(5) no
C82 C83 C84 C85 -1.6(9) no
C82 C83 C94 C95 108.0(7) no
C82 C83 C94 C96 -126.7(6) no
C84 C83 C94 C95 -70.7(8) no
C84 C83 C94 C96 54.6(8) no
C94 C83 C84 C85 177.2(6) no
C83 C84 C85 C86 -2.9(10) no
C84 C85 C86 C87 5.5(10) no
C85 C86 C87 C82 -3.4(9) no
C85 C86 C87 C97 175.7(6) no
C82 C87 C97 C98 -149.7(5) no
C82 C87 C97 C99 88.4(7) no
C86 C87 C97 C98 31.2(9) no
C86 C87 C97 C99 -90.7(7) no
N10 C102 C103 O7 3.8(7) no
N10 C102 C103 C104 -174.8(6) no
O7 C103 C104 Au4 -177.7(5) no
O7 C103 C104 C105 -2.4(10) no
C102 C103 C104 Au4 0.6(10) no
C102 C103 C104 C105 176.0(6) no
N11 C107 C108 N12 -0.3(7) no
N11 C109 C110 C111 178.8(5) no
N11 C109 C110 C121 -2.1(9) no
N11 C109 C114 C113 -178.5(5) no
N11 C109 C114 C124 -0.8(9) no
C110 C109 C114 C113 0.8(10) no
C110 C109 C114 C124 178.5(6) no
C114 C109 C110 C111 -0.5(10) no
C114 C109 C110 C121 178.6(6) no
C109 C110 C111 C112 0.3(9) no
C109 C110 C121 C122 117.3(7) no
C109 C110 C121 C123 -119.8(7) no
C111 C110 C121 C122 -63.6(8) no
C111 C110 C121 C123 59.3(8) no
C121 C110 C111 C112 -178.8(6) no
C110 C111 C112 C113 -0.4(10) no
C111 C112 C113 C114 0.8(11) no
C112 C113 C114 C109 -0.9(10) no
C112 C113 C114 C124 -178.7(6) no
C109 C114 C124 C125 -98.0(7) no
C109 C114 C124 C126 136.0(6) no
C113 C114 C124 C125 79.6(8) no
C113 C114 C124 C126 -46.4(8) no
N12 C115 C116 C117 -177.7(5) no
N12 C115 C116 C127 5.2(9) no
N12 C115 C120 C119 -179.8(5) no
N12 C115 C120 C130 -0.5(9) no
C116 C115 C120 C119 0.2(9) no
C116 C115 C120 C130 179.5(6) no
C120 C115 C116 C117 2.2(10) no
C120 C115 C116 C127 -174.8(6) no
C115 C116 C117 C118 -3.0(10) no
C115 C116 C127 C128 -124.2(7) no
C115 C116 C127 C129 109.6(7) no
C117 C116 C127 C128 58.9(8) no
C117 C116 C127 C129 -67.3(8) no
C127 C116 C117 C118 174.1(6) no
C116 C117 C118 C119 1.3(11) no
C117 C118 C119 C120 1.3(11) no
C118 C119 C120 C115 -2.0(10) no
C118 C119 C120 C130 178.7(6) no
C115 C120 C130 C131 125.0(7) no
C115 C120 C130 C132 -109.6(7) no
C119 C120 C130 C131 -55.7(8) no
C119 C120 C130 C132 69.7(8) no
